data_1520323
loop_
_publ_author_name
'Pache, Aroa'
'Reinoso, Santiago'
'Felices, Leire'
'Iturrospe, Amaia'
'Lezama, Luis'
'Guti\'errez-Zorrilla, Juan'

_publ_section_title
;
 Single-Crystal to Single-Crystal Reversible Transformations Induced by
 Thermal Dehydration in Keggin-Type Polyoxometalates Decorated with
 Copper(II)-Picolinate Complexes: The Structure Directing Role of
 Guanidinium
;
_journal_issue 2
_journal_name_full Inorganics
_journal_page_first 194
_journal_paper_doi 10.3390/inorganics3020194
_journal_volume 3
_journal_year 2015
_chemical_compound_source 'synthesis as described'
_chemical_formula_moiety 'C4 H24 N12, C42 H30 Cu3.5 N7 O55 Si W12, 4 (H2 O)'
_chemical_formula_sum 'C46 H62 Cu3.5 N19 O59 Si W12'
_chemical_formula_weight 4281.83
_chemical_name_systematic
;
 ?
;
_space_group_IT_number 2
_symmetry_cell_setting triclinic
_symmetry_Int_Tables_number 2
_symmetry_space_group_name_Hall '-P 1'
_symmetry_space_group_name_H-M 'P -1'
_atom_sites_solution_hydrogens geom
_atom_sites_solution_primary direct
_atom_sites_solution_secondary difmap
_audit_creation_date 2014-04-10T10:57:01-00:00
_audit_creation_method 'WinGX routine CIF_UPDATE'
_cell_angle_alpha 101.508(2)
_cell_angle_beta 90.346(2)
_cell_angle_gamma 105.544(2)
_cell_formula_units_Z 2
_cell_length_a 11.9426(2)
_cell_length_b 12.8151(3)
_cell_length_c 30.0533(6)
_cell_measurement_reflns_used 18119
_cell_measurement_temperature 100(2)
_cell_measurement_theta_max 28.2463
_cell_measurement_theta_min 1.6842
_cell_measurement_wavelength 0.71073
_cell_volume 4333.58(16)
_computing_cell_refinement 'CrysAlis Pro (Oxford Diffraction Ltd., 2011)'
_computing_data_collection 'CrysAlis Pro (Oxford Diffraction Ltd., 2011)'
_computing_data_reduction 'CrysAlis Pro (Oxford Diffraction Ltd., 2011)'
_computing_molecular_graphics 'Diamond v.3.2f (Crystal Impact GbR, 2008)'
_computing_publication_material 'WinGX publication routines (Farrugia, 1999)'
_computing_structure_refinement 'SHELXL-97 (Sheldrick, 2008)'
_computing_structure_solution 'OLEX2 (Dolomanov et al, 2010)'
_diffrn_ambient_temperature 100(2)
_diffrn_detector 'CCD plate'
_diffrn_detector_area_resol_mean 16.2439
_diffrn_detector_type Eos
_diffrn_measured_fraction_theta_full 1
_diffrn_measured_fraction_theta_max 1
_diffrn_measurement_details
;
  1 omega  -18.00   23.00   1.0000   50.0000
omega____ theta____ kappa____ phi______ frames
    -      -26.1517  -99.0000  120.0000 41

  2 omega    1.00   98.00   1.0000   50.0000
omega____ theta____ kappa____ phi______ frames
    -       26.6986   57.0000  120.0000 97

  3 omega   71.00  112.00   1.0000   50.0000
omega____ theta____ kappa____ phi______ frames
    -       26.6986  178.0000    0.0000 41

  4 omega  -53.00   39.00   1.0000   50.0000
omega____ theta____ kappa____ phi______ frames
    -       26.6986  -38.0000 -120.0000 92

  5 omega  -51.00   47.00   1.0000   50.0000
omega____ theta____ kappa____ phi______ frames
    -       26.6986  -38.0000  -30.0000 98

  6 omega   72.00  108.00   1.0000   50.0000
omega____ theta____ kappa____ phi______ frames
    -       26.6986  178.0000   90.0000 36

  7 omega   24.00  100.00   1.0000   50.0000
omega____ theta____ kappa____ phi______ frames
    -       26.6986   77.0000 -180.0000 76

  8 omega  -22.00   57.00   1.0000   50.0000
omega____ theta____ kappa____ phi______ frames
    -       26.6986   38.0000    0.0000 79

;
_diffrn_measurement_device '\k-geometry diffractometer'
_diffrn_measurement_device_type 'Agilent SuperNova'
_diffrn_measurement_method '\w scans'
_diffrn_orient_matrix_UB_11 -0.0175038
_diffrn_orient_matrix_UB_12 -0.0532241
_diffrn_orient_matrix_UB_13 0.0053826
_diffrn_orient_matrix_UB_21 0.0040272
_diffrn_orient_matrix_UB_22 -0.0247044
_diffrn_orient_matrix_UB_23 -0.0230403
_diffrn_orient_matrix_UB_31 0.0591009
_diffrn_orient_matrix_UB_32 0.0027859
_diffrn_orient_matrix_UB_33 0.0047539
_diffrn_radiation_monochromator 'Multilayer optics'
_diffrn_radiation_probe x-ray
_diffrn_radiation_source 'Nova (Mo) X-ray micro-source'
_diffrn_radiation_type MoK\a
_diffrn_radiation_wavelength 0.71073
_diffrn_reflns_av_R_equivalents 0.0232
_diffrn_reflns_av_unetI/netI 0.0362
_diffrn_reflns_limit_h_max 14
_diffrn_reflns_limit_h_min -14
_diffrn_reflns_limit_k_max 14
_diffrn_reflns_limit_k_min -15
_diffrn_reflns_limit_l_max 37
_diffrn_reflns_limit_l_min -37
_diffrn_reflns_number 34946
_diffrn_reflns_theta_full 26
_diffrn_reflns_theta_max 26
_diffrn_reflns_theta_min 1.68
_diffrn_source_current 0.8
_diffrn_source_power 0.04
_diffrn_source_voltage 50
_exptl_absorpt_coefficient_mu 16.822
_exptl_absorpt_correction_T_max 0.496
_exptl_absorpt_correction_T_min 0.178
_exptl_absorpt_correction_type analytical
_exptl_absorpt_process_details
;
        CrysAlisPro, Agilent Technologies,
        Version 1.171.36.24 (release 03-12-2012 CrysAlis171 .NET)
        (compiled Dec  3 2012,18:21:49)
Analytical numeric absorption correction using a multifaceted crystal
                        model based on expressions derived by R.C. Clark & J.S.
        (Clark, R. C. & Reid, J. S. (1995). Acta Cryst. A51, 887-897)
;
_exptl_crystal_colour lightblue
_exptl_crystal_density_diffrn 3.281
_exptl_crystal_density_method 'not measured'
_exptl_crystal_description needle
_exptl_crystal_F_000 3893
_exptl_crystal_size_max 0.2066
_exptl_crystal_size_mid 0.0748
_exptl_crystal_size_min 0.0529
_refine_diff_density_max 6.115
_refine_diff_density_min -6.737
_refine_diff_density_rms 0.422
_refine_ls_extinction_method none
_refine_ls_goodness_of_fit_ref 1.273
_refine_ls_hydrogen_treatment noref
_refine_ls_matrix_type full
_refine_ls_number_parameters 788
_refine_ls_number_reflns 17052
_refine_ls_number_restraints 21
_refine_ls_restrained_S_all 1.272
_refine_ls_R_factor_all 0.0933
_refine_ls_R_factor_gt 0.086
_refine_ls_shift/su_max 0.001
_refine_ls_shift/su_mean 0
_refine_ls_structure_factor_coef Fsqd
_refine_ls_weighting_details 'calc w=1/[\s^2^(Fo^2^)+(0.0000P)^2^+532.2190P] where P=(Fo^2^+2Fc^2^)/3'
_refine_ls_weighting_scheme calc
_refine_ls_wR_factor_gt 0.1732
_refine_ls_wR_factor_ref 0.1763
_reflns_number_gt 15317
_reflns_number_total 17052
_reflns_threshold_expression >2\s(I)
_cod_data_source_file s4.cif
_cod_data_source_block 2
_cod_original_cell_volume 4333.58(15)
_cod_original_formula_sum 'C46 H62 Cu3.50 N19 O59 Si W12'
_cod_database_code 1520323

loop_
_symmetry_equiv_pos_as_xyz
'x, y, z'
'-x, -y, -z'

loop_
_atom_site_label
_atom_site_type_symbol
_atom_site_fract_x
_atom_site_fract_y
_atom_site_fract_z
_atom_site_U_iso_or_equiv
_atom_site_adp_type
_atom_site_occupancy
_atom_site_symmetry_multiplicity
_atom_site_calc_flag
_atom_site_refinement_flags
_atom_site_disorder_assembly
_atom_site_disorder_group
C2G C 0.8094(16) 0.3545(12) 0.4977(6) 0.018(4) Uiso 1 1 d D . .
N4G N 0.7350(16) 0.3153(17) 0.4618(6) 0.023(4) Uiso 1 1 d D . .
H4GA H 0.697 0.2445 0.4551 0.028 Uiso 1 1 calc R . .
H4GB H 0.7232 0.3599 0.4446 0.028 Uiso 1 1 calc R . .
N5G N 0.8294(18) 0.2904(17) 0.5244(7) 0.030(5) Uiso 1 1 d D . .
H5GA H 0.7927 0.2193 0.5184 0.035 Uiso 1 1 calc R . .
H5GB H 0.8795 0.3187 0.5481 0.035 Uiso 1 1 calc R . .
N6G N 0.8629(17) 0.4615(15) 0.5076(7) 0.028(5) Uiso 1 1 d D . .
H6GA H 0.8486 0.5051 0.4904 0.033 Uiso 1 1 calc R . .
H6GB H 0.9129 0.4893 0.5315 0.033 Uiso 1 1 calc R . .
O1 O 0.9878(17) -0.0822(17) 0.1410(7) 0.039(5) Uiso 1 1 d . A 1
O4W O 0.429(5) 0.359(5) 0.1206(19) 0.18(2) Uiso 1 1 d . . .
O3 O 0.717(3) -0.415(2) 0.2086(11) 0.024(7) Uiso 0.651(12) 1 d P A 1
O3Z O 0.741(5) -0.414(5) 0.195(2) 0.032(15) Uiso 0.349(12) 1 d P A 1
O4 O 1.306(2) 0.135(2) 0.3639(10) 0.019(6) Uiso 0.651(12) 1 d P A 1
O4Z O 1.297(5) 0.160(5) 0.3556(19) 0.025(14) Uiso 0.349(12) 1 d P . .
O5 O 1.0630(14) -0.1695(14) 0.4281(5) 0.025(4) Uiso 1 1 d . A 1
O6 O 0.6179(15) -0.3556(14) 0.3698(6) 0.027(4) Uiso 1 1 d . A 1
O7 O 0.4297(16) -0.2018(16) 0.2551(6) 0.036(4) Uiso 1 1 d . A 1
O8 O 0.654(5) 0.118(5) 0.1847(18) 0.028(13) Uiso 0.349(12) 1 d P A 1
O9 O 1.1094(14) 0.3072(14) 0.2408(6) 0.025(4) Uiso 1 1 d . A 1
O10 O 0.993(2) 0.367(2) 0.4180(9) 0.012(6) Uiso 0.651(12) 1 d P A 1
O10Z O 1.006(4) 0.371(4) 0.4042(17) 0.009(10) Uiso 0.349(12) 1 d P . .
O11 O 0.7406(16) 0.0538(15) 0.4751(6) 0.033(4) Uiso 1 1 d . A 1
O12 O 0.588(2) 0.2206(19) 0.3644(8) 0.017(5) Uiso 0.651(12) 1 d P A 1
O12Z O 0.547(4) 0.193(4) 0.3426(17) 0.024(10) Uiso 0.349(12) 1 d P . .
O13 O 1.070(2) -0.133(2) 0.2172(8) 0.017(5) Uiso 0.651(12) 1 d P A 1
O13Z O 1.038(4) -0.100(4) 0.2265(14) 0.014(9) Uiso 0.349(12) 1 d P . .
O14 O 0.937(2) -0.298(2) 0.2487(8) 0.016(5) Uiso 0.651(12) 1 d P A 1
O14Z O 0.917(4) -0.266(4) 0.2608(16) 0.019(10) Uiso 0.349(12) 1 d P . .
O15 O 0.843(3) -0.214(2) 0.1887(10) 0.022(7) Uiso 0.651(12) 1 d P A 1
O15Z O 0.823(6) -0.194(5) 0.199(2) 0.033(16) Uiso 0.349(12) 1 d P . .
O16 O 1.144(2) -0.026(2) 0.3016(8) 0.017(5) Uiso 0.651(12) 1 d P A 1
O16Z O 1.185(4) -0.039(4) 0.2992(14) 0.014(10) Uiso 0.349(12) 1 d P . .
O17 O 1.0185(19) -0.1884(17) 0.3345(7) 0.008(4) Uiso 0.651(12) 1 d P A 1
O17Z O 1.066(4) -0.206(4) 0.3343(14) 0.015(9) Uiso 0.349(12) 1 d P . .
O18Z O 0.708(4) -0.350(4) 0.2909(17) 0.028(11) Uiso 0.349(12) 1 d P . .
O19 O 0.6613(19) -0.2121(19) 0.2408(7) 0.013(4) Uiso 0.651(12) 1 d P A 1
O19Z O 0.611(4) -0.274(4) 0.2274(16) 0.027(11) Uiso 0.349(12) 1 d P A 1
O20 O 0.8178(18) -0.0159(17) 0.2006(7) 0.011(4) Uiso 0.651(12) 1 d P A 1
O8Z O 0.701(3) 0.135(2) 0.1849(9) 0.025(6) Uiso 0.651(12) 1 d P . .
O21 O 1.034(4) 0.089(4) 0.2047(16) 0.020(10) Uiso 0.349(12) 1 d P A 1
O21Z O 1.0344(19) 0.0705(18) 0.2293(8) 0.014(5) Uiso 0.651(12) 1 d P . .
O22 O 1.092(3) 0.008(2) 0.3847(9) 0.017(6) Uiso 0.651(12) 1 d P A 1
O22Z O 1.129(5) 0.005(5) 0.3887(18) 0.024(14) Uiso 0.349(12) 1 d P . .
O23 O 0.8467(18) -0.2444(18) 0.3878(7) 0.013(5) Uiso 0.651(12) 1 d P A 1
O18 O 0.758(2) -0.2908(19) 0.2993(7) 0.014(5) Uiso 0.651(12) 1 d P A .
O24 O 0.610(2) -0.176(2) 0.3254(8) 0.017(5) Uiso 0.651(12) 1 d P A 1
O24Z O 0.558(4) -0.236(4) 0.3150(14) 0.015(9) Uiso 0.349(12) 1 d P . .
O25 O 0.641(4) -0.062(4) 0.2299(15) 0.017(9) Uiso 0.349(12) 1 d P A 1
O25Z O 0.602(2) -0.037(2) 0.2281(8) 0.018(5) Uiso 0.651(12) 1 d P . .
O26 O 0.8829(18) 0.1802(17) 0.2516(7) 0.012(4) Uiso 0.651(12) 1 d P A 1
O26Z O 0.879(4) 0.195(4) 0.2246(16) 0.025(10) Uiso 0.349(12) 1 d P . .
O27 O 1.1802(19) 0.1899(18) 0.3007(7) 0.011(4) Uiso 0.651(12) 1 d P A 1
O27Z O 1.124(4) 0.139(4) 0.2868(14) 0.015(9) Uiso 0.349(12) 1 d P . .
O28 O 1.1223(19) 0.2214(18) 0.3860(7) 0.012(4) Uiso 0.651(12) 1 d P A 1
O28Z O 1.063(4) 0.175(4) 0.3743(14) 0.017(9) Uiso 0.349(12) 1 d P . .
O29 O 0.910(2) -0.0417(19) 0.4394(8) 0.019(5) Uiso 0.651(12) 1 d P A 1
O29Z O 0.911(3) -0.028(3) 0.4134(14) 0.014(9) Uiso 0.349(12) 1 d P . .
O30 O 0.6867(18) -0.1337(18) 0.4102(7) 0.012(4) Uiso 0.651(12) 1 d P A 1
O30Z O 0.691(4) -0.114(4) 0.3863(16) 0.022(10) Uiso 0.349(12) 1 d P . .
O31 O 0.542(2) 0.005(2) 0.3140(8) 0.014(5) Uiso 0.651(12) 1 d P A 1
O31Z O 0.574(5) -0.023(5) 0.3125(18) 0.030(13) Uiso 0.349(12) 1 d P . .
O32 O 0.670(2) 0.167(2) 0.2792(8) 0.016(5) Uiso 0.651(12) 1 d P A 1
O20Z O 0.810(3) -0.011(3) 0.1734(14) 0.013(8) Uiso 0.349(12) 1 d P . .
O33 O 1.0251(16) 0.3032(16) 0.3265(6) 0.004(4) Uiso 0.651(12) 1 d P A 1
O33Z O 0.966(3) 0.250(3) 0.3118(13) 0.012(8) Uiso 0.349(12) 1 d P . .
O34 O 0.906(2) 0.141(2) 0.4139(8) 0.014(5) Uiso 0.651(12) 1 d P A 1
O34Z O 0.880(3) 0.173(3) 0.4263(13) 0.006(8) Uiso 0.349(12) 1 d P . .
O35 O 0.6854(19) 0.0576(18) 0.3857(7) 0.007(4) Uiso 0.651(12) 1 d P A 1
O35Z O 0.659(4) 0.085(4) 0.3974(16) 0.020(10) Uiso 0.349(12) 1 d P . .
O36 O 0.817(2) 0.221(2) 0.3540(8) 0.015(5) Uiso 0.651(12) 1 d P A 1
O36Z O 0.790(4) 0.252(4) 0.3648(16) 0.021(10) Uiso 0.349(12) 1 d P . .
O37 O 0.9059(17) -0.1058(16) 0.2694(6) 0.007(4) Uiso 0.651(12) 1 d P A 1
O37Z O 0.882(4) 0.021(3) 0.2568(14) 0.016(9) Uiso 0.349(12) 1 d P A 2
O38 O 0.9745(17) 0.0942(16) 0.3222(7) 0.008(4) Uiso 0.651(12) 1 d P A 1
O38Z O 0.976(3) -0.054(3) 0.3196(12) 0.008(8) Uiso 0.349(12) 1 d P A 2
O39 O 0.8468(19) -0.0732(18) 0.3556(7) 0.015(5) Uiso 0.651(12) 1 d P A 1
O39Z O 0.822(3) 0.063(3) 0.3440(13) 0.010(8) Uiso 0.349(12) 1 d P A 2
O40 O 0.7506(18) 0.0070(18) 0.2937(7) 0.014(5) Uiso 0.651(12) 1 d P A 1
O40Z O 0.756(4) -0.146(4) 0.2935(14) 0.019(9) Uiso 0.349(12) 1 d P A 2
Si1 Si 0.8656(5) -0.0225(5) 0.3078(2) 0.0125(11) Uani 1 1 d . . .
W1 W 0.94954(8) -0.06894(8) 0.19511(3) 0.0248(2) Uani 1 1 d . A .
W2 W 1.06573(7) -0.17757(7) 0.27493(3) 0.01574(18) Uani 1 1 d . A .
W3 W 0.77697(9) -0.28718(8) 0.23639(3) 0.0223(2) Uani 1 1 d . A .
W4 W 1.16433(7) 0.09853(8) 0.34253(3) 0.0193(2) Uani 1 1 d . A .
W5 W 0.99048(8) -0.12286(7) 0.39134(4) 0.0233(2) Uani 1 1 d . A .
W6 W 0.70300(9) -0.24546(8) 0.35323(4) 0.0309(3) Uani 1 1 d . A .
W7 W 0.57015(8) -0.13350(10) 0.27299(3) 0.0279(2) Uani 1 1 d . A .
W8 W 0.73531(8) 0.07950(8) 0.22649(4) 0.0259(2) Uani 1 1 d . A .
W9 W 1.03621(10) 0.20537(9) 0.26634(4) 0.0353(3) Uani 1 1 d . A .
W10 W 0.96375(10) 0.24350(7) 0.37822(3) 0.0249(2) Uani 1 1 d . A .
W11 W 0.78097(8) 0.01603(8) 0.42106(3) 0.0220(2) Uani 1 1 d . A .
W12 W 0.66246(7) 0.13167(7) 0.33782(3) 0.01543(18) Uani 1 1 d . A .
C2D C 0.539(3) 0.211(3) -0.0716(11) 0.047(8) Uiso 1 1 d . . .
C3D C 0.473(3) 0.150(3) -0.1102(10) 0.040(7) Uiso 1 1 d . . .
H3D H 0.4631 0.0728 -0.1201 0.048 Uiso 1 1 calc R . .
C4D C 0.420(3) 0.209(3) -0.1345(10) 0.040(7) Uiso 1 1 d . . .
H4D H 0.3687 0.1701 -0.1604 0.048 Uiso 1 1 calc R . .
C5D C 0.439(3) 0.321(2) -0.1216(10) 0.039(7) Uiso 1 1 d . . .
H5D H 0.4055 0.3599 -0.1393 0.047 Uiso 1 1 calc R . .
C6D C 0.509(3) 0.378(3) -0.0827(11) 0.047(8) Uiso 1 1 d . . .
H6D H 0.5231 0.456 -0.0735 0.057 Uiso 1 1 calc R . .
C7D C 0.606(3) 0.164(3) -0.0411(12) 0.050(8) Uiso 1 1 d . . .
C14D C 0.736(3) 0.606(3) 0.0329(12) 0.050(8) Uiso 1 1 d . . .
Cu1D Cu 0.6431(4) 0.3800(4) 0.00251(14) 0.0622(14) Uani 1 1 d . . .
N1D N 0.557(2) 0.321(2) -0.0571(9) 0.046(6) Uiso 1 1 d . . .
N8D N 0.7476(16) 0.4434(16) 0.0577(6) 0.048(6) Uiso 1 1 d G . .
C13D C 0.787(2) 0.3889(13) 0.0874(8) 0.068(11) Uiso 1 1 d G . .
H13D H 0.7601 0.3106 0.0831 0.081 Uiso 1 1 calc R . .
C12D C 0.866(2) 0.4490(19) 0.1236(8) 0.081(13) Uiso 1 1 d G . .
H12D H 0.8935 0.4117 0.1439 0.097 Uiso 1 1 calc R . .
C11D C 0.9061(18) 0.5636(18) 0.1300(6) 0.058(9) Uiso 1 1 d G . .
H11D H 0.9602 0.6047 0.1547 0.069 Uiso 1 1 calc R . .
C10D C 0.8665(18) 0.6182(13) 0.1003(7) 0.042(7) Uiso 1 1 d G . .
H10D H 0.8936 0.6965 0.1047 0.051 Uiso 1 1 calc R . .
C9D C 0.7872(18) 0.5581(16) 0.0641(6) 0.055(9) Uiso 1 1 d G . .
O1D O 0.653(2) 0.227(2) -0.0050(8) 0.056(6) Uiso 1 1 d . . .
O1W O 0.466(3) 0.343(3) 0.0337(10) 0.081(8) Uiso 1 1 d . . .
O2D O 0.608(2) 0.064(2) -0.0531(8) 0.060(6) Uiso 1 1 d . . .
O3D O 0.667(2) 0.5365(19) 0.0003(8) 0.052(6) Uiso 1 1 d . . .
O4D O 0.758(2) 0.706(2) 0.0368(8) 0.054(6) Uiso 1 1 d . . .
C2B C 0.896(2) 0.515(2) 0.3534(9) 0.029(5) Uiso 1 1 d . . .
C3B C 1.010(2) 0.547(2) 0.3400(9) 0.034(6) Uiso 1 1 d . . .
H3B H 1.0744 0.5833 0.3613 0.04 Uiso 1 1 calc R . .
C4B C 1.022(3) 0.521(3) 0.2958(11) 0.048(8) Uiso 1 1 d . . .
H4B H 1.0988 0.5402 0.2854 0.058 Uiso 1 1 calc R . .
C5B C 0.931(3) 0.469(3) 0.2639(11) 0.043(7) Uiso 1 1 d . . .
H5B H 0.9445 0.4547 0.2324 0.052 Uiso 1 1 calc R . .
C6B C 0.819(3) 0.437(2) 0.2781(10) 0.037(6) Uiso 1 1 d . . .
H6B H 0.7542 0.401 0.2568 0.045 Uiso 1 1 calc R . .
C7B C 0.862(2) 0.533(2) 0.4014(9) 0.031(6) Uiso 1 1 d . . .
C9B C 0.423(3) 0.422(3) 0.3469(11) 0.047(8) Uiso 1 1 d . . .
C10B C 0.306(4) 0.424(3) 0.3624(15) 0.070(11) Uiso 1 1 d . . .
H10B H 0.2461 0.4224 0.3413 0.085 Uiso 1 1 calc R . .
C11B C 0.287(4) 0.426(3) 0.4036(14) 0.070(11) Uiso 1 1 d . . .
H11B H 0.2118 0.429 0.4134 0.084 Uiso 1 1 calc R . .
C12B C 0.371(3) 0.426(3) 0.4350(13) 0.056(9) Uiso 1 1 d . . .
H12B H 0.3532 0.4263 0.4658 0.067 Uiso 1 1 calc R . .
C13B C 0.481(3) 0.425(3) 0.4210(11) 0.044(7) Uiso 1 1 d . . .
H13B H 0.5411 0.4277 0.4426 0.053 Uiso 1 1 calc R . .
C14B C 0.457(3) 0.416(3) 0.3004(12) 0.053(8) Uiso 1 1 d . . .
Cu1B Cu 0.6539(3) 0.4357(3) 0.35070(12) 0.0369(8) Uani 1 1 d . . .
N1B N 0.804(2) 0.4604(19) 0.3234(8) 0.035(5) Uiso 1 1 d . . .
N8B N 0.502(3) 0.419(2) 0.3785(10) 0.054(7) Uiso 1 1 d . . .
O1B O 0.7532(17) 0.4858(16) 0.4074(6) 0.037(4) Uiso 1 1 d . . .
O2B O 0.9346(16) 0.5831(15) 0.4335(6) 0.034(4) Uiso 1 1 d . . .
O3B O 0.566(2) 0.411(2) 0.2951(8) 0.058(6) Uiso 1 1 d . . .
O4B O 0.396(3) 0.428(3) 0.2696(10) 0.080(8) Uiso 1 1 d . . .
C2A C 1.266(2) 0.111(2) 0.1620(10) 0.036(6) Uiso 1 1 d . . .
C3A C 1.317(2) 0.180(2) 0.1999(8) 0.022(5) Uiso 1 1 d . . .
H3A H 1.3156 0.2552 0.2043 0.027 Uiso 1 1 calc R . .
C4A C 1.374(2) 0.149(2) 0.2334(10) 0.036(6) Uiso 1 1 d . . .
H4A H 1.413 0.2001 0.2598 0.044 Uiso 1 1 calc R . .
C5A C 1.371(2) 0.037(2) 0.2259(9) 0.031(6) Uiso 1 1 d . . .
H5A H 1.4063 0.0088 0.2476 0.037 Uiso 1 1 calc R . .
C6A C 1.313(2) -0.034(2) 0.1858(8) 0.023(5) Uiso 1 1 d . . .
H6A H 1.3083 -0.1108 0.1811 0.028 Uiso 1 1 calc R . .
C7A C 1.201(3) 0.138(3) 0.1231(12) 0.052(8) Uiso 1 1 d . . .
C9A C 1.081(2) -0.271(2) 0.0306(9) 0.031(6) Uiso 1 1 d . . .
C10A C 1.022(3) -0.340(3) -0.0088(13) 0.061(9) Uiso 1 1 d . . .
H10A H 1.0224 -0.4151 -0.0165 0.073 Uiso 1 1 calc R . .
C11A C 0.962(3) -0.297(3) -0.0363(12) 0.051(8) Uiso 1 1 d . . .
H11A H 0.9202 -0.3442 -0.0631 0.061 Uiso 1 1 calc R . .
C12A C 0.963(3) -0.188(3) -0.0259(10) 0.043(7) Uiso 1 1 d . . .
H12A H 0.9256 -0.1565 -0.0455 0.052 Uiso 1 1 calc R . .
C13A C 1.020(2) -0.128(2) 0.0142(9) 0.032(6) Uiso 1 1 d . . .
H13A H 1.0168 -0.0532 0.023 0.039 Uiso 1 1 calc R . .
C14A C 1.146(3) -0.307(3) 0.0648(11) 0.048(8) Uiso 1 1 d . . .
Cu1A Cu 1.1728(3) -0.0860(3) 0.09810(10) 0.0308(7) Uani 1 1 d . . .
N1A N 1.2652(19) 0.0011(18) 0.1547(7) 0.030(5) Uiso 1 1 d . . .
N8A N 1.0794(18) -0.1645(17) 0.0416(7) 0.026(4) Uiso 1 1 d . . .
O1A O 1.1609(18) 0.0556(17) 0.0907(7) 0.041(5) Uiso 1 1 d . . .
O2A O 1.179(3) 0.229(3) 0.1316(10) 0.080(8) Uiso 1 1 d . . .
O3A O 1.1884(16) -0.2339(16) 0.1011(6) 0.034(4) Uiso 1 1 d . . .
O4A O 1.159(2) -0.398(2) 0.0574(9) 0.070(7) Uiso 1 1 d . . .
C2C C 0.4273(18) -0.1878(18) 0.4337(7) 0.017(4) Uiso 1 1 d . . .
C3C C 0.380(2) -0.267(2) 0.3945(8) 0.023(5) Uiso 1 1 d . . .
H3C H 0.3776 -0.3428 0.3916 0.028 Uiso 1 1 calc R . .
C4C C 0.336(2) -0.228(2) 0.3592(8) 0.026(5) Uiso 1 1 d . . .
H4C H 0.2997 -0.2775 0.332 0.031 Uiso 1 1 calc R . .
C5C C 0.345(2) -0.119(2) 0.3647(9) 0.033(6) Uiso 1 1 d . . .
H5C H 0.3167 -0.0913 0.3411 0.04 Uiso 1 1 calc R . .
C6C C 0.3968(19) -0.0448(19) 0.4054(7) 0.020(5) Uiso 1 1 d . . .
H6C H 0.4047 0.0322 0.4089 0.024 Uiso 1 1 calc R . .
C7C C 0.477(2) -0.220(2) 0.4736(8) 0.023(5) Uiso 1 1 d . . .
Cu1C Cu 0.5 0 0.5 0.0255(9) Uani 1 2 d S . .
N1C N 0.4352(16) -0.0840(15) 0.4393(6) 0.019(4) Uiso 1 1 d . . .
O1C O 0.4905(13) 0.1395(13) 0.4915(5) 0.021(3) Uiso 1 1 d . . .
O2C O 0.4863(16) -0.3152(15) 0.4695(6) 0.032(4) Uiso 1 1 d . . .
C3G C 0.741(3) -0.022(2) 0.0404(9) 0.049(8) Uiso 1 1 d D . .
N7G N 0.797(2) -0.058(2) 0.0693(9) 0.047(6) Uiso 1 1 d D . .
H7GA H 0.7909 -0.1294 0.0656 0.056 Uiso 1 1 calc R . .
H7GB H 0.8404 -0.011 0.0923 0.056 Uiso 1 1 calc R . .
N8G N 0.747(3) 0.084(3) 0.0495(12) 0.077(10) Uiso 1 1 d D . .
H8GA H 0.7058 0.1097 0.0322 0.093 Uiso 1 1 calc R . .
H8GB H 0.7908 0.1282 0.0729 0.093 Uiso 1 1 calc R . .
N9G N 0.676(3) -0.090(3) 0.0056(12) 0.083(11) Uiso 1 1 d D . .
H9GA H 0.6677 -0.1612 0.001 0.1 Uiso 1 1 calc R . .
H9GB H 0.6393 -0.063 -0.0132 0.1 Uiso 1 1 calc R . .
O2W O 0.920(3) 0.194(3) 0.1281(11) 0.091(10) Uiso 1 1 d . . .
C4G C 1.279(6) -0.406(4) 0.1719(14) 0.08(2) Uiso 0.5 1 d PD B 1
N10G N 1.232(5) -0.321(4) 0.1769(17) 0.050(13) Uiso 0.5 1 d PD B 1
H10C H 1.1962 -0.3098 0.1535 0.06 Uiso 0.5 1 calc PR B 1
H10E H 1.2373 -0.2768 0.2037 0.06 Uiso 0.5 1 calc PR B 1
N11G N 1.303(6) -0.442(5) 0.2085(18) 0.09(2) Uiso 0.5 1 d PD B 1
H11C H 1.2883 -0.4091 0.2357 0.106 Uiso 0.5 1 calc PR B 1
H11E H 1.3337 -0.4976 0.2056 0.106 Uiso 0.5 1 calc PR B 1
N12G N 1.269(6) -0.472(5) 0.1311(16) 0.08(2) Uiso 0.5 1 d PD B 1
H12C H 1.233 -0.4589 0.108 0.1 Uiso 0.5 1 calc PR B 1
H12E H 1.2994 -0.5284 0.127 0.1 Uiso 0.5 1 calc PR B 1
C1G C 1.2070(15) 0.2221(17) 0.4957(7) 0.028(5) Uiso 1 1 d D . .
N1G N 1.2550(18) 0.1546(16) 0.4684(7) 0.025(4) Uiso 1 1 d D . .
H1GA H 1.3304 0.1628 0.4714 0.03 Uiso 1 1 calc R . .
H1GB H 1.2116 0.1012 0.4472 0.03 Uiso 1 1 calc R . .
N2G N 1.270(2) 0.303(2) 0.5276(8) 0.047(6) Uiso 1 1 d D . .
H2GA H 1.237 0.3481 0.5451 0.057 Uiso 1 1 calc R . .
H2GB H 1.3453 0.311 0.5316 0.057 Uiso 1 1 calc R . .
N3G N 1.095(2) 0.214(2) 0.4915(9) 0.048(6) Uiso 1 1 d D . .
H3GA H 1.0653 0.2611 0.5097 0.058 Uiso 1 1 calc R . .
H3GB H 1.0498 0.1612 0.4706 0.058 Uiso 1 1 calc R . .
C5G C 1.215(5) -0.486(3) 0.1523(14) 0.042(14) Uiso 0.5 1 d PD C 2
N13G N 1.207(7) -0.542(5) 0.1855(19) 0.10(3) Uiso 0.5 1 d PD C 2
H13C H 1.2203 -0.6077 0.1803 0.122 Uiso 0.5 1 calc PR C 2
H13E H 1.1897 -0.5131 0.2127 0.122 Uiso 0.5 1 calc PR C 2
N14G N 1.237(4) -0.376(3) 0.1650(15) 0.039(11) Uiso 0.5 1 d PD C 2
H14A H 1.2455 -0.3443 0.1941 0.047 Uiso 0.5 1 calc PR C 2
H14B H 1.2428 -0.3355 0.1443 0.047 Uiso 0.5 1 calc PR C 2
N15G N 1.242(6) -0.530(5) 0.1113(15) 0.069(18) Uiso 0.5 1 d PD C 2
H15A H 1.2547 -0.5958 0.1061 0.083 Uiso 0.5 1 calc PR C 2
H15B H 1.247 -0.4932 0.0893 0.083 Uiso 0.5 1 calc PR C 2
O3W O 0.531(5) 0.160(5) 0.114(2) 0.20(2) Uiso 1 1 d . . .
O5W O 0.505(5) 0.444(5) 0.194(2) 0.18(2) Uiso 1 1 d . . .
O2 O 1.174(2) -0.2448(19) 0.2682(9) 0.016(5) Uiso 0.651(12) 1 d P A 1
O32Z O 0.703(4) 0.137(4) 0.2774(15) 0.020(10) Uiso 0.349(12) 1 d P . .
O23Z O 0.850(4) -0.227(4) 0.3618(15) 0.019(9) Uiso 0.349(12) 1 d P . .
O2Z O 1.150(5) -0.253(5) 0.248(2) 0.036(13) Uiso 0.349(12) 1 d P . .

loop_
_atom_site_aniso_label
_atom_site_aniso_U_11
_atom_site_aniso_U_22
_atom_site_aniso_U_33
_atom_site_aniso_U_23
_atom_site_aniso_U_13
_atom_site_aniso_U_12
Si1 0.013(3) 0.007(2) 0.017(3) 0.006(2) 0.005(2) 0.000(2)
W1 0.0200(5) 0.0223(5) 0.0246(5) -0.0058(4) 0.0087(4) 0.0008(4)
W2 0.0133(4) 0.0147(4) 0.0210(4) 0.0024(3) 0.0036(3) 0.0079(3)
W3 0.0295(5) 0.0173(5) 0.0213(5) 0.0001(4) 0.0051(4) 0.0113(4)
W4 0.0112(4) 0.0263(5) 0.0257(5) 0.0139(4) 0.0051(3) 0.0078(4)
W5 0.0165(4) 0.0124(4) 0.0417(6) 0.0070(4) -0.0092(4) 0.0046(3)
W6 0.0214(5) 0.0200(5) 0.0615(7) 0.0243(5) 0.0228(5) 0.0111(4)
W7 0.0109(4) 0.0502(7) 0.0278(5) 0.0185(5) 0.0025(4) 0.0095(4)
W8 0.0158(4) 0.0214(5) 0.0422(6) 0.0120(4) -0.0077(4) 0.0043(4)
W9 0.0325(6) 0.0192(5) 0.0648(8) 0.0231(5) 0.0314(5) 0.0139(4)
W10 0.0473(6) 0.0104(4) 0.0199(5) 0.0038(3) 0.0106(4) 0.0119(4)
W11 0.0157(4) 0.0163(4) 0.0278(5) -0.0038(4) 0.0101(4) 0.0000(3)
W12 0.0129(4) 0.0146(4) 0.0207(4) 0.0030(3) 0.0010(3) 0.0076(3)
Cu1D 0.075(3) 0.075(3) 0.040(2) -0.029(2) -0.022(2) 0.056(3)
Cu1B 0.0408(19) 0.0289(17) 0.046(2) 0.0083(15) 0.0024(16) 0.0184(15)
Cu1A 0.0301(16) 0.0410(19) 0.0223(15) 0.0067(13) 0.0023(12) 0.0114(14)
Cu1C 0.035(2) 0.017(2) 0.025(2) 0.0013(16) -0.0032(18) 0.0110(17)

loop_
_atom_type_symbol
_atom_type_description
_atom_type_scat_dispersion_real
_atom_type_scat_dispersion_imag
_atom_type_scat_source
C C 0.0033 0.0016 'International Tables Vol C Tables 4.2.6.8 and 6.1.1.4'
H H 0 0 'International Tables Vol C Tables 4.2.6.8 and 6.1.1.4'
Cu Cu 0.3201 1.2651 'International Tables Vol C Tables 4.2.6.8 and 6.1.1.4'
N N 0.0061 0.0033 'International Tables Vol C Tables 4.2.6.8 and 6.1.1.4'
O O 0.0106 0.006 'International Tables Vol C Tables 4.2.6.8 and 6.1.1.4'
Si Si 0.0817 0.0704 'International Tables Vol C Tables 4.2.6.8 and 6.1.1.4'
W W -0.849 6.8722 'International Tables Vol C Tables 4.2.6.8 and 6.1.1.4'

loop_
_exptl_crystal_face_index_h
_exptl_crystal_face_index_k
_exptl_crystal_face_index_l
_exptl_crystal_face_perp_dist
1 -1 -41 0.0331
-1 1 41 0.0281
16 -5 -10 0.0924
-17 5 1 0.0955
0 -17 19 0.0312
1 17 -19 0.0164

loop_
_geom_angle_atom_site_label_1
_geom_angle_atom_site_label_2
_geom_angle_atom_site_label_3
_geom_angle
_geom_angle_site_symmetry_1
_geom_angle_site_symmetry_3
N4G C2G N5G 121.8(17) . .
N4G C2G N6G 118.7(17) . .
N5G C2G N6G 119.5(17) . .
C2G N4G H4GA 120 . .
C2G N4G H4GB 120 . .
H4GA N4G H4GB 120 . .
C2G N5G H5GA 120 . .
C2G N5G H5GB 120 . .
H5GA N5G H5GB 120 . .
C2G N6G H6GA 120 . .
C2G N6G H6GB 120 . .
H6GA N6G H6GB 120 . .
O8Z O8 W8 65(7) . .
O12Z O12 W12 80(4) . .
O12 O12Z W12 74(4) . .
O13Z O13 W2 86(5) . .
O13Z O13 W1 44(4) . .
W2 O13 W1 123.1(13) . .
O13 O13Z W1 120(5) . .
O13 O13Z W2 75(4) . .
W1 O13Z W2 149(3) . .
O14Z O14 W2 75(6) . .
O14Z O14 W3 58(5) . .
W2 O14 W3 125.5(14) . .
O14 O14Z W3 105(6) . .
O14 O14Z W2 87(6) . .
W3 O14Z W2 149(3) . .
W1 O15 W3 127.8(16) . .
W3 O15Z W1 138(4) . .
O16Z O16 W4 112(6) . .
O16Z O16 W2 85(6) . .
W4 O16 W2 154.0(16) . .
O16 O16Z W2 78(6) . .
O16 O16Z W4 53(5) . .
W2 O16Z W4 128(3) . .
O17Z O17 W5 113(4) . .
O17Z O17 W2 79(4) . .
W5 O17 W2 150.1(12) . .
O17 O17Z W2 81(4) . .
O17 O17Z W5 51(4) . .
W2 O17Z W5 125(2) . .
O18 O18Z W3 69(4) . .
O18 O18Z W6 59(4) . .
W3 O18Z W6 121(3) . .
O19Z O19 W7 103(4) . .
O19Z O19 W3 90(4) . .
W7 O19 W3 152.9(13) . .
O19 O19Z W3 65(3) . .
O19 O19Z W7 54(3) . .
W3 O19Z W7 115(2) . .
O20Z O20 W8 99(3) . .
O20Z O20 W1 97(3) . .
W8 O20 W1 153.8(13) . .
O8 O8Z W8 98(7) . .
O21Z O21 W1 72(4) . .
O21Z O21 W9 60(3) . .
W1 O21 W9 124(2) . .
O21 O21Z W9 98(4) . .
O21 O21Z W1 83(4) . .
W9 O21Z W1 149.5(13) . .
W5 O22 W4 146.3(16) . .
W4 O22Z W5 130(3) . .
O23Z O23 W5 74(3) . .
O23Z O23 W6 59(3) . .
W5 O23 W6 120.9(11) . .
O18Z O18 W6 98(4) . .
O18Z O18 W3 87(4) . .
W6 O18 W3 151.0(13) . .
O24Z O24 W7 84(3) . .
O24Z O24 W6 94(3) . .
W7 O24 W6 147.7(13) . .
O24 O24Z W7 70(3) . .
O24 O24Z W6 62(3) . .
W7 O24Z W6 123(2) . .
O25Z O25 W7 95(5) . .
O25Z O25 W8 80(5) . .
W7 O25 W8 138(3) . .
O25 O25Z W8 80(5) . .
O25 O25Z W7 66(5) . .
W8 O25Z W7 127.4(13) . .
O26Z O26 W9 106(4) . .
O26Z O26 W8 78(3) . .
W9 O26 W8 149.9(12) . .
O26 O26Z W8 76(3) . .
O26 O26Z W9 52(3) . .
W8 O26Z W9 120(2) . .
O27Z O27 W4 83(3) . .
O27Z O27 W9 52(3) . .
W4 O27 W9 121.5(11) . .
O27 O27Z W9 105(4) . .
O27 O27Z W4 72(3) . .
W9 O27Z W4 141(2) . .
O28Z O28 W10 53(3) . .
O28Z O28 W4 70(3) . .
W10 O28 W4 118.8(11) . .
O28 O28Z W10 103(4) . .
O28 O28Z W4 86(4) . .
W10 O28Z W4 154(3) . .
O29Z O29 W11 64(3) . .
O29Z O29 W5 61(3) . .
W11 O29 W5 119.7(12) . .
O29 O29Z W5 95(4) . .
O29 O29Z W11 92(4) . .
W5 O29Z W11 154(3) . .
O29 O29Z O39 146(4) . .
W5 O29Z O39 80.4(18) . .
W11 O29Z O39 80.4(18) . .
O30Z O30 W11 72(4) . .
O30Z O30 W6 62(4) . .
W11 O30 W6 120.7(11) . .
O30 O30Z W6 95(4) . .
O30 O30Z W11 83(4) . .
W6 O30Z W11 141(3) . .
O31Z O31 W12 92(7) . .
O31Z O31 W7 39(6) . .
W12 O31 W7 123.0(13) . .
O31 O31Z W7 128(8) . .
O31 O31Z W12 71(6) . .
W7 O31Z W12 145(3) . .
O32Z O32 W12 79(5) . .
O32Z O32 W8 45(5) . .
W12 O32 W8 121.8(14) . .
O20 O20Z W8 58(3) . .
O20 O20Z W1 60(3) . .
W8 O20Z W1 115.1(19) . .
O33Z O33 W10 83(3) . .
O33Z O33 W9 56(3) . .
W10 O33 W9 122.1(10) . .
O33 O33Z W9 98(3) . .
O33 O33Z W10 72(3) . .
W9 O33Z W10 137(2) . .
O34Z O34 W10 92(4) . .
O34Z O34 W11 89(4) . .
W10 O34 W11 145.8(13) . .
O34 O34Z W10 69(4) . .
O34 O34Z W11 72(4) . .
W10 O34Z W11 129(2) . .
O35Z O35 W11 110(5) . .
O35Z O35 W12 87(5) . .
W11 O35 W12 150.1(13) . .
O35 O35Z W12 75(5) . .
O35 O35Z W11 55(5) . .
W12 O35Z W11 125(3) . .
O36Z O36 W10 114(5) . .
O36Z O36 W12 81(5) . .
W10 O36 W12 151.8(14) . .
O36 O36Z W12 81(5) . .
O36 O36Z W10 51(5) . .
W12 O36Z W10 126(3) . .
Si1 O37 W2 126.5(11) . .
Si1 O37 W1 122.8(11) . .
W2 O37 W1 93.3(7) . .
Si1 O37 W3 121.3(10) . .
W2 O37 W3 92.5(7) . .
W1 O37 W3 91.2(6) . .
Si1 O37Z W1 123(2) . .
Si1 O37Z W8 120(2) . .
W1 O37Z W8 103.6(16) . .
Si1 O38 W10 123.3(10) . .
Si1 O38 W4 123.8(11) . .
W10 O38 W4 96.3(7) . .
Si1 O38 W9 119.0(10) . .
W10 O38 W9 93.8(7) . .
W4 O38 W9 92.9(7) . .
Si1 O38Z W2 129(2) . .
Si1 O38Z W5 119.7(19) . .
W2 O38Z W5 95.4(13) . .
Si1 O39 O29Z 135.5(19) . .
Si1 O39 W5 123.4(11) . .
O29Z O39 W5 49.0(14) . .
Si1 O39 W11 123.0(12) . .
O29Z O39 W11 49.4(14) . .
W5 O39 W11 96.8(8) . .
Si1 O39 W6 118.5(11) . .
O29Z O39 W6 106.1(16) . .
W5 O39 W6 94.4(8) . .
W11 O39 W6 93.6(8) . .
Si1 O39Z W12 129(2) . .
Si1 O39Z W10 118.4(19) . .
W12 O39Z W10 96.6(14) . .
Si1 O39Z W11 117.3(19) . .
W12 O39Z W11 95.9(13) . .
W10 O39Z W11 92.0(12) . .
Si1 O40 W12 126.5(12) . .
Si1 O40 W7 121.3(12) . .
W12 O40 W7 93.4(7) . .
Si1 O40 W8 121.9(11) . .
W12 O40 W8 92.8(8) . .
W7 O40 W8 92.1(7) . .
Si1 O40Z W3 120(2) . .
Si1 O40Z W7 117(2) . .
W3 O40Z W7 101.4(16) . .
Si1 O40Z W6 116(2) . .
W3 O40Z W6 100.0(16) . .
W7 O40Z W6 98.6(16) . .
O38Z Si1 O39Z 119(2) . .
O38Z Si1 O37 63.7(15) . .
O39Z Si1 O37 176.9(16) . .
O38Z Si1 O40 177.7(17) . .
O39Z Si1 O40 63.1(16) . .
O37 Si1 O40 114.1(11) . .
O38Z Si1 O38 72.1(16) . .
O39Z Si1 O38 71.6(16) . .
O37 Si1 O38 108.7(10) . .
O40 Si1 O38 109.4(11) . .
O38Z Si1 O39 71.1(16) . .
O39Z Si1 O39 72.9(16) . .
O37 Si1 O39 109.9(11) . .
O40 Si1 O39 109.9(11) . .
O38 Si1 O39 104.5(10) . .
O38Z Si1 O37Z 108.5(19) . .
O39Z Si1 O37Z 110(2) . .
O37 Si1 O37Z 67.3(16) . .
O40 Si1 O37Z 70.3(16) . .
O38 Si1 O37Z 78.5(15) . .
O39 Si1 O37Z 176.6(16) . .
O38Z Si1 O40Z 106(2) . .
O39Z Si1 O40Z 109(2) . .
O37 Si1 O40Z 70.4(16) . .
O40 Si1 O40Z 72.7(16) . .
O38 Si1 O40Z 178.0(17) . .
O39 Si1 O40Z 74.3(16) . .
O37Z Si1 O40Z 103(2) . .
O13Z W1 O1 111.3(18) . .
O13Z W1 O20 139.1(18) . .
O1 W1 O20 109.5(9) . .
O13Z W1 O21Z 77.2(17) . .
O1 W1 O21Z 109.6(10) . .
O20 W1 O21Z 87.2(9) . .
O13Z W1 O15Z 95(2) . .
O1 W1 O15Z 108(2) . .
O20 W1 O15Z 74(2) . .
O21Z W1 O15Z 142(2) . .
O13Z W1 O15 91.0(17) . .
O1 W1 O15 97.2(11) . .
O20 W1 O15 86.1(11) . .
O21Z W1 O15 153.1(11) . .
O15Z W1 O15 14(2) . .
O13Z W1 O21 95(2) . .
O1 W1 O21 87.9(15) . .
O20 W1 O21 83.7(14) . .
O21Z W1 O21 24.5(13) . .
O15Z W1 O21 156(2) . .
O15 W1 O21 169.7(16) . .
O13Z W1 O13 16.6(16) . .
O1 W1 O13 96.0(10) . .
O20 W1 O13 154.1(10) . .
O21Z W1 O13 88.2(10) . .
O15Z W1 O13 94(2) . .
O15 W1 O13 86.6(11) . .
O21 W1 O13 101.9(15) . .
O13Z W1 O20Z 162(2) . .
O1 W1 O20Z 86.7(13) . .
O20 W1 O20Z 22.9(11) . .
O21Z W1 O20Z 94.8(13) . .
O15Z W1 O20Z 81(2) . .
O15 W1 O20Z 89.0(14) . .
O21 W1 O20Z 82.3(17) . .
O13 W1 O20Z 175.1(13) . .
O13Z W1 O37Z 91(2) . .
O1 W1 O37Z 151.6(13) . .
O20 W1 O37Z 49.8(12) . .
O21Z W1 O37Z 56.9(12) . .
O15Z W1 O37Z 86(2) . .
O15 W1 O37Z 99.9(14) . .
O21 W1 O37Z 72.1(17) . .
O13 W1 O37Z 107.5(13) . .
O20Z W1 O37Z 71.2(15) . .
O13Z W1 O37 57.2(17) . .
O1 W1 O37 162.1(8) . .
O20 W1 O37 83.6(8) . .
O21Z W1 O37 82.5(8) . .
O15Z W1 O37 62(2) . .
O15 W1 O37 70.9(10) . .
O21 W1 O37 106.1(14) . .
O13 W1 O37 70.6(8) . .
O20Z W1 O37 105.9(12) . .
O37Z W1 O37 46.3(11) . .
O2Z W2 O2 22(2) . .
O2Z W2 O14Z 104(3) . .
O2 W2 O14Z 115.6(18) . .
O2Z W2 O17Z 103(3) . .
O2 W2 O17Z 83.6(17) . .
O14Z W2 O17Z 92(2) . .
O2Z W2 O14 86(2) . .
O2 W2 O14 99.1(12) . .
O14Z W2 O14 18.1(15) . .
O17Z W2 O14 97.7(15) . .
O2Z W2 O17 122(2) . .
O2 W2 O17 103.5(11) . .
O14Z W2 O17 80.5(16) . .
O17Z W2 O17 20.1(13) . .
O14 W2 O17 91.2(10) . .
O2Z W2 O16 116(2) . .
O2 W2 O16 105.5(12) . .
O14Z W2 O16 138.6(19) . .
O17Z W2 O16 87.5(15) . .
O14 W2 O16 155.3(12) . .
O17 W2 O16 85.4(10) . .
O2Z W2 O13 81(2) . .
O2 W2 O13 99.1(12) . .
O14Z W2 O13 91.2(16) . .
O17Z W2 O13 174.5(15) . .
O14 W2 O13 86.6(10) . .
O17 W2 O13 157.4(11) . .
O16 W2 O13 87.2(10) . .
O2Z W2 O16Z 100(3) . .
O2 W2 O16Z 89.0(17) . .
O14Z W2 O16Z 155(2) . .
O17Z W2 O16Z 87.1(18) . .
O14 W2 O16Z 171.0(16) . .
O17 W2 O16Z 90.8(14) . .
O16 W2 O16Z 16.5(13) . .
O13 W2 O16Z 88.1(14) . .
O2Z W2 O13Z 100(3) . .
O2 W2 O13Z 117.8(16) . .
O14Z W2 O13Z 87.1(19) . .
O17Z W2 O13Z 157(2) . .
O14 W2 O13Z 88.6(14) . .
O17 W2 O13Z 138.2(15) . .
O16 W2 O13Z 78.0(14) . .
O13 W2 O13Z 19.3(12) . .
O16Z W2 O13Z 84.0(18) . .
O2Z W2 O37 147(2) . .
O2 W2 O37 168.6(10) . .
O14Z W2 O37 57.5(17) . .
O17Z W2 O37 104.9(15) . .
O14 W2 O37 72.6(9) . .
O17 W2 O37 84.8(8) . .
O16 W2 O37 82.7(10) . .
O13 W2 O37 73.0(9) . .
O16Z W2 O37 98.8(16) . .
O13Z W2 O37 55.4(14) . .
O2Z W2 O38Z 171(2) . .
O2 W2 O38Z 150.5(12) . .
O14Z W2 O38Z 84.3(19) . .
O17Z W2 O38Z 73.7(17) . .
O14 W2 O38Z 102.4(12) . .
O17 W2 O38Z 56.4(11) . .
O16 W2 O38Z 55.8(12) . .
O13 W2 O38Z 102.1(12) . .
O16Z W2 O38Z 71.5(17) . .
O13Z W2 O38Z 82.9(16) . .
O37 W2 O38Z 40.9(10) . .
O3 W3 O14Z 114(2) . .
O3 W3 O3Z 16(2) . .
O14Z W3 O3Z 109(3) . .
O3 W3 O15Z 112(2) . .
O14Z W3 O15Z 95(2) . .
O3Z W3 O15Z 99(3) . .
O3 W3 O19 107.4(12) . .
O14Z W3 O19 137.6(19) . .
O3Z W3 O19 114(2) . .
O15Z W3 O19 78(2) . .
O3 W3 O18 105.2(13) . .
O14Z W3 O18 73.9(17) . .
O3Z W3 O18 119(2) . .
O15Z W3 O18 142(2) . .
O19 W3 O18 86.7(9) . .
O3 W3 O15 102.8(14) . .
O14Z W3 O15 90.2(17) . .
O3Z W3 O15 88(2) . .
O15Z W3 O15 14(2) . .
O19 W3 O15 89.9(11) . .
O18 W3 O15 151.5(11) . .
O3 W3 O14 99.3(13) . .
O14Z W3 O14 16.6(16) . .
O3Z W3 O14 92(2) . .
O15Z W3 O14 94(2) . .
O19 W3 O14 153.2(10) . .
O18 W3 O14 85.0(10) . .
O15 W3 O14 85.5(11) . .
O3 W3 O18Z 82.7(19) . .
O14Z W3 O18Z 89(2) . .
O3Z W3 O18Z 98(3) . .
O15Z W3 O18Z 161(3) . .
O19 W3 O18Z 86.8(15) . .
O18 W3 O18Z 23.6(14) . .
O15 W3 O18Z 174.2(17) . .
O14 W3 O18Z 95.4(16) . .
O3 W3 O19Z 82.4(18) . .
O14Z W3 O19Z 161(2) . .
O3Z W3 O19Z 90(2) . .
O15Z W3 O19Z 88(2) . .
O19 W3 O19Z 25.1(14) . .
O18 W3 O19Z 92.0(15) . .
O15 W3 O19Z 96.8(16) . .
O14 W3 O19Z 176.9(15) . .
O18Z W3 O19Z 82.2(19) . .
O3 W3 O40Z 145.1(16) . .
O14Z W3 O40Z 88(2) . .
O3Z W3 O40Z 160(2) . .
O15Z W3 O40Z 91(2) . .
O19 W3 O40Z 51.4(13) . .
O18 W3 O40Z 52.8(13) . .
O15 W3 O40Z 104.3(14) . .
O14 W3 O40Z 104.4(13) . .
O18Z W3 O40Z 70.0(18) . .
O19Z W3 O40Z 73.0(18) . .
O3 W3 O37 166.7(12) . .
O14Z W3 O37 56.3(17) . .
O3Z W3 O37 152(2) . .
O15Z W3 O37 63(2) . .
O19 W3 O37 84.2(8) . .
O18 W3 O37 81.4(8) . .
O15 W3 O37 70.1(10) . .
O14 W3 O37 69.4(9) . .
O18Z W3 O37 104.8(16) . .
O19Z W3 O37 109.2(15) . .
O40Z W3 O37 47.7(12) . .
O4Z W4 O4 16(2) . .
O4Z W4 O16 112(2) . .
O4 W4 O16 106.8(13) . .
O4Z W4 O27 84(2) . .
O4 W4 O27 99.2(12) . .
O16 W4 O27 95.6(10) . .
O4Z W4 O28Z 113(2) . .
O4 W4 O28Z 117.0(17) . .
O16 W4 O28Z 134.5(17) . .
O27 W4 O28Z 89.1(14) . .
O4Z W4 O22 113(2) . .
O4 W4 O22 99.3(13) . .
O16 W4 O22 87.0(11) . .
O27 W4 O22 159.8(11) . .
O28Z W4 O22 75.0(15) . .
O4Z W4 O27Z 107(3) . .
O4 W4 O27Z 121.0(16) . .
O16 W4 O27Z 77.1(15) . .
O27 W4 O27Z 25.4(12) . .
O28Z W4 O27Z 90.0(18) . .
O22 W4 O27Z 139.4(16) . .
O4Z W4 O22Z 101(3) . .
O4 W4 O22Z 86(2) . .
O16 W4 O22Z 86.9(18) . .
O27 W4 O22Z 172.9(19) . .
O28Z W4 O22Z 84(2) . .
O22 W4 O22Z 13.5(17) . .
O27Z W4 O22Z 151(2) . .
O4Z W4 O28 89(2) . .
O4 W4 O28 94.2(11) . .
O16 W4 O28 158.4(11) . .
O27 W4 O28 85.9(9) . .
O28Z W4 O28 23.9(13) . .
O22 W4 O28 84.5(10) . .
O27Z W4 O28 96.8(14) . .
O22Z W4 O28 89.3(17) . .
O4Z W4 O16Z 98(2) . .
O4 W4 O16Z 92.1(16) . .
O16 W4 O16Z 14.7(14) . .
O27 W4 O16Z 97.5(14) . .
O28Z W4 O16Z 148.7(19) . .
O22 W4 O16Z 90.1(15) . .
O27Z W4 O16Z 83.7(18) . .
O22Z W4 O16Z 87(2) . .
O28 W4 O16Z 172.2(15) . .
O4Z W4 O38 153(2) . .
O4 W4 O38 165.6(11) . .
O16 W4 O38 87.2(10) . .
O27 W4 O38 75.3(8) . .
O28Z W4 O38 50.4(15) . .
O22 W4 O38 84.8(10) . .
O27Z W4 O38 57.7(13) . .
O22Z W4 O38 98.3(19) . .
O28 W4 O38 72.3(8) . .
O16Z W4 O38 101.7(14) . .
O5 W5 O29Z 118.8(15) . .
O5 W5 O17 106.2(9) . .
O29Z W5 O17 135.1(15) . .
O5 W5 O22 104.2(11) . .
O29Z W5 O22 79.5(16) . .
O17 W5 O22 89.8(10) . .
O5 W5 O23Z 115.5(15) . .
O29Z W5 O23Z 90.0(18) . .
O17 W5 O23Z 70.1(15) . .
O22 W5 O23Z 139.0(16) . .
O5 W5 O23 94.2(9) . .
O29Z W5 O23 88.8(15) . .
O17 W5 O23 88.3(9) . .
O22 W5 O23 161.3(11) . .
O23Z W5 O23 25.3(13) . .
O5 W5 O22Z 92.3(18) . .
O29Z W5 O22Z 89(2) . .
O17 W5 O22Z 88.5(17) . .
O22 W5 O22Z 12.8(17) . .
O23Z W5 O22Z 148(2) . .
O23 W5 O22Z 173.3(18) . .
O5 W5 O29 95.3(9) . .
O29Z W5 O29 24.4(13) . .
O17 W5 O29 157.6(10) . .
O22 W5 O29 91.2(11) . .
O23Z W5 O29 95.1(15) . .
O23 W5 O29 83.6(9) . .
O22Z W5 O29 97.2(17) . .
O5 W5 O17Z 90.8(13) . .
O29Z W5 O17Z 149.9(18) . .
O17 W5 O17Z 16.4(12) . .
O22 W5 O17Z 88.1(14) . .
O23Z W5 O17Z 81.5(17) . .
O23 W5 O17Z 95.1(13) . .
O22Z W5 O17Z 83.4(19) . .
O29 W5 O17Z 173.8(14) . .
O5 W5 O39 162.6(8) . .
O29Z W5 O39 50.6(15) . .
O17 W5 O39 85.9(9) . .
O22 W5 O39 88.1(11) . .
O23Z W5 O39 56.2(14) . .
O23 W5 O39 73.2(8) . .
O22Z W5 O39 100.7(18) . .
O29 W5 O39 71.7(9) . .
O17Z W5 O39 102.1(13) . .
O5 W5 O38Z 151.7(10) . .
O29Z W5 O38Z 83.8(16) . .
O17 W5 O38Z 53.7(11) . .
O22 W5 O38Z 60.8(12) . .
O23Z W5 O38Z 78.8(16) . .
O23 W5 O38Z 103.8(11) . .
O22Z W5 O38Z 69.6(18) . .
O29 W5 O38Z 108.1(11) . .
O17Z W5 O38Z 66.3(14) . .
O39 W5 O38Z 45.6(10) . .
O6 W6 O23Z 115.2(16) . .
O6 W6 O18 108.9(10) . .
O23Z W6 O18 72.0(16) . .
O6 W6 O30Z 113.5(16) . .
O23Z W6 O30Z 100(2) . .
O18 W6 O30Z 135.9(17) . .
O6 W6 O24 109.5(9) . .
O23Z W6 O24 135.2(17) . .
O18 W6 O24 90.7(10) . .
O30Z W6 O24 64.5(17) . .
O6 W6 O23 95.2(9) . .
O23Z W6 O23 25.1(15) . .
O18 W6 O23 92.5(9) . .
O30Z W6 O23 95.2(16) . .
O24 W6 O23 152.6(10) . .
O6 W6 O30 95.1(8) . .
O23Z W6 O30 96.3(16) . .
O18 W6 O30 155.9(10) . .
O30Z W6 O30 23.0(14) . .
O24 W6 O30 82.9(9) . .
O23 W6 O30 83.1(9) . .
O6 W6 O18Z 87.6(16) . .
O23Z W6 O18Z 88(2) . .
O18 W6 O18Z 22.9(14) . .
O30Z W6 O18Z 151(2) . .
O24 W6 O18Z 90.1(15) . .
O23 W6 O18Z 103.0(15) . .
O30 W6 O18Z 173.0(15) . .
O6 W6 O24Z 89.1(13) . .
O23Z W6 O24Z 151.4(19) . .
O18 W6 O24Z 86.4(13) . .
O30Z W6 O24Z 82.8(19) . .
O24 W6 O24Z 23.5(12) . .
O23 W6 O24Z 175.7(13) . .
O30 W6 O24Z 96.2(13) . .
O18Z W6 O24Z 77.4(18) . .
O6 W6 O39 160.9(8) . .
O23Z W6 O39 56.1(16) . .
O18 W6 O39 85.3(9) . .
O30Z W6 O39 56.9(16) . .
O24 W6 O39 82.2(9) . .
O23 W6 O39 70.9(8) . .
O30 W6 O39 70.8(8) . .
O18Z W6 O39 107.9(15) . .
O24Z W6 O39 104.8(13) . .
O6 W6 O40Z 147.9(12) . .
O23Z W6 O40Z 85.2(18) . .
O18 W6 O40Z 51.7(13) . .
O30Z W6 O40Z 85.1(19) . .
O24 W6 O40Z 53.4(12) . .
O23 W6 O40Z 109.5(12) . .
O30 W6 O40Z 107.6(12) . .
O18Z W6 O40Z 67.5(18) . .
O24Z W6 O40Z 66.5(15) . .
O39 W6 O40Z 51.2(12) . .
O31Z W7 O7 110(2) . .
O31Z W7 O25 97(2) . .
O7 W7 O25 109.9(16) . .
O31Z W7 O19 143(2) . .
O7 W7 O19 106.9(10) . .
O25 W7 O19 70.2(17) . .
O31Z W7 O24 78(2) . .
O7 W7 O24 109.7(10) . .
O25 W7 O24 139.2(17) . .
O19 W7 O24 89.3(10) . .
O31Z W7 O24Z 96(2) . .
O7 W7 O24Z 86.8(14) . .
O25 W7 O24Z 154(2) . .
O19 W7 O24Z 85.7(14) . .
O24 W7 O24Z 25.3(12) . .
O31Z W7 O25Z 88(2) . .
O7 W7 O25Z 97.8(10) . .
O25 W7 O25Z 18.7(14) . .
O19 W7 O25Z 87.1(10) . .
O24 W7 O25Z 152.0(10) . .
O24Z W7 O25Z 172.3(14) . .
O31Z W7 O31 13(2) . .
O7 W7 O31 98.6(9) . .
O25 W7 O31 95.2(16) . .
O19 W7 O31 153.6(10) . .
O24 W7 O31 88.2(10) . .
O24Z W7 O31 102.5(14) . .
O25Z W7 O31 82.9(10) . .
O31Z W7 O19Z 165(2) . .
O7 W7 O19Z 84.5(15) . .
O25 W7 O19Z 81(2) . .
O19 W7 O19Z 22.8(13) . .
O24 W7 O19Z 93.3(14) . .
O24Z W7 O19Z 80.3(17) . .
O25Z W7 O19Z 94.0(15) . .
O31 W7 O19Z 175.9(15) . .
O31Z W7 O40Z 96(2) . .
O7 W7 O40Z 147.1(12) . .
O25 W7 O40Z 86.4(19) . .
O19 W7 O40Z 50.6(12) . .
O24 W7 O40Z 54.4(13) . .
O24Z W7 O40Z 69.6(16) . .
O25Z W7 O40Z 103.6(13) . .
O31 W7 O40Z 108.4(13) . .
O19Z W7 O40Z 69.6(17) . .
O31Z W7 O40 61(2) . .
O7 W7 O40 163.4(8) . .
O25 W7 O40 61.2(15) . .
O19 W7 O40 83.9(9) . .
O24 W7 O40 82.4(9) . .
O24Z W7 O40 106.9(14) . .
O25Z W7 O40 69.6(9) . .
O31 W7 O40 69.7(8) . .
O19Z W7 O40 106.7(14) . .
O40Z W7 O40 49.3(12) . .
O8Z W8 O32Z 114(2) . .
O8Z W8 O8 17.4(18) . .
O32Z W8 O8 107(3) . .
O8Z W8 O20 105.5(12) . .
O32Z W8 O20 139.8(19) . .
O8 W8 O20 112.6(19) . .
O8Z W8 O25 116.8(18) . .
O32Z W8 O25 93(2) . .
O8 W8 O25 102(2) . .
O20 W8 O25 75.5(16) . .
O8Z W8 O25Z 103.2(13) . .
O32Z W8 O25Z 85.8(17) . .
O8 W8 O25Z 87(2) . .
O20 W8 O25Z 92.4(10) . .
O25 W8 O25Z 19.5(13) . .
O8Z W8 O26 103.0(13) . .
O32Z W8 O26 77.7(17) . .
O8 W8 O26 118(2) . .
O20 W8 O26 86.8(9) . .
O25 W8 O26 139.4(16) . .
O25Z W8 O26 152.9(10) . .
O8Z W8 O26Z 78.7(18) . .
O32Z W8 O26Z 96(2) . .
O8 W8 O26Z 95(2) . .
O20 W8 O26Z 84.7(15) . .
O25 W8 O26Z 157(2) . .
O25Z W8 O26Z 176.9(16) . .
O26 W8 O26Z 25.9(14) . .
O8Z W8 O32 99.2(12) . .
O32Z W8 O32 15.1(18) . .
O8 W8 O32 92.2(19) . .
O20 W8 O32 154.9(10) . .
O25 W8 O32 97.1(15) . .
O25Z W8 O32 85.8(10) . .
O26 W8 O32 83.7(9) . .
O26Z W8 O32 96.4(15) . .
O8Z W8 O20Z 82.7(15) . .
O32Z W8 O20Z 163(2) . .
O8 W8 O20Z 90(2) . .
O20 W8 O20Z 23.0(11) . .
O25 W8 O20Z 83.7(18) . .
O25Z W8 O20Z 95.6(13) . .
O26 W8 O20Z 94.1(12) . .
O26Z W8 O20Z 82.1(18) . .
O32 W8 O20Z 177.4(13) . .
O8Z W8 O37Z 143.7(15) . .
O32Z W8 O37Z 93(2) . .
O8 W8 O37Z 158(2) . .
O20 W8 O37Z 48.7(12) . .
O25 W8 O37Z 84.4(18) . .
O25Z W8 O37Z 102.9(13) . .
O26 W8 O37Z 57.3(12) . .
O26Z W8 O37Z 74.3(17) . .
O32 W8 O37Z 107.4(12) . .
O20Z W8 O37Z 70.1(15) . .
O8Z W8 O40 168.4(12) . .
O32Z W8 O40 56.6(19) . .
O8 W8 O40 152(2) . .
O20 W8 O40 84.9(9) . .
O25 W8 O40 60.3(15) . .
O25Z W8 O40 70.7(9) . .
O26 W8 O40 82.3(8) . .
O26Z W8 O40 107.8(15) . .
O32 W8 O40 70.9(9) . .
O20Z W8 O40 107.5(12) . .
O37Z W8 O40 47.7(11) . .
O9 W9 O33Z 113.8(15) . .
O9 W9 O27Z 113.1(15) . .
O33Z W9 O27Z 104.6(19) . .
O9 W9 O26 107.2(9) . .
O33Z W9 O26 68.7(15) . .
O27Z W9 O26 137.7(16) . .
O9 W9 O21Z 108.2(9) . .
O33Z W9 O21Z 136.8(15) . .
O27Z W9 O21Z 66.1(16) . .
O26 W9 O21Z 90.0(9) . .
O9 W9 O33 96.8(8) . .
O33Z W9 O33 25.7(14) . .
O27Z W9 O33 95.6(15) . .
O26 W9 O33 91.7(9) . .
O21Z W9 O33 153.2(9) . .
O9 W9 O27 96.6(8) . .
O33Z W9 O27 98.6(15) . .
O27Z W9 O27 23.0(15) . .
O26 W9 O27 155.9(9) . .
O21Z W9 O27 85.9(9) . .
O33 W9 O27 81.7(8) . .
O9 W9 O21 88.8(14) . .
O33Z W9 O21 149.0(18) . .
O27Z W9 O21 83.7(19) . .
O26 W9 O21 84.9(14) . .
O21Z W9 O21 22.4(12) . .
O33 W9 O21 174.1(13) . .
O27 W9 O21 99.4(13) . .
O9 W9 O26Z 87.9(14) . .
O33Z W9 O26Z 86.5(18) . .
O27Z W9 O26Z 148.3(19) . .
O26 W9 O26Z 22.3(13) . .
O21Z W9 O26Z 85.4(14) . .
O33 W9 O26Z 105.5(13) . .
O27 W9 O26Z 171.1(14) . .
O21 W9 O26Z 72.9(17) . .
O9 W9 O38 162.0(7) . .
O33Z W9 O38 59.0(14) . .
O27Z W9 O38 58.1(15) . .
O26 W9 O38 86.0(8) . .
O21Z W9 O38 83.3(9) . .
O33 W9 O38 70.1(7) . .
O27 W9 O38 69.9(7) . .
O21 W9 O38 104.7(14) . .
O26Z W9 O38 107.1(13) . .
O10Z W10 O28Z 116(2) . .
O10Z W10 O10 14.9(17) . .
O28Z W10 O10 117.4(18) . .
O10Z W10 O36 106.3(17) . .
O28Z W10 O36 136.8(18) . .
O10 W10 O36 105.6(11) . .
O10Z W10 O34 116.5(19) . .
O28Z W10 O34 78.3(17) . .
O10 W10 O34 101.7(12) . .
O36 W10 O34 89.7(10) . .
O10Z W10 O33 83.1(19) . .
O28Z W10 O33 88.8(16) . .
O10 W10 O33 98.0(11) . .
O36 W10 O33 89.2(9) . .
O34 W10 O33 159.8(10) . .
O10Z W10 O34Z 101(2) . .
O28Z W10 O34Z 95.1(19) . .
O10 W10 O34Z 86.3(15) . .
O36 W10 O34Z 83.2(13) . .
O34 W10 O34Z 18.9(11) . .
O33 W10 O34Z 172.1(12) . .
O10Z W10 O28 93.0(16) . .
O28Z W10 O28 23.3(15) . .
O10 W10 O28 95.3(10) . .
O36 W10 O28 158.9(10) . .
O34 W10 O28 89.3(10) . .
O33 W10 O28 84.5(8) . .
O34Z W10 O28 101.7(13) . .
O10Z W10 O33Z 104(2) . .
O28Z W10 O33Z 92.8(18) . .
O10 W10 O33Z 118.1(15) . .
O36 W10 O33Z 69.2(14) . .
O34 W10 O33Z 138.4(14) . .
O33 W10 O33Z 25.7(11) . .
O34Z W10 O33Z 146.8(16) . .
O28 W10 O33Z 98.2(13) . .
O10Z W10 O36Z 93(2) . .
O28Z W10 O36Z 151(2) . .
O10 W10 O36Z 90.5(16) . .
O36 W10 O36Z 15.4(13) . .
O34 W10 O36Z 89.7(14) . .
O33 W10 O36Z 94.5(14) . .
O34Z W10 O36Z 78.7(17) . .
O28 W10 O36Z 174.2(15) . .
O33Z W10 O36Z 78.9(17) . .
O10Z W10 O38 153.4(18) . .
O28Z W10 O38 52.1(16) . .
O10 W10 O38 165.6(10) . .
O36 W10 O38 86.2(10) . .
O34 W10 O38 86.3(9) . .
O33 W10 O38 73.5(7) . .
O34Z W10 O38 103.6(13) . .
O28 W10 O38 72.6(8) . .
O33Z W10 O38 57.9(12) . .
O36Z W10 O38 101.6(15) . .
O10Z W10 O39Z 156.7(18) . .
O28Z W10 O39Z 86.3(18) . .
O10 W10 O39Z 147.9(12) . .
O36 W10 O39Z 52.7(12) . .
O34 W10 O39Z 59.9(11) . .
O33 W10 O39Z 104.2(10) . .
O34Z W10 O39Z 69.3(14) . .
O28 W10 O39Z 109.5(11) . .
O33Z W10 O39Z 79.1(15) . .
O36Z W10 O39Z 65.2(16) . .
O38 W10 O39Z 46.4(10) . .
O11 W11 O29Z 118.9(15) . .
O11 W11 O35 104.3(10) . .
O29Z W11 O35 135.7(15) . .
O11 W11 O30Z 116.8(16) . .
O29Z W11 O30Z 92.4(19) . .
O35 W11 O30Z 75.4(16) . .
O11 W11 O30 96.2(9) . .
O29Z W11 O30 91.3(15) . .
O35 W11 O30 93.3(9) . .
O30Z W11 O30 24.7(14) . .
O11 W11 O34 104.0(10) . .
O29Z W11 O34 71.7(15) . .
O35 W11 O34 89.7(9) . .
O30Z W11 O34 138.8(17) . .
O30 W11 O34 158.1(10) . .
O11 W11 O29 95.5(9) . .
O29Z W11 O29 24.6(13) . .
O35 W11 O29 160.1(10) . .
O30Z W11 O29 97.5(16) . .
O30 W11 O29 86.3(9) . .
O34 W11 O29 83.6(10) . .
O11 W11 O34Z 88.6(13) . .
O29Z W11 O34Z 88.3(18) . .
O35 W11 O34Z 83.3(12) . .
O30Z W11 O34Z 150.1(19) . .
O30 W11 O34Z 174.7(13) . .
O34 W11 O34Z 18.7(10) . .
O29 W11 O34Z 95.5(13) . .
O11 W11 O35Z 88.9(15) . .
O29Z W11 O35Z 149.7(19) . .
O35 W11 O35Z 15.6(13) . .
O30Z W11 O35Z 84(2) . .
O30 W11 O35Z 97.7(14) . .
O34 W11 O35Z 91.0(15) . .
O29 W11 O35Z 173.7(15) . .
O34Z W11 O35Z 80.1(17) . .
O11 W11 O39 164.5(8) . .
O29Z W11 O39 50.2(14) . .
O35 W11 O39 88.9(9) . .
O30Z W11 O39 58.3(16) . .
O30 W11 O39 74.7(8) . .
O34 W11 O39 83.7(9) . .
O29 W11 O39 71.7(9) . .
O34Z W11 O39 101.1(13) . .
O35Z W11 O39 104.6(15) . .
O11 W11 O39Z 148.4(11) . .
O29Z W11 O39Z 82.7(16) . .
O35 W11 O39Z 53.8(11) . .
O30Z W11 O39Z 82.2(18) . .
O30 W11 O39Z 106.6(11) . .
O34 W11 O39Z 58.7(11) . .
O29 W11 O39Z 107.3(11) . .
O34Z W11 O39Z 68.1(14) . .
O35Z W11 O39Z 67.0(16) . .
O39 W11 O39Z 46.9(10) . .
O12 W12 O12Z 25.9(15) . .
O12 W12 O31 102.2(12) . .
O12Z W12 O31 82.1(18) . .
O12 W12 O32Z 118.6(18) . .
O12Z W12 O32Z 102(2) . .
O31 W12 O32Z 87.5(16) . .
O12 W12 O36 99.7(12) . .
O12Z W12 O36 119.8(18) . .
O31 W12 O36 157.9(12) . .
O32Z W12 O36 84.9(16) . .
O12 W12 O36Z 80.8(18) . .
O12Z W12 O36Z 102(2) . .
O31 W12 O36Z 174.6(17) . .
O32Z W12 O36Z 95(2) . .
O36 W12 O36Z 18.9(14) . .
O12 W12 O32 100.2(11) . .
O12Z W12 O32 83.6(18) . .
O31 W12 O32 88.7(10) . .
O32Z W12 O32 18.6(14) . .
O36 W12 O32 90.6(10) . .
O36Z W12 O32 95.1(16) . .
O12 W12 O35 101.5(11) . .
O12Z W12 O35 116.5(17) . .
O31 W12 O35 86.5(10) . .
O32Z W12 O35 139.8(18) . .
O36 W12 O35 86.0(9) . .
O36Z W12 O35 88.5(15) . .
O32 W12 O35 158.4(11) . .
O12 W12 O31Z 118.2(19) . .
O12Z W12 O31Z 99(2) . .
O31 W12 O31Z 17.2(16) . .
O32Z W12 O31Z 85(2) . .
O36 W12 O31Z 140.9(19) . .
O36Z W12 O31Z 158(2) . .
O32 W12 O31Z 91.9(17) . .
O35 W12 O31Z 77.7(17) . .
O12 W12 O35Z 84.1(17) . .
O12Z W12 O35Z 100(2) . .
O31 W12 O35Z 89.9(15) . .
O32Z W12 O35Z 157(2) . .
O36 W12 O35Z 89.1(15) . .
O36Z W12 O35Z 86.0(19) . .
O32 W12 O35Z 175.7(18) . .
O35 W12 O35Z 17.4(13) . .
O31Z W12 O35Z 86(2) . .
O12 W12 O39Z 145.1(12) . .
O12Z W12 O39Z 170.7(19) . .
O31 W12 O39Z 103.2(13) . .
O32Z W12 O39Z 86.1(19) . .
O36 W12 O39Z 55.5(12) . .
O36Z W12 O39Z 72.2(19) . .
O32 W12 O39Z 103.9(12) . .
O35 W12 O39Z 57.0(12) . .
O31Z W12 O39Z 86(2) . .
O35Z W12 O39Z 72.5(18) . .
O12 W12 O40 173.2(10) . .
O12Z W12 O40 147.5(17) . .
O31 W12 O40 73.8(10) . .
O32Z W12 O40 56.3(17) . .
O36 W12 O40 84.7(10) . .
O36Z W12 O40 103.6(17) . .
O32 W12 O40 74.5(10) . .
O35 W12 O40 83.9(9) . .
O31Z W12 O40 58.6(18) . .
O35Z W12 O40 101.2(16) . .
O39Z W12 O40 41.6(10) . .
N1D C2D C3D 124(3) . .
N1D C2D C7D 111(3) . .
C3D C2D C7D 125(3) . .
C2D C3D C4D 116(3) . .
C2D C3D H3D 122 . .
C4D C3D H3D 122 . .
C5D C4D C3D 122(3) . .
C5D C4D H4D 119.2 . .
C3D C4D H4D 119.2 . .
C4D C5D C6D 120(3) . .
C4D C5D H5D 120.1 . .
C6D C5D H5D 120.1 . .
C5D C6D N1D 120(3) . .
C5D C6D H6D 120.2 . .
N1D C6D H6D 120.2 . .
O1D C7D O2D 124(3) . .
O1D C7D C2D 117(3) . .
O2D C7D C2D 119(3) . .
O4D C14D O3D 123(3) . .
O4D C14D C9D 121(3) . .
O3D C14D C9D 116(3) . .
O3D Cu1D N1D 95.8(11) . .
O3D Cu1D N8D 82.6(9) . .
N1D Cu1D N8D 172.5(10) . .
O3D Cu1D O1D 165.3(10) . .
N1D Cu1D O1D 82.2(11) . .
N8D Cu1D O1D 97.4(9) . .
O3D Cu1D O1W 100.7(10) . .
N1D Cu1D O1W 86.9(11) . .
N8D Cu1D O1W 100.6(10) . .
O1D Cu1D O1W 93.8(11) . .
C2D N1D C6D 119(3) . .
C2D N1D Cu1D 114(2) . .
C6D N1D Cu1D 127(2) . .
C13D N8D C9D 120 . .
C13D N8D Cu1D 128.8(12) . .
C9D N8D Cu1D 111.2(11) . .
C12D C13D N8D 120 . .
C12D C13D H13D 120 . .
N8D C13D H13D 120 . .
C13D C12D C11D 120 . .
C13D C12D H12D 120 . .
C11D C12D H12D 120 . .
C12D C11D C10D 120 . .
C12D C11D H11D 120 . .
C10D C11D H11D 120 . .
C11D C10D C9D 120 . .
C11D C10D H10D 120 . .
C9D C10D H10D 120 . .
C10D C9D N8D 120 . .
C10D C9D C14D 124.6(19) . .
N8D C9D C14D 115.3(19) . .
C7D O1D Cu1D 114(2) . .
C14D O3D Cu1D 115(2) . .
N1B C2B C3B 122(2) . .
N1B C2B C7B 113(2) . .
C3B C2B C7B 125(2) . .
C4B C3B C2B 116(3) . .
C4B C3B H3B 122.2 . .
C2B C3B H3B 122.2 . .
C3B C4B C5B 124(3) . .
C3B C4B H4B 118.1 . .
C5B C4B H4B 118.1 . .
C4B C5B C6B 120(3) . .
C4B C5B H5B 120.2 . .
C6B C5B H5B 120.2 . .
N1B C6B C5B 118(3) . .
N1B C6B H6B 121.2 . .
C5B C6B H6B 121.2 . .
O2B C7B O1B 123(2) . .
O2B C7B C2B 121(2) . .
O1B C7B C2B 116(2) . .
N8B C9B C14B 117(3) . .
N8B C9B C10B 117(3) . .
C14B C9B C10B 126(3) . .
C11B C10B C9B 120(4) . .
C11B C10B H10B 120.1 . .
C9B C10B H10B 120.1 . .
C10B C11B C12B 122(4) . .
C10B C11B H11B 119 . .
C12B C11B H11B 119 . .
C11B C12B C13B 119(4) . .
C11B C12B H12B 120.4 . .
C13B C12B H12B 120.4 . .
N8B C13B C12B 120(3) . .
N8B C13B H13B 120.1 . .
C12B C13B H13B 120.1 . .
O4B C14B O3B 122(3) . .
O4B C14B C9B 123(3) . .
O3B C14B C9B 114(3) . .
O3B Cu1B N1B 94.8(10) . .
O3B Cu1B O1B 171.1(10) . .
N1B Cu1B O1B 82.4(9) . .
O3B Cu1B N8B 84.9(11) . .
N1B Cu1B N8B 176.9(11) . .
O1B Cu1B N8B 97.5(10) . .
C2B N1B C6B 121(2) . .
C2B N1B Cu1B 113.8(18) . .
C6B N1B Cu1B 124.8(19) . .
C13B N8B C9B 123(3) . .
C13B N8B Cu1B 128(2) . .
C9B N8B Cu1B 108(2) . .
C7B O1B Cu1B 113.2(17) . .
C14B O3B Cu1B 114(2) . .
C3A C2A N1A 120(3) . .
C3A C2A C7A 127(3) . .
N1A C2A C7A 113(2) . .
C2A C3A C4A 123(3) . .
C2A C3A H3A 118.3 . .
C4A C3A H3A 118.3 . .
C3A C4A C5A 116(3) . .
C3A C4A H4A 122 . .
C5A C4A H4A 122 . .
C4A C5A C6A 119(2) . .
C4A C5A H5A 120.7 . .
C6A C5A H5A 120.7 . .
N1A C6A C5A 123(2) . .
N1A C6A H6A 118.7 . .
C5A C6A H6A 118.7 . .
O2A C7A O1A 130(3) . .
O2A C7A C2A 116(3) . .
O1A C7A C2A 114(3) . .
N8A C9A C10A 121(3) . .
N8A C9A C14A 114(2) . .
C10A C9A C14A 125(3) . .
C11A C10A C9A 119(4) . .
C11A C10A H10A 120.6 . .
C9A C10A H10A 120.6 . .
C10A C11A C12A 121(3) . .
C10A C11A H11A 119.6 . .
C12A C11A H11A 119.6 . .
C13A C12A C11A 116(3) . .
C13A C12A H12A 121.9 . .
C11A C12A H12A 121.9 . .
N8A C13A C12A 125(3) . .
N8A C13A H13A 117.5 . .
C12A C13A H13A 117.5 . .
O4A C14A O3A 123(3) . .
O4A C14A C9A 120(3) . .
O3A C14A C9A 116(3) . .
O1A Cu1A N8A 93.3(9) . .
O1A Cu1A O3A 175.7(8) . .
N8A Cu1A O3A 83.9(8) . .
O1A Cu1A N1A 83.4(9) . .
N8A Cu1A N1A 176.7(9) . .
O3A Cu1A N1A 99.3(8) . .
C6A N1A C2A 119(2) . .
C6A N1A Cu1A 128.6(18) . .
C2A N1A Cu1A 111.6(17) . .
C13A N8A C9A 118(2) . .
C13A N8A Cu1A 129.7(18) . .
C9A N8A Cu1A 112.0(17) . .
C7A O1A Cu1A 118(2) . .
C14A O3A Cu1A 112.5(19) . .
N1C C2C C3C 125(2) . .
N1C C2C C7C 114.2(19) . .
C3C C2C C7C 121(2) . .
C2C C3C C4C 116(2) . .
C2C C3C H3C 122 . .
C4C C3C H3C 122 . .
C5C C4C C3C 119(2) . .
C5C C4C H4C 120.3 . .
C3C C4C H4C 120.3 . .
C4C C5C C6C 120(2) . .
C4C C5C H5C 119.8 . .
C6C C5C H5C 119.8 . .
N1C C6C C5C 120(2) . .
N1C C6C H6C 120.1 . .
C5C C6C H6C 120.1 . .
O2C C7C O1C 127(2) . 2_656
O2C C7C C2C 119(2) . .
O1C C7C C2C 114(2) 2_656 .
O1C Cu1C O1C 180.000(3) . 2_656
O1C Cu1C N1C 83.2(7) . 2_656
O1C Cu1C N1C 96.8(7) 2_656 2_656
O1C Cu1C N1C 96.8(7) . .
O1C Cu1C N1C 83.2(7) 2_656 .
N1C Cu1C N1C 180.000(4) 2_656 .
C2C N1C C6C 119.6(19) . .
C2C N1C Cu1C 113.1(15) . .
C6C N1C Cu1C 127.3(16) . .
C7C O1C Cu1C 115.6(14) 2_656 .
N9G C3G N7G 122(3) . .
N9G C3G N8G 120(3) . .
N7G C3G N8G 117(3) . .
C3G N7G H7GA 120 . .
C3G N7G H7GB 120 . .
H7GA N7G H7GB 120 . .
C3G N8G H8GA 120 . .
C3G N8G H8GB 120 . .
H8GA N8G H8GB 120 . .
C3G N9G H9GA 120 . .
C3G N9G H9GB 120 . .
H9GA N9G H9GB 120 . .
N10G C4G N12G 118.6(18) . .
N10G C4G N11G 119.2(18) . .
N12G C4G N11G 119.5(18) . .
C4G N10G H10C 120 . .
C4G N10G H10E 120 . .
H10C N10G H10E 120 . .
C4G N11G H11C 120 . .
C4G N11G H11E 120 . .
H11C N11G H11E 120 . .
C4G N12G H12C 120 . .
C4G N12G H12E 120 . .
H12C N12G H12E 120 . .
N2G C1G N3G 117(2) . .
N2G C1G N1G 121(2) . .
N3G C1G N1G 122(2) . .
C1G N1G H1GA 120 . .
C1G N1G H1GB 120 . .
H1GA N1G H1GB 120 . .
C1G N2G H2GA 120 . .
C1G N2G H2GB 120 . .
H2GA N2G H2GB 120 . .
C1G N3G H3GA 120 . .
C1G N3G H3GB 120 . .
H3GA N3G H3GB 120 . .
N13G C5G N15G 120(3) . .
N13G C5G N14G 117(3) . .
N15G C5G N14G 119(3) . .
C5G N13G H13C 120 . .
C5G N13G H13E 120 . .
H13C N13G H13E 120 . .
C5G N14G H14A 120 . .
C5G N14G H14B 120 . .
H14A N14G H14B 120 . .
C5G N15G H15A 120 . .
C5G N15G H15B 120 . .
H15A N15G H15B 120 . .
O2Z O2 W2 75(6) . .
O32 O32Z W8 120(6) . .
O32 O32Z W12 82(5) . .
W8 O32Z W12 152(3) . .
O23 O23Z W6 96(4) . .
O23 O23Z W5 81(3) . .
W6 O23Z W5 143(3) . .
O2 O2Z W2 83(6) . .

loop_
_geom_bond_atom_site_label_1
_geom_bond_atom_site_label_2
_geom_bond_distance
_geom_bond_site_symmetry_2
C2G N4G 1.320(13) .
C2G N5G 1.320(13) .
C2G N6G 1.320(13) .
N4G H4GA 0.88 .
N4G H4GB 0.88 .
N5G H5GA 0.88 .
N5G H5GB 0.88 .
N6G H6GA 0.88 .
N6G H6GB 0.88 .
O1 W1 1.681(19) .
O3 W3 1.65(3) .
O3Z W3 1.78(6) .
O4 W4 1.71(3) .
O4Z W4 1.58(5) .
O5 W5 1.691(16) .
O6 W6 1.670(17) .
O7 W7 1.697(19) .
O8 O8Z 0.55(6) .
O8 W8 1.81(6) .
O9 W9 1.689(17) .
O10 W10 1.74(2) .
O10Z W10 1.61(4) .
O11 W11 1.711(18) .
O12 O12Z 0.78(5) .
O12 W12 1.71(2) .
O12Z W12 1.75(5) .
O13 O13Z 0.66(4) .
O13 W2 1.93(2) .
O13 W1 2.00(3) .
O13Z W1 1.59(4) .
O13Z W2 1.99(4) .
O14 O14Z 0.59(5) .
O14 W2 1.90(2) .
O14 W3 1.99(2) .
O14Z W3 1.75(5) .
O14Z W2 1.83(5) .
O15 W1 1.92(3) .
O15 W3 1.93(3) .
O15Z W3 1.79(6) .
O15Z W1 1.90(6) .
O16 O16Z 0.56(4) .
O16 W4 1.76(2) .
O16 W2 1.92(2) .
O16Z W2 1.96(4) .
O16Z W4 2.04(5) .
O17 O17Z 0.66(4) .
O17 W5 1.82(2) .
O17 W2 1.90(2) .
O17Z W2 1.89(4) .
O17Z W5 2.17(4) .
O18Z O18 0.82(5) .
O18Z W3 2.05(5) .
O18Z W6 2.08(5) .
O19 O19Z 0.87(5) .
O19 W7 1.83(2) .
O19 W3 1.87(2) .
O19Z W3 2.06(5) .
O19Z W7 2.20(5) .
O20 O20Z 0.84(4) .
O20 W8 1.83(2) .
O20 W1 1.87(2) .
O8Z W8 1.65(3) .
O21 O21Z 0.82(4) .
O21 W1 1.97(4) .
O21 W9 2.13(5) .
O21Z W9 1.85(2) .
O21Z W1 1.89(2) .
O22 W5 1.83(3) .
O22 W4 1.94(3) .
O22Z W4 1.98(5) .
O22Z W5 2.01(6) .
O23 O23Z 0.85(4) .
O23 W5 1.97(2) .
O23 W6 2.00(2) .
O18 W6 1.80(2) .
O18 W3 1.91(2) .
O24 O24Z 0.85(4) .
O24 W7 1.86(2) .
O24 W6 1.88(2) .
O24Z W7 1.97(4) .
O24Z W6 2.12(4) .
O25 O25Z 0.64(4) .
O25 W7 1.82(4) .
O25 W8 1.88(4) .
O25Z W8 1.88(2) .
O25Z W7 1.98(2) .
O26 O26Z 0.87(5) .
O26 W9 1.81(2) .
O26 W8 1.93(2) .
O26Z W8 1.95(5) .
O26Z W9 2.21(5) .
O27 O27Z 0.84(4) .
O27 W4 1.86(2) .
O27 W9 2.08(2) .
O27Z W9 1.69(4) .
O27Z W4 1.95(4) .
O28 O28Z 0.82(4) .
O28 W10 2.01(2) .
O28 W4 2.01(2) .
O28Z W10 1.65(4) .
O28Z W4 1.89(4) .
O29 O29Z 0.83(4) .
O29 W11 2.00(2) .
O29 W5 2.01(2) .
O29Z W5 1.77(4) .
O29Z W11 1.79(4) .
O29Z O39 1.81(5) .
O30 O30Z 0.80(4) .
O30 W11 1.91(2) .
O30 W6 2.05(2) .
O30Z W6 1.82(5) .
O30Z W11 1.83(5) .
O31 O31Z 0.59(6) .
O31 W12 1.87(2) .
O31 W7 2.05(3) .
O31Z W7 1.64(6) .
O31Z W12 1.98(6) .
O32 O32Z 0.61(5) .
O32 W12 1.90(2) .
O32 W8 2.04(3) .
O20Z W8 2.13(4) .
O20Z W1 2.14(4) .
O33 O33Z 0.88(4) .
O33 W10 1.929(18) .
O33 W9 2.013(18) .
O33Z W9 1.69(4) .
O33Z W10 2.02(4) .
O34 O34Z 0.65(4) .
O34 W10 1.86(2) .
O34 W11 1.92(2) .
O34Z W10 1.99(4) .
O34Z W11 2.02(4) .
O35 O35Z 0.60(5) .
O35 W11 1.80(2) .
O35 W12 1.93(2) .
O35Z W12 1.99(5) .
O35Z W11 2.08(5) .
O36 O36Z 0.62(5) .
O36 W10 1.82(2) .
O36 W12 1.89(2) .
O36Z W12 1.89(5) .
O36Z W10 2.14(5) .
O37 Si1 1.58(2) .
O37 W2 2.349(19) .
O37 W1 2.404(19) .
O37 W3 2.429(19) .
O37Z Si1 1.73(4) .
O37Z W1 2.26(4) .
O37Z W8 2.33(4) .
O38 Si1 1.68(2) .
O38 W10 2.32(2) .
O38 W4 2.33(2) .
O38 W9 2.41(2) .
O38Z Si1 1.54(4) .
O38Z W2 2.35(4) .
O38Z W5 2.51(4) .
O39 Si1 1.69(2) .
O39 W5 2.31(2) .
O39 W11 2.32(2) .
O39 W6 2.39(2) .
O39Z Si1 1.57(4) .
O39Z W12 2.33(4) .
O39Z W10 2.49(4) .
O39Z W11 2.53(4) .
O40 Si1 1.60(2) .
O40 W12 2.34(2) .
O40 W7 2.39(2) .
O40 W8 2.41(2) .
O40Z Si1 1.74(4) .
O40Z W3 2.30(4) .
O40Z W7 2.35(4) .
O40Z W6 2.39(4) .
W2 O2Z 1.68(6) .
W2 O2 1.72(2) .
W5 O23Z 1.92(4) .
W6 O23Z 1.71(4) .
W8 O32Z 1.66(5) .
W12 O32Z 1.89(5) .
C2D N1D 1.35(4) .
C2D C3D 1.37(4) .
C2D C7D 1.52(5) .
C3D C4D 1.40(4) .
C3D H3D 0.95 .
C4D C5D 1.36(4) .
C4D H4D 0.95 .
C5D C6D 1.38(4) .
C5D H5D 0.95 .
C6D N1D 1.38(4) .
C6D H6D 0.95 .
C7D O1D 1.24(4) .
C7D O2D 1.26(4) .
C14D O4D 1.21(4) .
C14D O3D 1.30(4) .
C14D C9D 1.43(4) .
Cu1D O3D 1.96(2) .
Cu1D N1D 1.96(3) .
Cu1D N8D 1.966(16) .
Cu1D O1D 1.97(2) .
Cu1D O1W 2.29(3) .
N8D C13D 1.39 .
N8D C9D 1.39 .
C13D C12D 1.39 .
C13D H13D 0.95 .
C12D C11D 1.39 .
C12D H12D 0.95 .
C11D C10D 1.39 .
C11D H11D 0.95 .
C10D C9D 1.39 .
C10D H10D 0.95 .
C2B N1B 1.35(3) .
C2B C3B 1.40(4) .
C2B C7B 1.49(4) .
C3B C4B 1.32(4) .
C3B H3B 0.95 .
C4B C5B 1.38(4) .
C4B H4B 0.95 .
C5B C6B 1.39(4) .
C5B H5B 0.95 .
C6B N1B 1.36(4) .
C6B H6B 0.95 .
C7B O2B 1.24(3) .
C7B O1B 1.30(3) .
C9B N8B 1.35(4) .
C9B C14B 1.45(5) .
C9B C10B 1.48(5) .
C10B C11B 1.26(5) .
C10B H10B 0.95 .
C11B C12B 1.37(5) .
C11B H11B 0.95 .
C12B C13B 1.39(5) .
C12B H12B 0.95 .
C13B N8B 1.30(4) .
C13B H13B 0.95 .
C14B O4B 1.23(4) .
C14B O3B 1.32(4) .
Cu1B O3B 1.89(2) .
Cu1B N1B 1.95(2) .
Cu1B O1B 1.963(19) .
Cu1B N8B 1.98(3) .
C2A C3A 1.33(4) .
C2A N1A 1.38(4) .
C2A C7A 1.54(4) .
C3A C4A 1.39(4) .
C3A H3A 0.95 .
C4A C5A 1.40(4) .
C4A H4A 0.95 .
C5A C6A 1.40(3) .
C5A H5A 0.95 .
C6A N1A 1.30(3) .
C6A H6A 0.95 .
C7A O2A 1.24(4) .
C7A O1A 1.27(4) .
C9A N8A 1.34(3) .
C9A C10A 1.38(4) .
C9A C14A 1.50(4) .
C10A C11A 1.36(5) .
C10A H10A 0.95 .
C11A C12A 1.37(4) .
C11A H11A 0.95 .
C12A C13A 1.36(4) .
C12A H12A 0.95 .
C13A N8A 1.32(3) .
C13A H13A 0.95 .
C14A O4A 1.20(4) .
C14A O3A 1.28(4) .
Cu1A O1A 1.91(2) .
Cu1A N8A 1.96(2) .
Cu1A O3A 1.972(19) .
Cu1A N1A 1.98(2) .
C2C N1C 1.29(3) .
C2C C3C 1.40(3) .
C2C C7C 1.51(3) .
C3C C4C 1.42(3) .
C3C H3C 0.95 .
C4C C5C 1.35(4) .
C4C H4C 0.95 .
C5C C6C 1.41(3) .
C5C H5C 0.95 .
C6C N1C 1.35(3) .
C6C H6C 0.95 .
C7C O2C 1.24(3) .
C7C O1C 1.29(3) 2_656
Cu1C O1C 1.888(16) .
Cu1C O1C 1.888(16) 2_656
Cu1C N1C 1.958(18) 2_656
Cu1C N1C 1.958(18) .
O1C C7C 1.29(3) 2_656
C3G N9G 1.31(2) .
C3G N7G 1.31(2) .
C3G N8G 1.31(2) .
N7G H7GA 0.88 .
N7G H7GB 0.88 .
N8G H8GA 0.88 .
N8G H8GB 0.88 .
N9G H9GA 0.88 .
N9G H9GB 0.88 .
C4G N10G 1.329(10) .
C4G N12G 1.329(10) .
C4G N11G 1.330(10) .
N10G H10C 0.88 .
N10G H10E 0.88 .
N11G H11C 0.88 .
N11G H11E 0.88 .
N12G H12C 0.88 .
N12G H12E 0.88 .
C1G N2G 1.317(15) .
C1G N3G 1.317(15) .
C1G N1G 1.317(15) .
N1G H1GA 0.88 .
N1G H1GB 0.88 .
N2G H2GA 0.88 .
N2G H2GB 0.88 .
N3G H3GA 0.88 .
N3G H3GB 0.88 .
C5G N13G 1.327(19) .
C5G N15G 1.328(19) .
C5G N14G 1.339(19) .
N13G H13C 0.88 .
N13G H13E 0.88 .
N14G H14A 0.88 .
N14G H14B 0.88 .
N15G H15A 0.88 .
N15G H15B 0.88 .
O2 O2Z 0.64(6) .

loop_
_geom_torsion_atom_site_label_1
_geom_torsion_atom_site_label_2
_geom_torsion_atom_site_label_3
_geom_torsion_atom_site_label_4
_geom_torsion
_geom_torsion_site_symmetry_1
_geom_torsion_site_symmetry_4
W2 O13 O13Z W1 -151(4) . .
W1 O13 O13Z W2 151(4) . .
W2 O14 O14Z W3 151(4) . .
W3 O14 O14Z W2 -151(4) . .
W4 O16 O16Z W2 160(3) . .
W2 O16 O16Z W4 -160(3) . .
W5 O17 O17Z W2 -151(2) . .
W2 O17 O17Z W5 151(2) . .
W7 O19 O19Z W3 -155.7(18) . .
W3 O19 O19Z W7 155.7(18) . .
W1 O21 O21Z W9 -149.3(13) . .
W9 O21 O21Z W1 149.3(13) . .
W3 O18Z O18 W6 151.5(16) . .
W6 O18Z O18 W3 -151.5(16) . .
W6 O24 O24Z W7 -147.6(13) . .
W7 O24 O24Z W6 147.6(13) . .
W7 O25 O25Z W8 138(2) . .
W8 O25 O25Z W7 -138(2) . .
W9 O26 O26Z W8 149.3(15) . .
W8 O26 O26Z W9 -149.3(15) . .
W4 O27 O27Z W9 140(2) . .
W9 O27 O27Z W4 -140(2) . .
W4 O28 O28Z W10 -156(3) . .
W10 O28 O28Z W4 156(3) . .
W11 O29 O29Z W5 -155(3) . .
W5 O29 O29Z W11 155(3) . .
W11 O29 O29Z O39 -75(7) . .
W5 O29 O29Z O39 80(7) . .
W11 O30 O30Z W6 141(3) . .
W6 O30 O30Z W11 -141(3) . .
W12 O31 O31Z W7 -145(7) . .
W7 O31 O31Z W12 145(7) . .
W1 O20 O20Z W8 -159.2(19) . .
W8 O20 O20Z W1 159.2(19) . .
W10 O33 O33Z W9 -137(2) . .
W9 O33 O33Z W10 137(2) . .
W11 O34 O34Z W10 -145.8(13) . .
W10 O34 O34Z W11 145.8(13) . .
W11 O35 O35Z W12 155(3) . .
W12 O35 O35Z W11 -155(3) . .
W10 O36 O36Z W12 -154(3) . .
W12 O36 O36Z W10 154(3) . .
O29 O29Z O39 Si1 177(7) . .
W5 O29Z O39 Si1 -99(2) . .
W11 O29Z O39 Si1 99(2) . .
O29 O29Z O39 W5 -84(8) . .
W11 O29Z O39 W5 -162(2) . .
O29 O29Z O39 W11 79(8) . .
W5 O29Z O39 W11 162(2) . .
O29 O29Z O39 W6 -2(8) . .
W5 O29Z O39 W6 81.6(14) . .
W11 O29Z O39 W6 -80.8(14) . .
W2 O38Z Si1 O39Z 180(2) . .
W5 O38Z Si1 O39Z 53(3) . .
W2 O38Z Si1 O37 -1.8(18) . .
W5 O38Z Si1 O37 -128(2) . .
W2 O38Z Si1 O40 1E1(5) . .
W5 O38Z Si1 O40 -12E1(4) . .
W2 O38Z Si1 O38 -124(3) . .
W5 O38Z Si1 O38 109(2) . .
W2 O38Z Si1 O39 123(3) . .
W5 O38Z Si1 O39 -3.8(15) . .
W2 O38Z Si1 O37Z -53(3) . .
W5 O38Z Si1 O37Z 180(2) . .
W2 O38Z Si1 O40Z 56(3) . .
W5 O38Z Si1 O40Z -71(2) . .
W12 O39Z Si1 O38Z 179(2) . .
W10 O39Z Si1 O38Z 52(3) . .
W11 O39Z Si1 O38Z -57(3) . .
W12 O39Z Si1 O37 3E1(3) . .
W10 O39Z Si1 O37 -10E1(3) . .
W11 O39Z Si1 O37 15E1(3) . .
W12 O39Z Si1 O40 -1.2(18) . .
W10 O39Z Si1 O40 -128(2) . .
W11 O39Z Si1 O40 123(2) . .
W12 O39Z Si1 O38 123(3) . .
W10 O39Z Si1 O38 -4.0(15) . .
W11 O39Z Si1 O38 -113(2) . .
W12 O39Z Si1 O39 -125(3) . .
W10 O39Z Si1 O39 108(2) . .
W11 O39Z Si1 O39 -0.7(15) . .
W12 O39Z Si1 O37Z 53(3) . .
W10 O39Z Si1 O37Z -74(2) . .
W11 O39Z Si1 O37Z 177.2(19) . .
W12 O39Z Si1 O40Z -59(3) . .
W10 O39Z Si1 O40Z 174.1(19) . .
W11 O39Z Si1 O40Z 65(2) . .
W2 O37 Si1 O38Z 1.7(17) . .
W1 O37 Si1 O38Z -122(2) . .
W3 O37 Si1 O38Z 122.6(19) . .
W2 O37 Si1 O39Z 16E1(3) . .
W1 O37 Si1 O39Z 3E1(3) . .
W3 O37 Si1 O39Z -8E1(3) . .
W2 O37 Si1 O40 -177.9(12) . .
W1 O37 Si1 O40 57.8(15) . .
W3 O37 Si1 O40 -57.1(15) . .
W2 O37 Si1 O38 59.7(15) . .
W1 O37 Si1 O38 -64.5(14) . .
W3 O37 Si1 O38 -179.4(10) . .
W2 O37 Si1 O39 -54.0(15) . .
W1 O37 Si1 O39 -178.3(11) . .
W3 O37 Si1 O39 66.8(14) . .
W2 O37 Si1 O37Z 128(2) . .
W1 O37 Si1 O37Z 3.8(16) . .
W3 O37 Si1 O37Z -111.2(18) . .
W2 O37 Si1 O40Z -118.3(19) . .
W1 O37 Si1 O40Z 117.5(19) . .
W3 O37 Si1 O40Z 2.6(17) . .
W12 O40 Si1 O38Z 18E1(10) . .
W7 O40 Si1 O38Z 5E1(4) . .
W8 O40 Si1 O38Z -6E1(4) . .
W12 O40 Si1 O39Z 1.1(18) . .
W7 O40 Si1 O39Z -121(2) . .
W8 O40 Si1 O39Z 123(2) . .
W12 O40 Si1 O37 -177.3(12) . .
W7 O40 Si1 O37 60.3(15) . .
W8 O40 Si1 O37 -55.1(16) . .
W12 O40 Si1 O38 -55.3(16) . .
W7 O40 Si1 O38 -177.7(11) . .
W8 O40 Si1 O38 66.9(14) . .
W12 O40 Si1 O39 58.8(16) . .
W7 O40 Si1 O39 -63.6(15) . .
W8 O40 Si1 O39 -179.0(11) . .
W12 O40 Si1 O37Z -125(2) . .
W7 O40 Si1 O37Z 112.8(19) . .
W8 O40 Si1 O37Z -2.6(17) . .
W12 O40 Si1 O40Z 124(2) . .
W7 O40 Si1 O40Z 2.0(17) . .
W8 O40 Si1 O40Z -113.5(19) . .
W10 O38 Si1 O38Z -125.7(18) . .
W4 O38 Si1 O38Z 1.0(17) . .
W9 O38 Si1 O38Z 117.2(17) . .
W10 O38 Si1 O39Z 4.6(17) . .
W4 O38 Si1 O39Z 131.2(19) . .
W9 O38 Si1 O39Z -112.5(18) . .
W10 O38 Si1 O37 -178.7(11) . .
W4 O38 Si1 O37 -52.0(14) . .
W9 O38 Si1 O37 64.2(13) . .
W10 O38 Si1 O40 56.1(15) . .
W4 O38 Si1 O40 -177.2(11) . .
W9 O38 Si1 O40 -60.9(14) . .
W10 O38 Si1 O39 -61.5(14) . .
W4 O38 Si1 O39 65.2(14) . .
W9 O38 Si1 O39 -178.5(11) . .
W10 O38 Si1 O37Z 120.3(18) . .
W4 O38 Si1 O37Z -113.0(18) . .
W9 O38 Si1 O37Z 3.3(16) . .
W10 O38 Si1 O40Z -12E1(5) . .
W4 O38 Si1 O40Z 1E1(5) . .
W9 O38 Si1 O40Z 13E1(5) . .
O29Z O39 Si1 O38Z 67(3) . .
W5 O39 Si1 O38Z 4.3(17) . .
W11 O39 Si1 O38Z 130.9(19) . .
W6 O39 Si1 O38Z -113.2(18) . .
O29Z O39 Si1 O39Z -63(3) . .
W5 O39 Si1 O39Z -125.8(19) . .
W11 O39 Si1 O39Z 0.8(17) . .
W6 O39 Si1 O39Z 116.8(18) . .
O29Z O39 Si1 O37 119(3) . .
W5 O39 Si1 O37 55.8(15) . .
W11 O39 Si1 O37 -177.6(11) . .
W6 O39 Si1 O37 -61.6(14) . .
O29Z O39 Si1 O40 -115(3) . .
W5 O39 Si1 O40 -177.9(12) . .
W11 O39 Si1 O40 -51.3(16) . .
W6 O39 Si1 O40 64.7(14) . .
O29Z O39 Si1 O38 3(3) . .
W5 O39 Si1 O38 -60.7(15) . .
W11 O39 Si1 O38 66.0(14) . .
W6 O39 Si1 O38 -178.1(11) . .
O29Z O39 Si1 O37Z 15E1(3) . .
W5 O39 Si1 O37Z 9E1(3) . .
W11 O39 Si1 O37Z -15E1(3) . .
W6 O39 Si1 O37Z -3E1(3) . .
O29Z O39 Si1 O40Z -179(3) . .
W5 O39 Si1 O40Z 117.6(19) . .
W11 O39 Si1 O40Z -115.8(19) . .
W6 O39 Si1 O40Z 0.2(17) . .
W1 O37Z Si1 O38Z 46(3) . .
W8 O37Z Si1 O38Z -179(2) . .
W1 O37Z Si1 O39Z 177(2) . .
W8 O37Z Si1 O39Z -48(3) . .
W1 O37Z Si1 O37 -4.0(18) . .
W8 O37Z Si1 O37 131(2) . .
W1 O37Z Si1 O40 -132(3) . .
W8 O37Z Si1 O40 2.6(17) . .
W1 O37Z Si1 O38 112(2) . .
W8 O37Z Si1 O38 -113(2) . .
W1 O37Z Si1 O39 -4E1(3) . .
W8 O37Z Si1 O39 10E1(3) . .
W1 O37Z Si1 O40Z -66(3) . .
W8 O37Z Si1 O40Z 69(3) . .
W3 O40Z Si1 O38Z -56(3) . .
W7 O40Z Si1 O38Z 180(2) . .
W6 O40Z Si1 O38Z 64(2) . .
W3 O40Z Si1 O39Z 174(2) . .
W7 O40Z Si1 O39Z 50(3) . .
W6 O40Z Si1 O39Z -65(3) . .
W3 O40Z Si1 O37 -2.7(17) . .
W7 O40Z Si1 O37 -126(2) . .
W6 O40Z Si1 O37 118(2) . .
W3 O40Z Si1 O40 122(2) . .
W7 O40Z Si1 O40 -1.9(16) . .
W6 O40Z Si1 O40 -117(2) . .
W3 O40Z Si1 O38 -7E1(5) . .
W7 O40Z Si1 O38 17E1(10) . .
W6 O40Z Si1 O38 5E1(5) . .
W3 O40Z Si1 O39 -121(2) . .
W7 O40Z Si1 O39 115(2) . .
W6 O40Z Si1 O39 -0.2(16) . .
W3 O40Z Si1 O37Z 57(3) . .
W7 O40Z Si1 O37Z -66(2) . .
W6 O40Z Si1 O37Z 178(2) . .
O13 O13Z W1 O1 -24(7) . .
W2 O13Z W1 O1 -136(5) . .
O13 O13Z W1 O20 160(5) . .
W2 O13Z W1 O20 48(7) . .
O13 O13Z W1 O21Z -130(6) . .
W2 O13Z W1 O21Z 118(6) . .
O13 O13Z W1 O15Z 88(6) . .
W2 O13Z W1 O15Z -24(6) . .
O13 O13Z W1 O15 74(6) . .
W2 O13Z W1 O15 -38(6) . .
O13 O13Z W1 O21 -114(6) . .
W2 O13Z W1 O21 134(5) . .
W2 O13Z W1 O13 -112(9) . .
O13 O13Z W1 O20Z 164(4) . .
W2 O13Z W1 O20Z 52(10) . .
O13 O13Z W1 O37Z 174(6) . .
W2 O13Z W1 O37Z 62(6) . .
O13 O13Z W1 O37 141(7) . .
W2 O13Z W1 O37 29(5) . .
O20Z O20 W1 O13Z 176(4) . .
W8 O20 W1 O13Z 49(4) . .
O20Z O20 W1 O1 0(3) . .
W8 O20 W1 O1 -128(3) . .
O20Z O20 W1 O21Z 109(3) . .
W8 O20 W1 O21Z -18(3) . .
O20Z O20 W1 O15Z -105(4) . .
W8 O20 W1 O15Z 128(4) . .
O20Z O20 W1 O15 -97(3) . .
W8 O20 W1 O15 136(3) . .
O20Z O20 W1 O21 85(3) . .
W8 O20 W1 O21 -42(3) . .
O20Z O20 W1 O13 -171(3) . .
W8 O20 W1 O13 62(4) . .
W8 O20 W1 O20Z -127(5) . .
O20Z O20 W1 O37Z 157(4) . .
W8 O20 W1 O37Z 29(3) . .
O20Z O20 W1 O37 -168(3) . .
W8 O20 W1 O37 65(3) . .
O21 O21Z W1 O13Z 137(4) . .
W9 O21Z W1 O13Z -129(3) . .
O21 O21Z W1 O1 29(4) . .
W9 O21Z W1 O1 123(3) . .
O21 O21Z W1 O20 -81(4) . .
W9 O21Z W1 O20 13(3) . .
O21 O21Z W1 O15Z -141(5) . .
W9 O21Z W1 O15Z -47(5) . .
O21 O21Z W1 O15 -157(4) . .
W9 O21Z W1 O15 -63(4) . .
W9 O21Z W1 O21 94(4) . .
O21 O21Z W1 O13 125(4) . .
W9 O21Z W1 O13 -141(3) . .
O21 O21Z W1 O20Z -59(4) . .
W9 O21Z W1 O20Z 35(3) . .
O21 O21Z W1 O37Z -123(4) . .
W9 O21Z W1 O37Z -29(3) . .
O21 O21Z W1 O37 -165(4) . .
W9 O21Z W1 O37 -71(3) . .
W3 O15Z W1 O13Z 24(6) . .
W3 O15Z W1 O1 138(5) . .
W3 O15Z W1 O20 -116(6) . .
W3 O15Z W1 O21Z -52(8) . .
W3 O15Z W1 O15 99(12) . .
W3 O15Z W1 O21 -91(8) . .
W3 O15Z W1 O13 40(6) . .
W3 O15Z W1 O20Z -138(6) . .
W3 O15Z W1 O37Z -67(6) . .
W3 O15Z W1 O37 -25(5) . .
W3 O15 W1 O13Z 55(3) . .
W3 O15 W1 O1 166.6(19) . .
W3 O15 W1 O20 -84(2) . .
W3 O15 W1 O21Z -8(4) . .
W3 O15 W1 O15Z -50(9) . .
W3 O15 W1 O21 -74(9) . .
W3 O15 W1 O13 71(2) . .
W3 O15 W1 O20Z -107(2) . .
W3 O15 W1 O37Z -36(2) . .
W3 O15 W1 O37 0.4(16) . .
O21Z O21 W1 O13Z -42(4) . .
W9 O21 W1 O13Z -74(3) . .
O21Z O21 W1 O1 -153(3) . .
W9 O21 W1 O1 175(2) . .
O21Z O21 W1 O20 97(3) . .
W9 O21 W1 O20 65(2) . .
W9 O21 W1 O21Z -32(2) . .
O21Z O21 W1 O15Z 73(7) . .
W9 O21 W1 O15Z 41(7) . .
O21Z O21 W1 O15 87(10) . .
W9 O21 W1 O15 55(10) . .
O21Z O21 W1 O13 -57(4) . .
W9 O21 W1 O13 -89(2) . .
O21Z O21 W1 O20Z 120(4) . .
W9 O21 W1 O20Z 88(3) . .
O21Z O21 W1 O37Z 47(3) . .
W9 O21 W1 O37Z 16(2) . .
O21Z O21 W1 O37 16(4) . .
W9 O21 W1 O37 -16(3) . .
W2 O13 W1 O13Z 36(6) . .
O13Z O13 W1 O1 158(6) . .
W2 O13 W1 O1 -166.5(14) . .
O13Z O13 W1 O20 -32(7) . .
W2 O13 W1 O20 4(3) . .
O13Z O13 W1 O21Z 48(6) . .
W2 O13 W1 O21Z 84.0(15) . .
O13Z O13 W1 O15Z -93(7) . .
W2 O13 W1 O15Z -58(2) . .
O13Z O13 W1 O15 -105(6) . .
W2 O13 W1 O15 -69.7(16) . .
O13Z O13 W1 O21 69(6) . .
W2 O13 W1 O21 104.4(19) . .
O13Z O13 W1 O20Z -80(17) . .
W2 O13 W1 O20Z -44(16) . .
O13Z O13 W1 O37Z -6(6) . .
W2 O13 W1 O37Z 29.7(19) . .
O13Z O13 W1 O37 -34(6) . .
W2 O13 W1 O37 1.2(12) . .
O20 O20Z W1 O13Z -8(8) . .
W8 O20Z W1 O13Z 11(7) . .
O20 O20Z W1 O1 180(3) . .
W8 O20Z W1 O1 -161.0(19) . .
W8 O20Z W1 O20 19(2) . .
O20 O20Z W1 O21Z -71(3) . .
W8 O20Z W1 O21Z -51.6(19) . .
O20 O20Z W1 O15Z 70(4) . .
W8 O20Z W1 O15Z 90(3) . .
O20 O20Z W1 O15 82(3) . .
W8 O20Z W1 O15 101.8(19) . .
O20 O20Z W1 O21 -92(3) . .
W8 O20Z W1 O21 -73(2) . .
O20 O20Z W1 O13 57(17) . .
W8 O20Z W1 O13 76(16) . .
O20 O20Z W1 O37Z -19(3) . .
W8 O20Z W1 O37Z 1.0(17) . .
O20 O20Z W1 O37 13(3) . .
W8 O20Z W1 O37 32(2) . .
Si1 O37Z W1 O13Z -37(3) . .
W8 O37Z W1 O13Z -178(2) . .
Si1 O37Z W1 O1 -179.3(15) . .
W8 O37Z W1 O1 40(3) . .
Si1 O37Z W1 O20 131(3) . .
W8 O37Z W1 O20 -10.1(10) . .
Si1 O37Z W1 O21Z -111(3) . .
W8 O37Z W1 O21Z 108.4(19) . .
Si1 O37Z W1 O15Z 58(3) . .
W8 O37Z W1 O15Z -83(2) . .
Si1 O37Z W1 O15 54(3) . .
W8 O37Z W1 O15 -86.4(16) . .
Si1 O37Z W1 O21 -132(3) . .
W8 O37Z W1 O21 87.0(19) . .
Si1 O37Z W1 O13 -35(3) . .
W8 O37Z W1 O13 -175.9(12) . .
Si1 O37Z W1 O20Z 140(3) . .
W8 O37Z W1 O20Z -0.8(15) . .
Si1 O37Z W1 O37 3.4(15) . .
W8 O37Z W1 O37 -137(2) . .
Si1 O37 W1 O13Z 126(2) . .
W2 O37 W1 O13Z -12.0(19) . .
W3 O37 W1 O13Z -105(2) . .
Si1 O37 W1 O1 -179(2) . .
W2 O37 W1 O1 42(3) . .
W3 O37 W1 O1 -50(3) . .
Si1 O37 W1 O20 -41.3(13) . .
W2 O37 W1 O20 -179.6(8) . .
W3 O37 W1 O20 87.9(8) . .
Si1 O37 W1 O21Z 46.7(13) . .
W2 O37 W1 O21Z -91.5(8) . .
W3 O37 W1 O21Z 175.9(8) . .
Si1 O37 W1 O15Z -117(3) . .
W2 O37 W1 O15Z 105(2) . .
W3 O37 W1 O15Z 12(2) . .
Si1 O37 W1 O15 -129.4(16) . .
W2 O37 W1 O15 92.3(11) . .
W3 O37 W1 O15 -0.3(10) . .
Si1 O37 W1 O21 40.3(18) . .
W2 O37 W1 O21 -98.0(14) . .
W3 O37 W1 O21 169.4(14) . .
Si1 O37 W1 O13 137.4(15) . .
W2 O37 W1 O13 -0.9(8) . .
W3 O37 W1 O13 -93.4(9) . .
Si1 O37 W1 O20Z -46.2(17) . .
W2 O37 W1 O20Z 175.5(12) . .
W3 O37 W1 O20Z 83.0(12) . .
Si1 O37 W1 O37Z -3.7(16) . .
W2 O37 W1 O37Z -142.0(17) . .
W3 O37 W1 O37Z 125.5(16) . .
O14 O14Z W2 O2Z -5(6) . .
W3 O14Z W2 O2Z -120(6) . .
O14 O14Z W2 O2 -25(6) . .
W3 O14Z W2 O2 -140(6) . .
O14 O14Z W2 O17Z -109(6) . .
W3 O14Z W2 O17Z 136(6) . .
W3 O14Z W2 O14 -115(9) . .
O14 O14Z W2 O17 -126(6) . .
W3 O14Z W2 O17 119(6) . .
O14 O14Z W2 O16 162(4) . .
W3 O14Z W2 O16 47(7) . .
O14 O14Z W2 O13 75(6) . .
W3 O14Z W2 O13 -40(6) . .
O14 O14Z W2 O16Z 164(4) . .
W3 O14Z W2 O16Z 48(9) . .
O14 O14Z W2 O13Z 94(6) . .
W3 O14Z W2 O13Z -21(6) . .
O14 O14Z W2 O37 144(6) . .
W3 O14Z W2 O37 29(5) . .
O14 O14Z W2 O38Z 177(6) . .
W3 O14Z W2 O38Z 62(6) . .
O17 O17Z W2 O2Z -160(5) . .
W5 O17Z W2 O2Z 173(3) . .
O17 O17Z W2 O2 -170(4) . .
W5 O17Z W2 O2 163(3) . .
O17 O17Z W2 O14Z -55(5) . .
W5 O17Z W2 O14Z -82(3) . .
O17 O17Z W2 O14 -72(4) . .
W5 O17Z W2 O14 -99(2) . .
W5 O17Z W2 O17 -27(3) . .
O17 O17Z W2 O16 84(4) . .
W5 O17Z W2 O16 57(2) . .
O17 O17Z W2 O13 70(18) . .
W5 O17Z W2 O13 43(18) . .
O17 O17Z W2 O16Z 100(5) . .
W5 O17Z W2 O16Z 73(3) . .
O17 O17Z W2 O13Z 32(7) . .
W5 O17Z W2 O13Z 5(6) . .
O17 O17Z W2 O37 2(5) . .
W5 O17Z W2 O37 -25(3) . .
O17 O17Z W2 O38Z 29(4) . .
W5 O17Z W2 O38Z 2(2) . .
O14Z O14 W2 O2Z 175(6) . .
W3 O14 W2 O2Z -155(3) . .
O14Z O14 W2 O2 157(6) . .
W3 O14 W2 O2 -172.7(15) . .
W3 O14 W2 O14Z 30(5) . .
O14Z O14 W2 O17Z 72(6) . .
W3 O14 W2 O17Z 103(2) . .
O14Z O14 W2 O17 53(6) . .
W3 O14 W2 O17 83.4(16) . .
O14Z O14 W2 O16 -28(7) . .
W3 O14 W2 O16 2(3) . .
O14Z O14 W2 O13 -104(6) . .
W3 O14 W2 O13 -74.0(16) . .
O14Z O14 W2 O16Z -49(12) . .
W3 O14 W2 O16Z -19(10) . .
O14Z O14 W2 O13Z -85(6) . .
W3 O14 W2 O13Z -55(2) . .
O14Z O14 W2 O37 -31(6) . .
W3 O14 W2 O37 -0.7(12) . .
O14Z O14 W2 O38Z -3(6) . .
W3 O14 W2 O38Z 27.7(18) . .
O17Z O17 W2 O2Z 23(5) . .
W5 O17 W2 O2Z 140(3) . .
O17Z O17 W2 O2 10(5) . .
W5 O17 W2 O2 127(3) . .
O17Z O17 W2 O14Z 124(5) . .
W5 O17 W2 O14Z -119(3) . .
W5 O17 W2 O17Z 117(6) . .
O17Z O17 W2 O14 109(4) . .
W5 O17 W2 O14 -133(3) . .
O17Z O17 W2 O16 -95(4) . .
W5 O17 W2 O16 22(3) . .
O17Z O17 W2 O13 -166(4) . .
W5 O17 W2 O13 -49(4) . .
O17Z O17 W2 O16Z -79(5) . .
W5 O17 W2 O16Z 38(3) . .
O17Z O17 W2 O13Z -161(4) . .
W5 O17 W2 O13Z -44(4) . .
O17Z O17 W2 O37 -178(4) . .
W5 O17 W2 O37 -61(3) . .
O17Z O17 W2 O38Z -147(5) . .
W5 O17 W2 O38Z -29(3) . .
O16Z O16 W2 O2Z -15(6) . .
W4 O16 W2 O2Z -149(4) . .
O16Z O16 W2 O2 6(6) . .
W4 O16 W2 O2 -129(4) . .
O16Z O16 W2 O14Z 178(6) . .
W4 O16 W2 O14Z 44(5) . .
O16Z O16 W2 O17Z 88(6) . .
W4 O16 W2 O17Z -46(4) . .
O16Z O16 W2 O14 -169(5) . .
W4 O16 W2 O14 57(5) . .
O16Z O16 W2 O17 108(6) . .
W4 O16 W2 O17 -26(4) . .
O16Z O16 W2 O13 -93(6) . .
W4 O16 W2 O13 133(4) . .
W4 O16 W2 O16Z -134(8) . .
O16Z O16 W2 O13Z -110(6) . .
W4 O16 W2 O13Z 116(4) . .
O16Z O16 W2 O37 -166(6) . .
W4 O16 W2 O37 59(4) . .
O16Z O16 W2 O38Z 160(6) . .
W4 O16 W2 O38Z 26(3) . .
O13Z O13 W2 O2Z -178(5) . .
W1 O13 W2 O2Z 159(3) . .
O13Z O13 W2 O2 -166(5) . .
W1 O13 W2 O2 170.3(14) . .
O13Z O13 W2 O14Z 78(5) . .
W1 O13 W2 O14Z 54(2) . .
O13Z O13 W2 O17Z -47(18) . .
W1 O13 W2 O17Z -70(17) . .
O13Z O13 W2 O14 95(5) . .
W1 O13 W2 O14 71.6(15) . .
O13Z O13 W2 O17 10(6) . .
W1 O13 W2 O17 -13(3) . .
O13Z O13 W2 O16 -61(5) . .
W1 O13 W2 O16 -84.5(16) . .
O13Z O13 W2 O16Z -77(5) . .
W1 O13 W2 O16Z -101(2) . .
W1 O13 W2 O13Z -24(4) . .
O13Z O13 W2 O37 23(4) . .
W1 O13 W2 O37 -1.3(12) . .
O13Z O13 W2 O38Z -7(5) . .
W1 O13 W2 O38Z -30.3(17) . .
O16 O16Z W2 O2Z 167(6) . .
W4 O16Z W2 O2Z -173(3) . .
O16 O16Z W2 O2 -175(6) . .
W4 O16Z W2 O2 -154(3) . .
O16 O16Z W2 O14Z -2(9) . .
W4 O16Z W2 O14Z 18(6) . .
O16 O16Z W2 O17Z -91(6) . .
W4 O16Z W2 O17Z -71(3) . .
O16 O16Z W2 O14 32(14) . .
W4 O16Z W2 O14 52(11) . .
O16 O16Z W2 O17 -71(6) . .
W4 O16Z W2 O17 -51(3) . .
W4 O16Z W2 O16 20(4) . .
O16 O16Z W2 O13 86(6) . .
W4 O16Z W2 O13 106(3) . .
O16 O16Z W2 O13Z 67(6) . .
W4 O16Z W2 O13Z 87(3) . .
O16 O16Z W2 O37 14(6) . .
W4 O16Z W2 O37 34(3) . .
O16 O16Z W2 O38Z -17(5) . .
W4 O16Z W2 O38Z 3(2) . .
O13 O13Z W2 O2Z 2(5) . .
W1 O13Z W2 O2Z 126(6) . .
O13 O13Z W2 O2 16(5) . .
W1 O13Z W2 O2 139(5) . .
O13 O13Z W2 O14Z -102(5) . .
W1 O13Z W2 O14Z 22(6) . .
O13 O13Z W2 O17Z 170(4) . .
W1 O13Z W2 O17Z -67(8) . .
O13 O13Z W2 O14 -84(4) . .
W1 O13Z W2 O14 40(6) . .
O13 O13Z W2 O17 -174(3) . .
W1 O13Z W2 O17 -51(6) . .
O13 O13Z W2 O16 117(5) . .
W1 O13Z W2 O16 -119(6) . .
W1 O13Z W2 O13 123(8) . .
O13 O13Z W2 O16Z 101(5) . .
W1 O13Z W2 O16Z -135(6) . .
O13 O13Z W2 O37 -154(5) . .
W1 O13Z W2 O37 -30(5) . .
O13 O13Z W2 O38Z 174(5) . .
W1 O13Z W2 O38Z -63(6) . .
Si1 O37 W2 O2Z -174(4) . .
W1 O37 W2 O2Z -38(4) . .
W3 O37 W2 O2Z 53(4) . .
Si1 O37 W2 O2 178(4) . .
W1 O37 W2 O2 -46(5) . .
W3 O37 W2 O2 45(5) . .
Si1 O37 W2 O14Z 122(2) . .
W1 O37 W2 O14Z -101.8(19) . .
W3 O37 W2 O14Z -10.4(18) . .
Si1 O37 W2 O17Z 39.7(19) . .
W1 O37 W2 O17Z 175.5(14) . .
W3 O37 W2 O17Z -93.1(14) . .
Si1 O37 W2 O14 133.2(16) . .
W1 O37 W2 O14 -90.9(9) . .
W3 O37 W2 O14 0.5(8) . .
Si1 O37 W2 O17 40.3(14) . .
W1 O37 W2 O17 176.2(8) . .
W3 O37 W2 O17 -92.4(8) . .
Si1 O37 W2 O16 -45.7(14) . .
W1 O37 W2 O16 90.1(9) . .
W3 O37 W2 O16 -178.5(9) . .
Si1 O37 W2 O13 -135.0(15) . .
W1 O37 W2 O13 0.9(8) . .
W3 O37 W2 O13 92.3(9) . .
Si1 O37 W2 O16Z -49.6(18) . .
W1 O37 W2 O16Z 86.2(14) . .
W3 O37 W2 O16Z 177.6(13) . .
Si1 O37 W2 O13Z -126(2) . .
W1 O37 W2 O13Z 9.8(15) . .
W3 O37 W2 O13Z 101.2(16) . .
Si1 O37 W2 O38Z -1.5(15) . .
W1 O37 W2 O38Z 134.3(17) . .
W3 O37 W2 O38Z -134.3(17) . .
Si1 O38Z W2 O2Z 154(13) . .
W5 O38Z W2 O2Z -70(14) . .
Si1 O38Z W2 O2 -178.1(18) . .
W5 O38Z W2 O2 -42(3) . .
Si1 O38Z W2 O14Z -43(3) . .
W5 O38Z W2 O14Z 92.5(17) . .
Si1 O38Z W2 O17Z -137(3) . .
W5 O38Z W2 O17Z -1.2(15) . .
Si1 O38Z W2 O14 -42(3) . .
W5 O38Z W2 O14 93.3(12) . .
Si1 O38Z W2 O17 -125(3) . .
W5 O38Z W2 O17 10.2(9) . .
Si1 O38Z W2 O16 125(3) . .
W5 O38Z W2 O16 -99.4(15) . .
Si1 O38Z W2 O13 47(3) . .
W5 O38Z W2 O13 -177.5(10) . .
Si1 O38Z W2 O16Z 131(3) . .
W5 O38Z W2 O16Z -93.6(17) . .
Si1 O38Z W2 O13Z 45(3) . .
W5 O38Z W2 O13Z -179.7(16) . .
Si1 O38Z W2 O37 1.6(16) . .
W5 O38Z W2 O37 137(2) . .
O14 O14Z W3 O3 31(7) . .
W2 O14Z W3 O3 141(6) . .
O14 O14Z W3 O3Z 14(7) . .
W2 O14Z W3 O3Z 125(6) . .
O14 O14Z W3 O15Z -86(7) . .
W2 O14Z W3 O15Z 24(7) . .
O14 O14Z W3 O19 -163(5) . .
W2 O14Z W3 O19 -53(7) . .
O14 O14Z W3 O18 131(7) . .
W2 O14Z W3 O18 -119(6) . .
O14 O14Z W3 O15 -73(6) . .
W2 O14Z W3 O15 37(6) . .
W2 O14Z W3 O14 110(10) . .
O14 O14Z W3 O18Z 112(6) . .
W2 O14Z W3 O18Z -137(6) . .
O14 O14Z W3 O19Z 175(5) . .
W2 O14Z W3 O19Z -74(9) . .
O14 O14Z W3 O40Z -178(6) . .
W2 O14Z W3 O40Z -67(6) . .
O14 O14Z W3 O37 -139(7) . .
W2 O14Z W3 O37 -29(5) . .
W1 O15Z W3 O3 -141(5) . .
W1 O15Z W3 O14Z -23(6) . .
W1 O15Z W3 O3Z -133(6) . .
W1 O15Z W3 O19 115(6) . .
W1 O15Z W3 O18 47(8) . .
W1 O15Z W3 O15 -93(12) . .
W1 O15Z W3 O14 -40(6) . .
W1 O15Z W3 O18Z 79(10) . .
W1 O15Z W3 O19Z 138(6) . .
W1 O15Z W3 O40Z 65(6) . .
W1 O15Z W3 O37 25(5) . .
O19Z O19 W3 O3 3(4) . .
W7 O19 W3 O3 121(3) . .
O19Z O19 W3 O14Z -164(4) . .
W7 O19 W3 O14Z -45(4) . .
O19Z O19 W3 O3Z 19(4) . .
W7 O19 W3 O3Z 137(4) . .
O19Z O19 W3 O15Z 113(4) . .
W7 O19 W3 O15Z -129(4) . .
O19Z O19 W3 O18 -102(4) . .
W7 O19 W3 O18 16(3) . .
O19Z O19 W3 O15 106(4) . .
W7 O19 W3 O15 -136(3) . .
O19Z O19 W3 O14 -174(4) . .
W7 O19 W3 O14 -56(4) . .
O19Z O19 W3 O18Z -78(4) . .
W7 O19 W3 O18Z 40(3) . .
W7 O19 W3 O19Z 118(5) . .
O19Z O19 W3 O40Z -145(4) . .
W7 O19 W3 O40Z -27(3) . .
O19Z O19 W3 O37 176(4) . .
W7 O19 W3 O37 -65(3) . .
O18Z O18 W3 O3 -18(4) . .
W6 O18 W3 O3 -120(3) . .
O18Z O18 W3 O14Z -129(4) . .
W6 O18 W3 O14Z 129(3) . .
O18Z O18 W3 O3Z -26(5) . .
W6 O18 W3 O3Z -129(3) . .
O18Z O18 W3 O15Z 154(5) . .
W6 O18 W3 O15Z 52(5) . .
O18Z O18 W3 O19 90(4) . .
W6 O18 W3 O19 -13(3) . .
O18Z O18 W3 O15 173(4) . .
W6 O18 W3 O15 71(4) . .
O18Z O18 W3 O14 -116(4) . .
W6 O18 W3 O14 142(3) . .
W6 O18 W3 O18Z -103(5) . .
O18Z O18 W3 O19Z 65(4) . .
W6 O18 W3 O19Z -38(3) . .
O18Z O18 W3 O40Z 132(4) . .
W6 O18 W3 O40Z 29(3) . .
O18Z O18 W3 O37 174(4) . .
W6 O18 W3 O37 72(3) . .
W1 O15 W3 O3 -169(2) . .
W1 O15 W3 O14Z -54(3) . .
W1 O15 W3 O3Z -163(3) . .
W1 O15 W3 O15Z 56(10) . .
W1 O15 W3 O19 83(2) . .
W1 O15 W3 O18 1(4) . .
W1 O15 W3 O14 -70(2) . .
W1 O15 W3 O18Z 29(18) . .
W1 O15 W3 O19Z 108(2) . .
W1 O15 W3 O40Z 34(2) . .
W1 O15 W3 O37 -0.4(16) . .
O14Z O14 W3 O3 -152(6) . .
W2 O14 W3 O3 173.5(17) . .
W2 O14 W3 O14Z -35(6) . .
O14Z O14 W3 O3Z -166(7) . .
W2 O14 W3 O3Z 159(3) . .
O14Z O14 W3 O15Z 95(7) . .
W2 O14 W3 O15Z 60(3) . .
O14Z O14 W3 O19 25(7) . .
W2 O14 W3 O19 -10(3) . .
O14Z O14 W3 O18 -47(6) . .
W2 O14 W3 O18 -81.9(16) . .
O14Z O14 W3 O15 106(6) . .
W2 O14 W3 O15 71.2(17) . .
O14Z O14 W3 O18Z -68(7) . .
W2 O14 W3 O18Z -103(2) . .
O14Z O14 W3 O19Z -3E1(3) . .
W2 O14 W3 O19Z -6E1(3) . .
O14Z O14 W3 O40Z 3(7) . .
W2 O14 W3 O40Z -32.4(19) . .
O14Z O14 W3 O37 36(6) . .
W2 O14 W3 O37 0.7(12) . .
O18 O18Z W3 O3 163(4) . .
W6 O18Z W3 O3 -169(3) . .
O18 O18Z W3 O14Z 49(4) . .
W6 O18Z W3 O14Z 77(3) . .
O18 O18Z W3 O3Z 157(4) . .
W6 O18Z W3 O3Z -174(3) . .
O18 O18Z W3 O15Z -54(9) . .
W6 O18Z W3 O15Z -25(9) . .
O18 O18Z W3 O19 -89(4) . .
W6 O18Z W3 O19 -61(3) . .
W6 O18Z W3 O18 29(2) . .
O18 O18Z W3 O15 -34(19) . .
W6 O18Z W3 O15 -6(19) . .
O18 O18Z W3 O14 64(4) . .
W6 O18Z W3 O14 93(3) . .
O18 O18Z W3 O19Z -114(4) . .
W6 O18Z W3 O19Z -85(3) . .
O18 O18Z W3 O40Z -39(4) . .
W6 O18Z W3 O40Z -11(2) . .
O18 O18Z W3 O37 -6(4) . .
W6 O18Z W3 O37 23(3) . .
O19 O19Z W3 O3 -177(4) . .
W7 O19Z W3 O3 161(2) . .
O19 O19Z W3 O14Z 35(8) . .
W7 O19Z W3 O14Z 13(7) . .
O19 O19Z W3 O3Z -163(4) . .
W7 O19Z W3 O3Z 175(3) . .
O19 O19Z W3 O15Z -64(4) . .
W7 O19Z W3 O15Z -86(3) . .
W7 O19Z W3 O19 -22(2) . .
O19 O19Z W3 O18 78(3) . .
W7 O19Z W3 O18 56(2) . .
O19 O19Z W3 O15 -75(3) . .
W7 O19Z W3 O15 -97(2) . .
O19 O19Z W3 O14 6E1(3) . .
W7 O19Z W3 O14 4E1(3) . .
O19 O19Z W3 O18Z 99(4) . .
W7 O19Z W3 O18Z 77(3) . .
O19 O19Z W3 O40Z 28(3) . .
W7 O19Z W3 O40Z 6(2) . .
O19 O19Z W3 O37 -4(4) . .
W7 O19Z W3 O37 -26(3) . .
Si1 O40Z W3 O3 177.1(19) . .
W7 O40Z W3 O3 -52(3) . .
W6 O40Z W3 O3 49(3) . .
Si1 O40Z W3 O14Z 47(3) . .
W7 O40Z W3 O14Z 177(2) . .
W6 O40Z W3 O14Z -81.8(19) . .
Si1 O40Z W3 O3Z -168(6) . .
W7 O40Z W3 O3Z -38(7) . .
W6 O40Z W3 O3Z 63(7) . .
Si1 O40Z W3 O15Z -48(3) . .
W7 O40Z W3 O15Z 82(2) . .
W6 O40Z W3 O15Z -177(2) . .
Si1 O40Z W3 O19 -121(3) . .
W7 O40Z W3 O19 9.5(10) . .
W6 O40Z W3 O19 110.4(19) . .
Si1 O40Z W3 O18 118(3) . .
W7 O40Z W3 O18 -111.4(19) . .
W6 O40Z W3 O18 -10.4(10) . .
Si1 O40Z W3 O15 -43(3) . .
W7 O40Z W3 O15 87.7(16) . .
W6 O40Z W3 O15 -171.4(13) . .
Si1 O40Z W3 O14 46(3) . .
W7 O40Z W3 O14 176.5(12) . .
W6 O40Z W3 O14 -82.5(15) . .
Si1 O40Z W3 O18Z 136(3) . .
W7 O40Z W3 O18Z -93(2) . .
W6 O40Z W3 O18Z 8.1(17) . .
Si1 O40Z W3 O19Z -136(3) . .
W7 O40Z W3 O19Z -5.2(17) . .
W6 O40Z W3 O19Z 95.8(19) . .
Si1 O40Z W3 O37 2.2(14) . .
W7 O40Z W3 O37 133(2) . .
W6 O40Z W3 O37 -126(2) . .
Si1 O37 W3 O3 -170(5) . .
W2 O37 W3 O3 -33(5) . .
W1 O37 W3 O3 60(5) . .
Si1 O37 W3 O14Z -125(2) . .
W2 O37 W3 O14Z 11.1(19) . .
W1 O37 W3 O14Z 104(2) . .
Si1 O37 W3 O3Z 171(4) . .
W2 O37 W3 O3Z -53(4) . .
W1 O37 W3 O3Z 40(4) . .
Si1 O37 W3 O15Z 118(3) . .
W2 O37 W3 O15Z -106(2) . .
W1 O37 W3 O15Z -13(2) . .
Si1 O37 W3 O19 38.5(13) . .
W2 O37 W3 O19 174.9(8) . .
W1 O37 W3 O19 -91.8(8) . .
Si1 O37 W3 O18 -49.0(13) . .
W2 O37 W3 O18 87.4(8) . .
W1 O37 W3 O18 -179.3(8) . .
Si1 O37 W3 O15 130.6(16) . .
W2 O37 W3 O15 -93.1(11) . .
W1 O37 W3 O15 0.3(10) . .
Si1 O37 W3 O14 -136.8(14) . .
W2 O37 W3 O14 -0.5(8) . .
W1 O37 W3 O14 92.9(9) . .
Si1 O37 W3 O18Z -46.6(19) . .
W2 O37 W3 O18Z 89.8(15) . .
W1 O37 W3 O18Z -176.9(15) . .
Si1 O37 W3 O19Z 40.2(19) . .
W2 O37 W3 O19Z 176.5(14) . .
W1 O37 W3 O19Z -90.1(15) . .
Si1 O37 W3 O40Z -2.5(16) . .
W2 O37 W3 O40Z 133.9(17) . .
W1 O37 W3 O40Z -132.8(17) . .
O16Z O16 W4 O4Z 12(7) . .
W2 O16 W4 O4Z 142(4) . .
O16Z O16 W4 O4 -3(7) . .
W2 O16 W4 O4 126(4) . .
O16Z O16 W4 O27 98(7) . .
W2 O16 W4 O27 -132(4) . .
O16Z O16 W4 O28Z -167(6) . .
W2 O16 W4 O28Z -38(5) . .
O16Z O16 W4 O22 -102(7) . .
W2 O16 W4 O22 28(4) . .
O16Z O16 W4 O27Z 116(7) . .
W2 O16 W4 O27Z -115(4) . .
O16Z O16 W4 O22Z -88(7) . .
W2 O16 W4 O22Z 41(4) . .
O16Z O16 W4 O28 -169(5) . .
W2 O16 W4 O28 -39(5) . .
W2 O16 W4 O16Z 129(9) . .
O16Z O16 W4 O38 173(7) . .
W2 O16 W4 O38 -57(4) . .
O27Z O27 W4 O4Z 155(4) . .
W9 O27 W4 O4Z -168(2) . .
O27Z O27 W4 O4 151(3) . .
W9 O27 W4 O4 -172.2(14) . .
O27Z O27 W4 O16 43(3) . .
W9 O27 W4 O16 79.8(14) . .
O27Z O27 W4 O28Z -92(3) . .
W9 O27 W4 O28Z -54.9(18) . .
O27Z O27 W4 O22 -54(5) . .
W9 O27 W4 O22 -17(4) . .
W9 O27 W4 O27Z 37(3) . .
O27Z O27 W4 O22Z -68(15) . .
W9 O27 W4 O22Z -31(15) . .
O27Z O27 W4 O28 -115(3) . .
W9 O27 W4 O28 -78.6(13) . .
O27Z O27 W4 O16Z 58(4) . .
W9 O27 W4 O16Z 94.4(18) . .
O27Z O27 W4 O38 -43(3) . .
W9 O27 W4 O38 -5.8(10) . .
O28 O28Z W4 O4Z 2(5) . .
W10 O28Z W4 O4Z 115(7) . .
O28 O28Z W4 O4 18(4) . .
W10 O28Z W4 O4 132(6) . .
O28 O28Z W4 O16 -179(3) . .
W10 O28Z W4 O16 -65(7) . .
O28 O28Z W4 O27 -82(3) . .
W10 O28Z W4 O27 32(7) . .
O28 O28Z W4 O22 111(4) . .
W10 O28Z W4 O22 -135(7) . .
O28 O28Z W4 O27Z -107(4) . .
W10 O28Z W4 O27Z 7(7) . .
O28 O28Z W4 O22Z 101(4) . .
W10 O28Z W4 O22Z -145(7) . .
W10 O28Z W4 O28 114(8) . .
O28 O28Z W4 O16Z 175(3) . .
W10 O28Z W4 O16Z -71(8) . .
O28 O28Z W4 O38 -153(4) . .
W10 O28Z W4 O38 -40(6) . .
W5 O22 W4 O4Z -140(4) . .
W5 O22 W4 O4 -134(3) . .
W5 O22 W4 O16 -27(3) . .
W5 O22 W4 O27 71(5) . .
W5 O22 W4 O28Z 111(3) . .
W5 O22 W4 O27Z 39(4) . .
W5 O22 W4 O22Z -116(10) . .
W5 O22 W4 O28 133(3) . .
W5 O22 W4 O16Z -42(3) . .
W5 O22 W4 O38 60(3) . .
O27 O27Z W4 O4Z -26(4) . .
W9 O27Z W4 O4Z -117(4) . .
O27 O27Z W4 O4 -34(4) . .
W9 O27Z W4 O4 -125(4) . .
O27 O27Z W4 O16 -136(3) . .
W9 O27Z W4 O16 133(4) . .
W9 O27Z W4 O27 -91(5) . .
O27 O27Z W4 O28Z 88(3) . .
W9 O27Z W4 O28Z -3(4) . .
O27 O27Z W4 O22 155(2) . .
W9 O27Z W4 O22 64(5) . .
O27 O27Z W4 O22Z 166(4) . .
W9 O27Z W4 O22Z 75(6) . .
O27 O27Z W4 O28 65(3) . .
W9 O27Z W4 O28 -26(4) . .
O27 O27Z W4 O16Z -123(3) . .
W9 O27Z W4 O16Z 146(4) . .
O27 O27Z W4 O38 129(4) . .
W9 O27Z W4 O38 38(3) . .
W5 O22Z W4 O4Z -166(4) . .
W5 O22Z W4 O4 -161(4) . .
W5 O22Z W4 O16 -54(4) . .
W5 O22Z W4 O27 58(16) . .
W5 O22Z W4 O28Z 81(4) . .
W5 O22Z W4 O22 36(7) . .
W5 O22Z W4 O27Z 2(7) . .
W5 O22Z W4 O28 105(4) . .
W5 O22Z W4 O16Z -69(4) . .
W5 O22Z W4 O38 33(4) . .
O28Z O28 W4 O4Z -179(4) . .
W10 O28 W4 O4Z 159(2) . .
O28Z O28 W4 O4 -164(4) . .
W10 O28 W4 O4 174.2(14) . .
O28Z O28 W4 O16 2(5) . .
W10 O28 W4 O16 -20(3) . .
O28Z O28 W4 O27 97(4) . .
W10 O28 W4 O27 75.3(12) . .
W10 O28 W4 O28Z -22(3) . .
O28Z O28 W4 O22 -65(4) . .
W10 O28 W4 O22 -86.9(14) . .
O28Z O28 W4 O27Z 74(4) . .
W10 O28 W4 O27Z 52.3(17) . .
O28Z O28 W4 O22Z -78(4) . .
W10 O28 W4 O22Z -100(2) . .
O28Z O28 W4 O16Z -19(11) . .
W10 O28 W4 O16Z -41(11) . .
O28Z O28 W4 O38 21(3) . .
W10 O28 W4 O38 -0.5(10) . .
O16 O16Z W4 O4Z -168(7) . .
W2 O16Z W4 O4Z 167(3) . .
O16 O16Z W4 O4 177(6) . .
W2 O16Z W4 O4 152(3) . .
W2 O16Z W4 O16 -25(5) . .
O16 O16Z W4 O27 -83(6) . .
W2 O16Z W4 O27 -108(3) . .
O16 O16Z W4 O28Z 17(9) . .
W2 O16Z W4 O28Z -7(5) . .
O16 O16Z W4 O22 78(6) . .
W2 O16Z W4 O22 53(3) . .
O16 O16Z W4 O27Z -62(6) . .
W2 O16Z W4 O27Z -87(3) . .
O16 O16Z W4 O22Z 91(7) . .
W2 O16Z W4 O22Z 66(3) . .
O16 O16Z W4 O28 32(15) . .
W2 O16Z W4 O28 7(13) . .
O16 O16Z W4 O38 -7(7) . .
W2 O16Z W4 O38 -32(3) . .
Si1 O38 W4 O4Z 174(4) . .
W10 O38 W4 O4Z -48(5) . .
W9 O38 W4 O4Z 46(5) . .
Si1 O38 W4 O4 -159(4) . .
W10 O38 W4 O4 -21(5) . .
W9 O38 W4 O4 73(4) . .
Si1 O38 W4 O16 36.0(14) . .
W10 O38 W4 O16 173.5(10) . .
W9 O38 W4 O16 -92.3(9) . .
Si1 O38 W4 O27 132.5(14) . .
W10 O38 W4 O27 -89.9(9) . .
W9 O38 W4 O27 4.3(8) . .
Si1 O38 W4 O28Z -126(2) . .
W10 O38 W4 O28Z 11.5(17) . .
W9 O38 W4 O28Z 105.6(19) . .
Si1 O38 W4 O22 -51.3(14) . .
W10 O38 W4 O22 86.3(10) . .
W9 O38 W4 O22 -179.6(10) . .
Si1 O38 W4 O27Z 112(2) . .
W10 O38 W4 O27Z -110.0(17) . .
W9 O38 W4 O27Z -15.8(15) . .
Si1 O38 W4 O22Z -51(2) . .
W10 O38 W4 O22Z 87.1(17) . .
W9 O38 W4 O22Z -178.8(17) . .
Si1 O38 W4 O28 -137.2(14) . .
W10 O38 W4 O28 0.4(7) . .
W9 O38 W4 O28 94.6(8) . .
Si1 O38 W4 O16Z 37.7(17) . .
W10 O38 W4 O16Z 175.3(13) . .
W9 O38 W4 O16Z -90.5(13) . .
O29 O29Z W5 O5 -17(4) . .
W11 O29Z W5 O5 -120(6) . .
O39 O29Z W5 O5 -163.3(11) . .
O29 O29Z W5 O17 164(3) . .
W11 O29Z W5 O17 60(7) . .
O39 O29Z W5 O17 17(3) . .
O29 O29Z W5 O22 -118(4) . .
W11 O29Z W5 O22 139(6) . .
O39 O29Z W5 O22 96.2(16) . .
O29 O29Z W5 O23Z 102(4) . .
W11 O29Z W5 O23Z -1(6) . .
O39 O29Z W5 O23Z -43.9(19) . .
O29 O29Z W5 O23 77(3) . .
W11 O29Z W5 O23 -26(6) . .
O39 O29Z W5 O23 -69.1(14) . .
O29 O29Z W5 O22Z -109(4) . .
W11 O29Z W5 O22Z 147(6) . .
O39 O29Z W5 O22Z 104(2) . .
W11 O29Z W5 O29 -103(7) . .
O39 O29Z W5 O29 -146(4) . .
O29 O29Z W5 O17Z 175(3) . .
W11 O29Z W5 O17Z 72(7) . .
O39 O29Z W5 O17Z 29(4) . .
O29 O29Z W5 O39 146(4) . .
W11 O29Z W5 O39 43(5) . .
O29 O29Z W5 O38Z -179(4) . .
W11 O29Z W5 O38Z 78(6) . .
O39 O29Z W5 O38Z 34.9(15) . .
O17Z O17 W5 O5 -21(5) . .
W2 O17 W5 O5 -129(3) . .
O17Z O17 W5 O29Z 159(5) . .
W2 O17 W5 O29Z 50(4) . .
O17Z O17 W5 O22 84(5) . .
W2 O17 W5 O22 -25(3) . .
O17Z O17 W5 O23Z -132(5) . .
W2 O17 W5 O23Z 119(3) . .
O17Z O17 W5 O23 -115(5) . .
W2 O17 W5 O23 137(3) . .
O17Z O17 W5 O22Z 71(5) . .
W2 O17 W5 O22Z -37(3) . .
O17Z O17 W5 O29 177(4) . .
W2 O17 W5 O29 68(4) . .
W2 O17 W5 O17Z -109(6) . .
O17Z O17 W5 O39 172(5) . .
W2 O17 W5 O39 63(3) . .
O17Z O17 W5 O38Z 137(5) . .
W2 O17 W5 O38Z 28(2) . .
W4 O22 W5 O5 134(3) . .
W4 O22 W5 O29Z -109(3) . .
W4 O22 W5 O17 27(3) . .
W4 O22 W5 O23Z -31(4) . .
W4 O22 W5 O23 -57(5) . .
W4 O22 W5 O22Z 111(11) . .
W4 O22 W5 O29 -130(3) . .
W4 O22 W5 O17Z 43(3) . .
W4 O22 W5 O39 -59(3) . .
W4 O22 W5 O38Z -20(3) . .
O23Z O23 W5 O5 -149(3) . .
W6 O23 W5 O5 174.6(12) . .
O23Z O23 W5 O29Z 93(4) . .
W6 O23 W5 O29Z 55.8(18) . .
O23Z O23 W5 O17 -43(3) . .
W6 O23 W5 O17 -79.3(13) . .
O23Z O23 W5 O22 42(5) . .
W6 O23 W5 O22 5(4) . .
W6 O23 W5 O23Z -37(3) . .
O23Z O23 W5 O22Z 19(16) . .
W6 O23 W5 O22Z -18(15) . .
O23Z O23 W5 O29 117(3) . .
W6 O23 W5 O29 79.7(13) . .
O23Z O23 W5 O17Z -57(4) . .
W6 O23 W5 O17Z -94.3(16) . .
O23Z O23 W5 O39 44(3) . .
W6 O23 W5 O39 6.9(11) . .
O23Z O23 W5 O38Z 9(4) . .
W6 O23 W5 O38Z -27.5(15) . .
W4 O22Z W5 O5 161(4) . .
W4 O22Z W5 O29Z -81(4) . .
W4 O22Z W5 O17 54(4) . .
W4 O22Z W5 O22 -41(7) . .
W4 O22Z W5 O23Z 8(7) . .
W4 O22Z W5 O23 -7(18) . .
W4 O22Z W5 O29 -104(4) . .
W4 O22Z W5 O17Z 70(4) . .
W4 O22Z W5 O39 -31(4) . .
W4 O22Z W5 O38Z 3(3) . .
O29Z O29 W5 O5 165(4) . .
W11 O29 W5 O5 -168.9(12) . .
W11 O29 W5 O29Z 26(3) . .
O29Z O29 W5 O17 -32(5) . .
W11 O29 W5 O17 -6(3) . .
O29Z O29 W5 O22 61(4) . .
W11 O29 W5 O22 86.8(15) . .
O29Z O29 W5 O23Z -79(4) . .
W11 O29 W5 O23Z -52.6(18) . .
O29Z O29 W5 O23 -101(4) . .
W11 O29 W5 O23 -75.2(13) . .
O29Z O29 W5 O22Z 72(4) . .
W11 O29 W5 O22Z 98(2) . .
O29Z O29 W5 O17Z -23(13) . .
W11 O29 W5 O17Z 3(13) . .
O29Z O29 W5 O39 -27(4) . .
W11 O29 W5 O39 -0.8(11) . .
O29Z O29 W5 O38Z 1(4) . .
W11 O29 W5 O38Z 27.3(16) . .
O17 O17Z W5 O5 160(5) . .
W2 O17Z W5 O5 -165(2) . .
O17 O17Z W5 O29Z -31(7) . .
W2 O17Z W5 O29Z 5(5) . .
W2 O17Z W5 O17 35(4) . .
O17 O17Z W5 O22 -96(5) . .
W2 O17Z W5 O22 -60(3) . .
O17 O17Z W5 O23Z 45(5) . .
W2 O17Z W5 O23Z 80(3) . .
O17 O17Z W5 O23 66(5) . .
W2 O17Z W5 O23 101(2) . .
O17 O17Z W5 O22Z -108(5) . .
W2 O17Z W5 O22Z -72(3) . .
O17 O17Z W5 O29 -12(16) . .
W2 O17Z W5 O29 23(14) . .
O17 O17Z W5 O39 -8(5) . .
W2 O17Z W5 O39 27(3) . .
O17 O17Z W5 O38Z -37(5) . .
W2 O17Z W5 O38Z -2(2) . .
Si1 O39 W5 O5 -179(2) . .
O29Z O39 W5 O5 57(3) . .
W11 O39 W5 O5 44(3) . .
W6 O39 W5 O5 -50(3) . .
Si1 O39 W5 O29Z 124(2) . .
W11 O39 W5 O29Z -13.4(18) . .
W6 O39 W5 O29Z -107.6(19) . .
Si1 O39 W5 O17 -43.9(14) . .
O29Z O39 W5 O17 -167.9(19) . .
W11 O39 W5 O17 178.8(9) . .
W6 O39 W5 O17 84.6(8) . .
Si1 O39 W5 O22 46.0(15) . .
O29Z O39 W5 O22 -78(2) . .
W11 O39 W5 O22 -91.3(10) . .
W6 O39 W5 O22 174.5(10) . .
Si1 O39 W5 O23Z -113(2) . .
O29Z O39 W5 O23Z 123(2) . .
W11 O39 W5 O23Z 110.0(18) . .
W6 O39 W5 O23Z 15.9(16) . .
Si1 O39 W5 O23 -133.4(15) . .
O29Z O39 W5 O23 102.6(19) . .
W11 O39 W5 O23 89.3(9) . .
W6 O39 W5 O23 -4.9(8) . .
Si1 O39 W5 O22Z 44(2) . .
O29Z O39 W5 O22Z -80(2) . .
W11 O39 W5 O22Z -93.6(17) . .
W6 O39 W5 O22Z 172.3(16) . .
Si1 O39 W5 O29 137.9(16) . .
O29Z O39 W5 O29 14.0(19) . .
W11 O39 W5 O29 0.6(8) . .
W6 O39 W5 O29 -93.6(9) . .
Si1 O39 W5 O17Z -41.7(18) . .
O29Z O39 W5 O17Z -166(2) . .
W11 O39 W5 O17Z -179.0(12) . .
W6 O39 W5 O17Z 86.9(13) . .
Si1 O39 W5 O38Z -3.4(14) . .
O29Z O39 W5 O38Z -127(2) . .
W11 O39 W5 O38Z -140.7(16) . .
W6 O39 W5 O38Z 125.1(15) . .
Si1 O38Z W5 O5 -179.4(13) . .
W2 O38Z W5 O5 39(3) . .
Si1 O38Z W5 O29Z -35(2) . .
W2 O38Z W5 O29Z -175.7(17) . .
Si1 O38Z W5 O17 130(3) . .
W2 O38Z W5 O17 -11.0(9) . .
Si1 O38Z W5 O22 -116(3) . .
W2 O38Z W5 O22 102.9(16) . .
Si1 O38Z W5 O23Z 57(2) . .
W2 O38Z W5 O23Z -84.4(16) . .
Si1 O38Z W5 O23 53(2) . .
W2 O38Z W5 O23 -88.5(12) . .
Si1 O38Z W5 O22Z -126(3) . .
W2 O38Z W5 O22Z 93(2) . .
Si1 O38Z W5 O29 -35(2) . .
W2 O38Z W5 O29 -176.2(10) . .
Si1 O38Z W5 O17Z 142(3) . .
W2 O38Z W5 O17Z 1.1(14) . .
Si1 O38Z W5 O39 3.6(15) . .
W2 O38Z W5 O39 -137.5(18) . .
O18Z O18 W6 O6 22(4) . .
W3 O18 W6 O6 122(3) . .
O18Z O18 W6 O23Z 133(4) . .
W3 O18 W6 O23Z -127(3) . .
O18Z O18 W6 O30Z -141(4) . .
W3 O18 W6 O30Z -42(4) . .
O18Z O18 W6 O24 -89(4) . .
W3 O18 W6 O24 11(3) . .
O18Z O18 W6 O23 119(4) . .
W3 O18 W6 O23 -142(3) . .
O18Z O18 W6 O30 -163(4) . .
W3 O18 W6 O30 -63(4) . .
W3 O18 W6 O18Z 100(5) . .
O18Z O18 W6 O24Z -66(4) . .
W3 O18 W6 O24Z 34(3) . .
O18Z O18 W6 O39 -171(4) . .
W3 O18 W6 O39 -71(3) . .
O18Z O18 W6 O40Z -128(4) . .
W3 O18 W6 O40Z -28(3) . .
O30 O30Z W6 O6 39(4) . .
W11 O30Z W6 O6 124(4) . .
O30 O30Z W6 O23Z -84(4) . .
W11 O30Z W6 O23Z 1(5) . .
O30 O30Z W6 O18 -158(3) . .
W11 O30Z W6 O18 -73(5) . .
O30 O30Z W6 O24 141(4) . .
W11 O30Z W6 O24 -135(5) . .
O30 O30Z W6 O23 -59(4) . .
W11 O30Z W6 O23 26(5) . .
W11 O30Z W6 O30 85(6) . .
O30 O30Z W6 O18Z 173(3) . .
W11 O30Z W6 O18Z -103(5) . .
O30 O30Z W6 O24Z 125(4) . .
W11 O30Z W6 O24Z -150(5) . .
O30 O30Z W6 O39 -122(4) . .
W11 O30Z W6 O39 -37(4) . .
O30 O30Z W6 O40Z -168(4) . .
W11 O30Z W6 O40Z -83(4) . .
O24Z O24 W6 O6 -31(3) . .
W7 O24 W6 O6 -118(3) . .
O24Z O24 W6 O23Z 144(4) . .
W7 O24 W6 O23Z 58(4) . .
O24Z O24 W6 O18 79(3) . .
W7 O24 W6 O18 -7(3) . .
O24Z O24 W6 O30Z -139(4) . .
W7 O24 W6 O30Z 135(3) . .
O24Z O24 W6 O23 176(3) . .
W7 O24 W6 O23 89(3) . .
O24Z O24 W6 O30 -124(3) . .
W7 O24 W6 O30 149(3) . .
O24Z O24 W6 O18Z 56(4) . .
W7 O24 W6 O18Z -30(3) . .
W7 O24 W6 O24Z -86(4) . .
O24Z O24 W6 O39 164(3) . .
W7 O24 W6 O39 78(3) . .
O24Z O24 W6 O40Z 118(4) . .
W7 O24 W6 O40Z 31(2) . .
O23Z O23 W6 O6 144(4) . .
W5 O23 W6 O6 -173.2(12) . .
W5 O23 W6 O23Z 43(4) . .
O23Z O23 W6 O18 35(4) . .
W5 O23 W6 O18 77.5(13) . .
O23Z O23 W6 O30Z -102(4) . .
W5 O23 W6 O30Z -59.0(19) . .
O23Z O23 W6 O24 -61(4) . .
W5 O23 W6 O24 -19(3) . .
O23Z O23 W6 O30 -121(4) . .
W5 O23 W6 O30 -78.7(13) . .
O23Z O23 W6 O18Z 56(4) . .
W5 O23 W6 O18Z 98.0(18) . .
O23Z O23 W6 O24Z -39(18) . .
W5 O23 W6 O24Z 3(18) . .
O23Z O23 W6 O39 -49(4) . .
W5 O23 W6 O39 -6.7(10) . .
O23Z O23 W6 O40Z -15(4) . .
W5 O23 W6 O40Z 27.6(17) . .
O30Z O30 W6 O6 -144(4) . .
W11 O30 W6 O6 171.0(12) . .
O30Z O30 W6 O23Z 100(4) . .
W11 O30 W6 O23Z 54.9(19) . .
O30Z O30 W6 O18 40(5) . .
W11 O30 W6 O18 -4(3) . .
W11 O30 W6 O30Z -45(4) . .
O30Z O30 W6 O24 -35(4) . .
W11 O30 W6 O24 -80.0(13) . .
O30Z O30 W6 O23 121(4) . .
W11 O30 W6 O23 76.3(13) . .
O30Z O30 W6 O18Z -32(14) . .
W11 O30 W6 O18Z -76(13) . .
O30Z O30 W6 O24Z -55(4) . .
W11 O30 W6 O24Z -99.4(16) . .
O30Z O30 W6 O39 49(4) . .
W11 O30 W6 O39 4.2(11) . .
O30Z O30 W6 O40Z 13(4) . .
W11 O30 W6 O40Z -32.1(17) . .
O18 O18Z W6 O6 -159(4) . .
W3 O18Z W6 O6 170(3) . .
O18 O18Z W6 O23Z -44(4) . .
W3 O18Z W6 O23Z -75(3) . .
W3 O18Z W6 O18 -31(3) . .
O18 O18Z W6 O30Z 63(6) . .
W3 O18Z W6 O30Z 32(6) . .
O18 O18Z W6 O24 92(4) . .
W3 O18Z W6 O24 60(3) . .
O18 O18Z W6 O23 -64(4) . .
W3 O18Z W6 O23 -96(3) . .
O18 O18Z W6 O30 88(14) . .
W3 O18Z W6 O30 56(14) . .
O18 O18Z W6 O24Z 111(4) . .
W3 O18Z W6 O24Z 80(3) . .
O18 O18Z W6 O39 10(4) . .
W3 O18Z W6 O39 -22(3) . .
O18 O18Z W6 O40Z 42(4) . .
W3 O18Z W6 O40Z 10(2) . .
O24 O24Z W6 O6 151(3) . .
W7 O24Z W6 O6 -172(2) . .
O24 O24Z W6 O23Z -60(5) . .
W7 O24Z W6 O23Z -23(5) . .
O24 O24Z W6 O18 -100(3) . .
W7 O24Z W6 O18 -63(2) . .
O24 O24Z W6 O30Z 37(3) . .
W7 O24Z W6 O30Z 74(3) . .
W7 O24Z W6 O24 37(2) . .
O24 O24Z W6 O23 -26(19) . .
W7 O24Z W6 O23 11(19) . .
O24 O24Z W6 O30 56(3) . .
W7 O24Z W6 O30 93(2) . .
O24 O24Z W6 O18Z -121(4) . .
W7 O24Z W6 O18Z -85(3) . .
O24 O24Z W6 O39 -16(3) . .
W7 O24Z W6 O39 21(3) . .
O24 O24Z W6 O40Z -51(3) . .
W7 O24Z W6 O40Z -14(2) . .
Si1 O39 W6 O6 -177.9(18) . .
O29Z O39 W6 O6 2(3) . .
W5 O39 W6 O6 50(3) . .
W11 O39 W6 O6 -47(3) . .
Si1 O39 W6 O23Z 114(2) . .
O29Z O39 W6 O23Z -66(2) . .
W5 O39 W6 O23Z -17.9(18) . .
W11 O39 W6 O23Z -115(2) . .
Si1 O39 W6 O18 42.7(13) . .
O29Z O39 W6 O18 -137.8(17) . .
W5 O39 W6 O18 -89.3(9) . .
W11 O39 W6 O18 173.6(9) . .
Si1 O39 W6 O30Z -113(2) . .
O29Z O39 W6 O30Z 66(2) . .
W5 O39 W6 O30Z 115(2) . .
W11 O39 W6 O30Z 17.6(18) . .
Si1 O39 W6 O24 -48.7(13) . .
O29Z O39 W6 O24 130.9(17) . .
W5 O39 W6 O24 179.3(9) . .
W11 O39 W6 O24 82.2(9) . .
Si1 O39 W6 O23 136.9(14) . .
O29Z O39 W6 O23 -43.5(17) . .
W5 O39 W6 O23 4.9(8) . .
W11 O39 W6 O23 -92.2(9) . .
Si1 O39 W6 O30 -133.9(14) . .
O29Z O39 W6 O30 45.7(17) . .
W5 O39 W6 O30 94.2(9) . .
W11 O39 W6 O30 -3.0(8) . .
Si1 O39 W6 O18Z 38.9(19) . .
O29Z O39 W6 O18Z -142(2) . .
W5 O39 W6 O18Z -93.1(15) . .
W11 O39 W6 O18Z 169.8(15) . .
Si1 O39 W6 O24Z -42.3(17) . .
O29Z O39 W6 O24Z 137.2(19) . .
W5 O39 W6 O24Z -174.3(12) . .
W11 O39 W6 O24Z 88.6(13) . .
Si1 O39 W6 O40Z -0.2(15) . .
O29Z O39 W6 O40Z 179(2) . .
W5 O39 W6 O40Z -132.2(16) . .
W11 O39 W6 O40Z 130.7(16) . .
Si1 O40Z W6 O6 178.8(12) . .
W3 O40Z W6 O6 -50(3) . .
W7 O40Z W6 O6 53(3) . .
Si1 O40Z W6 O23Z -49(2) . .
W3 O40Z W6 O23Z 82.1(19) . .
W7 O40Z W6 O23Z -175(2) . .
Si1 O40Z W6 O18 -120(3) . .
W3 O40Z W6 O18 11.2(10) . .
W7 O40Z W6 O18 115(2) . .
Si1 O40Z W6 O30Z 51(2) . .
W3 O40Z W6 O30Z -178(2) . .
W7 O40Z W6 O30Z -74.6(19) . .
Si1 O40Z W6 O24 113(3) . .
W3 O40Z W6 O24 -116(2) . .
W7 O40Z W6 O24 -12.8(10) . .
Si1 O40Z W6 O23 -43(2) . .
W3 O40Z W6 O23 88.4(15) . .
W7 O40Z W6 O23 -168.3(11) . .
Si1 O40Z W6 O30 46(2) . .
W3 O40Z W6 O30 177.2(11) . .
W7 O40Z W6 O30 -79.5(15) . .
Si1 O40Z W6 O18Z -139(3) . .
W3 O40Z W6 O18Z -8.1(17) . .
W7 O40Z W6 O18Z 95(2) . .
Si1 O40Z W6 O24Z 135(3) . .
W3 O40Z W6 O24Z -93.6(19) . .
W7 O40Z W6 O24Z 9.7(15) . .
Si1 O40Z W6 O39 0.2(14) . .
W3 O40Z W6 O39 131(2) . .
W7 O40Z W6 O39 -125.2(19) . .
O31 O31Z W7 O7 -33(10) . .
W12 O31Z W7 O7 -145(5) . .
O31 O31Z W7 O25 81(10) . .
W12 O31Z W7 O25 -31(6) . .
O31 O31Z W7 O19 147(8) . .
W12 O31Z W7 O19 36(8) . .
O31 O31Z W7 O24 -140(10) . .
W12 O31Z W7 O24 108(6) . .
O31 O31Z W7 O24Z -122(10) . .
W12 O31Z W7 O24Z 126(6) . .
O31 O31Z W7 O25Z 65(10) . .
W12 O31Z W7 O25Z -47(6) . .
W12 O31Z W7 O31 -112(13) . .
O31 O31Z W7 O19Z 164(6) . .
W12 O31Z W7 O19Z 53(13) . .
O31 O31Z W7 O40Z 168(9) . .
W12 O31Z W7 O40Z 56(6) . .
O31 O31Z W7 O40 132(10) . .
W12 O31Z W7 O40 20(5) . .
O25Z O25 W7 O31Z -62(6) . .
W8 O25 W7 O31Z 19(5) . .
O25Z O25 W7 O7 52(5) . .
W8 O25 W7 O7 133(4) . .
O25Z O25 W7 O19 153(6) . .
W8 O25 W7 O19 -126(5) . .
O25Z O25 W7 O24 -142(4) . .
W8 O25 W7 O24 -62(5) . .
O25Z O25 W7 O24Z 179(4) . .
W8 O25 W7 O24Z -101(5) . .
W8 O25 W7 O25Z 81(6) . .
O25Z O25 W7 O31 -49(5) . .
W8 O25 W7 O31 32(4) . .
O25Z O25 W7 O19Z 133(5) . .
W8 O25 W7 O19Z -146(5) . .
O25Z O25 W7 O40Z -157(5) . .
W8 O25 W7 O40Z -76(4) . .
O25Z O25 W7 O40 -113(5) . .
W8 O25 W7 O40 -32(3) . .
O19Z O19 W7 O31Z 169(5) . .
W3 O19 W7 O31Z 54(5) . .
O19Z O19 W7 O7 -10(4) . .
W3 O19 W7 O7 -126(3) . .
O19Z O19 W7 O25 -116(4) . .
W3 O19 W7 O25 129(3) . .
O19Z O19 W7 O24 100(4) . .
W3 O19 W7 O24 -15(3) . .
O19Z O19 W7 O24Z 75(4) . .
W3 O19 W7 O24Z -40(3) . .
O19Z O19 W7 O25Z -108(4) . .
W3 O19 W7 O25Z 137(3) . .
O19Z O19 W7 O31 -175(4) . .
W3 O19 W7 O31 70(4) . .
W3 O19 W7 O19Z -115(5) . .
O19Z O19 W7 O40Z 142(4) . .
W3 O19 W7 O40Z 27(3) . .
O19Z O19 W7 O40 -177(4) . .
W3 O19 W7 O40 67(3) . .
O24Z O24 W7 O31Z 133(4) . .
W6 O24 W7 O31Z -137(3) . .
O24Z O24 W7 O7 26(3) . .
W6 O24 W7 O7 116(3) . .
O24Z O24 W7 O25 -139(4) . .
W6 O24 W7 O25 -50(4) . .
O24Z O24 W7 O19 -81(3) . .
W6 O24 W7 O19 8(3) . .
W6 O24 W7 O24Z 89(4) . .
O24Z O24 W7 O25Z -164(3) . .
W6 O24 W7 O25Z -74(4) . .
O24Z O24 W7 O31 125(3) . .
W6 O24 W7 O31 -146(3) . .
O24Z O24 W7 O19Z -59(4) . .
W6 O24 W7 O19Z 30(3) . .
O24Z O24 W7 O40Z -121(4) . .
W6 O24 W7 O40Z -31(3) . .
O24Z O24 W7 O40 -165(3) . .
W6 O24 W7 O40 -76(3) . .
O24 O24Z W7 O31Z -46(4) . .
W6 O24Z W7 O31Z -80(3) . .
O24 O24Z W7 O7 -155(3) . .
W6 O24Z W7 O7 170(2) . .
O24 O24Z W7 O25 74(5) . .
W6 O24Z W7 O25 40(5) . .
O24 O24Z W7 O19 97(3) . .
W6 O24Z W7 O19 63(2) . .
W6 O24Z W7 O24 -34(2) . .
O24 O24Z W7 O25Z 77(12) . .
W6 O24Z W7 O25Z 43(12) . .
O24 O24Z W7 O31 -57(3) . .
W6 O24Z W7 O31 -91(2) . .
O24 O24Z W7 O19Z 120(3) . .
W6 O24Z W7 O19Z 85(3) . .
O24 O24Z W7 O40Z 48(3) . .
W6 O24Z W7 O40Z 14(2) . .
O24 O24Z W7 O40 15(3) . .
W6 O24Z W7 O40 -19(3) . .
O25 O25Z W7 O31Z 119(6) . .
W8 O25Z W7 O31Z 63(3) . .
O25 O25Z W7 O7 -132(5) . .
W8 O25Z W7 O7 172.9(16) . .
W8 O25Z W7 O25 -55(5) . .
O25 O25Z W7 O19 -25(5) . .
W8 O25Z W7 O19 -80.4(17) . .
O25 O25Z W7 O24 58(6) . .
W8 O25Z W7 O24 3(3) . .
O25 O25Z W7 O24Z -5(13) . .
W8 O25Z W7 O24Z -60(11) . .
O25 O25Z W7 O31 131(5) . .
W8 O25Z W7 O31 75.2(17) . .
O25 O25Z W7 O19Z -47(5) . .
W8 O25Z W7 O19Z -102(2) . .
O25 O25Z W7 O40Z 23(5) . .
W8 O25Z W7 O40Z -32(2) . .
O25 O25Z W7 O40 60(5) . .
W8 O25Z W7 O40 4.2(14) . .
W12 O31 W7 O31Z 43(9) . .
O31Z O31 W7 O7 149(10) . .
W12 O31 W7 O7 -168.6(14) . .
O31Z O31 W7 O25 -100(10) . .
W12 O31 W7 O25 -58(2) . .
O31Z O31 W7 O19 -46(10) . .
W12 O31 W7 O19 -3(3) . .
O31Z O31 W7 O24 39(10) . .
W12 O31 W7 O24 81.7(15) . .
O31Z O31 W7 O24Z 60(10) . .
W12 O31 W7 O24Z 102.8(18) . .
O31Z O31 W7 O25Z -115(10) . .
W12 O31 W7 O25Z -71.7(15) . .
O31Z O31 W7 O19Z -7E1(2) . .
W12 O31 W7 O19Z -3E1(2) . .
O31Z O31 W7 O40Z -13(10) . .
W12 O31 W7 O40Z 30.4(19) . .
O31Z O31 W7 O40 -44(10) . .
W12 O31 W7 O40 -0.8(12) . .
O19 O19Z W7 O31Z -26(11) . .
W3 O19Z W7 O31Z -2(10) . .
O19 O19Z W7 O7 170(4) . .
W3 O19Z W7 O7 -165(2) . .
O19 O19Z W7 O25 59(4) . .
W3 O19Z W7 O25 83(3) . .
W3 O19Z W7 O19 25(2) . .
O19 O19Z W7 O24 -80(4) . .
W3 O19Z W7 O24 -56(2) . .
O19 O19Z W7 O24Z -102(4) . .
W3 O19Z W7 O24Z -78(2) . .
O19 O19Z W7 O25Z 73(4) . .
W3 O19Z W7 O25Z 97(2) . .
O19 O19Z W7 O31 3E1(2) . .
W3 O19Z W7 O31 6E1(2) . .
O19 O19Z W7 O40Z -30(3) . .
W3 O19Z W7 O40Z -6(2) . .
O19 O19Z W7 O40 3(4) . .
W3 O19Z W7 O40 27(2) . .
Si1 O40Z W7 O31Z -41(3) . .
W3 O40Z W7 O31Z -174(2) . .
W6 O40Z W7 O31Z 84(2) . .
Si1 O40Z W7 O7 178.0(13) . .
W3 O40Z W7 O7 45(3) . .
W6 O40Z W7 O7 -57(3) . .
Si1 O40Z W7 O25 56(2) . .
W3 O40Z W7 O25 -77.0(19) . .
W6 O40Z W7 O25 -179.1(19) . .
Si1 O40Z W7 O19 123(3) . .
W3 O40Z W7 O19 -9.8(10) . .
W6 O40Z W7 O19 -111.9(19) . .
Si1 O40Z W7 O24 -112(3) . .
W3 O40Z W7 O24 115(2) . .
W6 O40Z W7 O24 12.8(10) . .
Si1 O40Z W7 O24Z -135(3) . .
W3 O40Z W7 O24Z 91.8(19) . .
W6 O40Z W7 O24Z -10.3(15) . .
Si1 O40Z W7 O25Z 49(2) . .
W3 O40Z W7 O25Z -84.3(15) . .
W6 O40Z W7 O25Z 173.6(12) . .
Si1 O40Z W7 O31 -38(2) . .
W3 O40Z W7 O31 -171.2(12) . .
W6 O40Z W7 O31 86.6(15) . .
Si1 O40Z W7 O19Z 138(3) . .
W3 O40Z W7 O19Z 4.9(16) . .
W6 O40Z W7 O19Z -97.2(19) . .
Si1 O40Z W7 O40 1.6(14) . .
W3 O40Z W7 O40 -131(2) . .
W6 O40Z W7 O40 127(2) . .
Si1 O40 W7 O31Z 127(3) . .
W12 O40 W7 O31Z -10(2) . .
W8 O40 W7 O31Z -103(2) . .
Si1 O40 W7 O7 -175(2) . .
W12 O40 W7 O7 48(3) . .
W8 O40 W7 O7 -45(3) . .
Si1 O40 W7 O25 -114(2) . .
W12 O40 W7 O25 108.7(19) . .
W8 O40 W7 O25 15.8(18) . .
Si1 O40 W7 O19 -43.3(14) . .
W12 O40 W7 O19 179.5(9) . .
W8 O40 W7 O19 86.5(8) . .
Si1 O40 W7 O24 46.8(14) . .
W12 O40 W7 O24 -90.4(9) . .
W8 O40 W7 O24 176.7(9) . .
Si1 O40 W7 O24Z 40.3(18) . .
W12 O40 W7 O24Z -96.9(14) . .
W8 O40 W7 O24Z 170.2(13) . .
Si1 O40 W7 O25Z -132.5(16) . .
W12 O40 W7 O25Z 90.4(10) . .
W8 O40 W7 O25Z -2.6(9) . .
Si1 O40 W7 O31 137.7(15) . .
W12 O40 W7 O31 0.6(8) . .
W8 O40 W7 O31 -92.4(9) . .
Si1 O40 W7 O19Z -44.4(19) . .
W12 O40 W7 O19Z 178.4(14) . .
W8 O40 W7 O19Z 85.5(14) . .
Si1 O40 W7 O40Z -1.8(16) . .
W12 O40 W7 O40Z -139.0(16) . .
W8 O40 W7 O40Z 128.1(16) . .
O8 O8Z W8 O32Z -71(8) . .
O8 O8Z W8 O20 117(8) . .
O8 O8Z W8 O25 35(8) . .
O8 O8Z W8 O25Z 20(8) . .
O8 O8Z W8 O26 -153(7) . .
O8 O8Z W8 O26Z -162(8) . .
O8 O8Z W8 O32 -67(8) . .
O8 O8Z W8 O20Z 115(8) . .
O8 O8Z W8 O37Z 155(7) . .
O8 O8Z W8 O40 -37(11) . .
O8Z O8 W8 O32Z 115(7) . .
O8Z O8 W8 O20 -69(8) . .
O8Z O8 W8 O25 -148(7) . .
O8Z O8 W8 O25Z -160(8) . .
O8Z O8 W8 O26 30(8) . .
O8Z O8 W8 O26Z 18(8) . .
O8Z O8 W8 O32 114(7) . .
O8Z O8 W8 O20Z -64(8) . .
O8Z O8 W8 O37Z -42(11) . .
O8Z O8 W8 O40 165(5) . .
O20Z O20 W8 O8Z -6(4) . .
W1 O20 W8 O8Z 121(3) . .
O20Z O20 W8 O32Z -175(4) . .
W1 O20 W8 O32Z -48(4) . .
O20Z O20 W8 O8 11(4) . .
W1 O20 W8 O8 138(3) . .
O20Z O20 W8 O25 109(4) . .
W1 O20 W8 O25 -124(3) . .
O20Z O20 W8 O25Z 99(3) . .
W1 O20 W8 O25Z -134(3) . .
O20Z O20 W8 O26 -108(3) . .
W1 O20 W8 O26 19(3) . .
O20Z O20 W8 O26Z -82(4) . .
W1 O20 W8 O26Z 45(3) . .
O20Z O20 W8 O32 -176(3) . .
W1 O20 W8 O32 -49(4) . .
W1 O20 W8 O20Z 127(5) . .
O20Z O20 W8 O37Z -156(4) . .
W1 O20 W8 O37Z -29(3) . .
O20Z O20 W8 O40 169(3) . .
W1 O20 W8 O40 -64(3) . .
O25Z O25 W8 O8Z -49(5) . .
W7 O25 W8 O8Z -135(4) . .
O25Z O25 W8 O32Z 70(5) . .
W7 O25 W8 O32Z -17(5) . .
O25Z O25 W8 O8 -39(5) . .
W7 O25 W8 O8 -125(4) . .
O25Z O25 W8 O20 -149(5) . .
W7 O25 W8 O20 124(4) . .
W7 O25 W8 O25Z -86(6) . .
O25Z O25 W8 O26 144(4) . .
W7 O25 W8 O26 57(5) . .
O25Z O25 W8 O26Z -179(4) . .
W7 O25 W8 O26Z 95(6) . .
O25Z O25 W8 O32 55(5) . .
W7 O25 W8 O32 -31(4) . .
O25Z O25 W8 O20Z -127(5) . .
W7 O25 W8 O20Z 146(4) . .
O25Z O25 W8 O37Z 162(5) . .
W7 O25 W8 O37Z 76(4) . .
O25Z O25 W8 O40 118(5) . .
W7 O25 W8 O40 32(3) . .
O25 O25Z W8 O8Z 136(5) . .
W7 O25Z W8 O8Z -173.8(17) . .
O25 O25Z W8 O32Z -110(5) . .
W7 O25Z W8 O32Z -60(2) . .
O25 O25Z W8 O8 142(5) . .
W7 O25Z W8 O8 -168(2) . .
O25 O25Z W8 O20 30(5) . .
W7 O25Z W8 O20 79.7(17) . .
W7 O25Z W8 O25 50(5) . .
O25 O25Z W8 O26 -58(6) . .
W7 O25Z W8 O26 -8(3) . .
O25 O25Z W8 O26Z 1E1(3) . .
W7 O25Z W8 O26Z 6E1(3) . .
O25 O25Z W8 O32 -125(5) . .
W7 O25Z W8 O32 -75.3(17) . .
O25 O25Z W8 O20Z 52(5) . .
W7 O25Z W8 O20Z 102.5(19) . .
O25 O25Z W8 O37Z -18(5) . .
W7 O25Z W8 O37Z 32(2) . .
O25 O25Z W8 O40 -54(5) . .
W7 O25Z W8 O40 -4.1(14) . .
O26Z O26 W8 O8Z -21(4) . .
W9 O26 W8 O8Z -122(3) . .
O26Z O26 W8 O32Z -133(4) . .
W9 O26 W8 O32Z 126(3) . .
O26Z O26 W8 O8 -30(4) . .
W9 O26 W8 O8 -131(3) . .
O26Z O26 W8 O20 84(4) . .
W9 O26 W8 O20 -17(3) . .
O26Z O26 W8 O25 148(4) . .
W9 O26 W8 O25 46(4) . .
O26Z O26 W8 O25Z 173(4) . .
W9 O26 W8 O25Z 72(4) . .
W9 O26 W8 O26Z -101(4) . .
O26Z O26 W8 O32 -119(4) . .
W9 O26 W8 O32 140(3) . .
O26Z O26 W8 O20Z 63(4) . .
W9 O26 W8 O20Z -39(3) . .
O26Z O26 W8 O37Z 126(4) . .
W9 O26 W8 O37Z 25(2) . .
O26Z O26 W8 O40 170(4) . .
W9 O26 W8 O40 69(3) . .
O26 O26Z W8 O8Z 159(4) . .
W9 O26Z W8 O8Z -173(3) . .
O26 O26Z W8 O32Z 46(4) . .
W9 O26Z W8 O32Z 74(3) . .
O26 O26Z W8 O8 154(4) . .
W9 O26Z W8 O8 -178(3) . .
O26 O26Z W8 O20 -94(3) . .
W9 O26Z W8 O20 -66(2) . .
O26 O26Z W8 O25 -65(6) . .
W9 O26Z W8 O25 -37(6) . .
O26 O26Z W8 O25Z -7E1(3) . .
W9 O26Z W8 O25Z -5E1(3) . .
W9 O26Z W8 O26 28(2) . .
O26 O26Z W8 O32 61(3) . .
W9 O26Z W8 O32 89(2) . .
O26 O26Z W8 O20Z -117(4) . .
W9 O26Z W8 O20Z -89(3) . .
O26 O26Z W8 O37Z -45(3) . .
W9 O26Z W8 O37Z -17(2) . .
O26 O26Z W8 O40 -11(4) . .
W9 O26Z W8 O40 17(3) . .
O32Z O32 W8 O8Z -168(7) . .
W12 O32 W8 O8Z 171.6(16) . .
W12 O32 W8 O32Z -21(7) . .
O32Z O32 W8 O8 176(7) . .
W12 O32 W8 O8 156(2) . .
O32Z O32 W8 O20 3(8) . .
W12 O32 W8 O20 -18(3) . .
O32Z O32 W8 O25 74(7) . .
W12 O32 W8 O25 53(2) . .
O32Z O32 W8 O25Z 89(7) . .
W12 O32 W8 O25Z 68.8(15) . .
O32Z O32 W8 O26 -66(7) . .
W12 O32 W8 O26 -86.2(14) . .
O32Z O32 W8 O26Z -88(7) . .
W12 O32 W8 O26Z -108.9(19) . .
O32Z O32 W8 O20Z -3E1(3) . .
W12 O32 W8 O20Z -5E1(3) . .
O32Z O32 W8 O37Z -13(7) . .
W12 O32 W8 O37Z -33.4(18) . .
O32Z O32 W8 O40 18(7) . .
W12 O32 W8 O40 -2.2(12) . .
O20 O20Z W8 O8Z 175(3) . .
W1 O20Z W8 O8Z 155(2) . .
O20 O20Z W8 O32Z 11(8) . .
W1 O20Z W8 O32Z -9(7) . .
O20 O20Z W8 O8 -170(4) . .
W1 O20Z W8 O8 170(3) . .
W1 O20Z W8 O20 -20(2) . .
O20 O20Z W8 O25 -67(3) . .
W1 O20Z W8 O25 -87(2) . .
O20 O20Z W8 O25Z -83(3) . .
W1 O20Z W8 O25Z -102.7(18) . .
O20 O20Z W8 O26 72(3) . .
W1 O20Z W8 O26 52.0(18) . .
O20 O20Z W8 O26Z 95(3) . .
W1 O20Z W8 O26Z 75(2) . .
O20 O20Z W8 O32 4E1(3) . .
W1 O20Z W8 O32 2E1(3) . .
O20 O20Z W8 O37Z 19(3) . .
W1 O20Z W8 O37Z -0.9(17) . .
O20 O20Z W8 O40 -11(3) . .
W1 O20Z W8 O40 -31(2) . .
Si1 O37Z W8 O8Z 174.5(19) . .
W1 O37Z W8 O8Z -43(3) . .
Si1 O37Z W8 O32Z 36(3) . .
W1 O37Z W8 O32Z 178(2) . .
Si1 O37Z W8 O8 -166(5) . .
W1 O37Z W8 O8 -23(6) . .
Si1 O37Z W8 O20 -132(3) . .
W1 O37Z W8 O20 10.5(10) . .
Si1 O37Z W8 O25 -56(3) . .
W1 O37Z W8 O25 86.1(19) . .
Si1 O37Z W8 O25Z -50(2) . .
W1 O37Z W8 O25Z 92.2(15) . .
Si1 O37Z W8 O26 109(3) . .
W1 O37Z W8 O26 -108.0(18) . .
Si1 O37Z W8 O26Z 131(3) . .
W1 O37Z W8 O26Z -86(2) . .
Si1 O37Z W8 O32 39(3) . .
W1 O37Z W8 O32 -178.2(12) . .
Si1 O37Z W8 O20Z -142(3) . .
W1 O37Z W8 O20Z 0.8(15) . .
Si1 O37Z W8 O40 -2.2(14) . .
W1 O37Z W8 O40 140(2) . .
Si1 O40 W8 O8Z -168(5) . .
W12 O40 W8 O8Z -31(6) . .
W7 O40 W8 O8Z 63(6) . .
Si1 O40 W8 O32Z -130(2) . .
W12 O40 W8 O32Z 7.2(19) . .
W7 O40 W8 O32Z 101(2) . .
Si1 O40 W8 O8 169(4) . .
W12 O40 W8 O8 -53(4) . .
W7 O40 W8 O8 40(4) . .
Si1 O40 W8 O20 37.8(14) . .
W12 O40 W8 O20 174.9(9) . .
W7 O40 W8 O20 -91.6(8) . .
Si1 O40 W8 O25 114(2) . .
W12 O40 W8 O25 -108.9(19) . .
W7 O40 W8 O25 -15.4(17) . .
Si1 O40 W8 O25Z 132.1(16) . .
W12 O40 W8 O25Z -90.8(10) . .
W7 O40 W8 O25Z 2.7(9) . .
Si1 O40 W8 O26 -49.6(14) . .
W12 O40 W8 O26 87.5(8) . .
W7 O40 W8 O26 -179.0(9) . .
Si1 O40 W8 O26Z -45(2) . .
W12 O40 W8 O26Z 92.2(16) . .
W7 O40 W8 O26Z -174.4(15) . .
Si1 O40 W8 O32 -135.6(15) . .
W12 O40 W8 O32 1.5(8) . .
W7 O40 W8 O32 95.0(9) . .
Si1 O40 W8 O20Z 42.2(18) . .
W12 O40 W8 O20Z 179.3(12) . .
W7 O40 W8 O20Z -87.2(12) . .
Si1 O40 W8 O37Z 2.5(16) . .
W12 O40 W8 O37Z 139.6(17) . .
W7 O40 W8 O37Z -127.0(16) . .
O33 O33Z W9 O9 -52(3) . .
W10 O33Z W9 O9 -124(3) . .
O33 O33Z W9 O27Z 72(4) . .
W10 O33Z W9 O27Z 0(4) . .
O33 O33Z W9 O26 -152(4) . .
W10 O33Z W9 O26 136(4) . .
O33 O33Z W9 O21Z 143(2) . .
W10 O33Z W9 O21Z 71(4) . .
W10 O33Z W9 O33 -72(4) . .
O33 O33Z W9 O27 49(3) . .
W10 O33Z W9 O27 -22(3) . .
O33 O33Z W9 O21 174(3) . .
W10 O33Z W9 O21 103(4) . .
O33 O33Z W9 O26Z -138(3) . .
W10 O33Z W9 O26Z 150(3) . .
O33 O33Z W9 O38 110(3) . .
W10 O33Z W9 O38 38(3) . .
O27 O27Z W9 O9 47(4) . .
W4 O27Z W9 O9 126(4) . .
O27 O27Z W9 O33Z -78(4) . .
W4 O27Z W9 O33Z 1(5) . .
O27 O27Z W9 O26 -152(3) . .
W4 O27Z W9 O26 -73(5) . .
O27 O27Z W9 O21Z 147(4) . .
W4 O27Z W9 O21Z -134(4) . .
O27 O27Z W9 O33 -53(4) . .
W4 O27Z W9 O33 26(4) . .
W4 O27Z W9 O27 79(5) . .
O27 O27Z W9 O21 133(4) . .
W4 O27Z W9 O21 -148(4) . .
O27 O27Z W9 O26Z 175(3) . .
W4 O27Z W9 O26Z -106(5) . .
O27 O27Z W9 O38 -115(4) . .
W4 O27Z W9 O38 -36(3) . .
O26Z O26 W9 O9 31(4) . .
W8 O26 W9 O9 125(2) . .
O26Z O26 W9 O33Z 141(4) . .
W8 O26 W9 O33Z -126(3) . .
O26Z O26 W9 O27Z -131(4) . .
W8 O26 W9 O27Z -37(4) . .
O26Z O26 W9 O21Z -78(4) . .
W8 O26 W9 O21Z 16(3) . .
O26Z O26 W9 O33 129(4) . .
W8 O26 W9 O33 -137(3) . .
O26Z O26 W9 O27 -158(4) . .
W8 O26 W9 O27 -64(4) . .
O26Z O26 W9 O21 -56(4) . .
W8 O26 W9 O21 38(3) . .
W8 O26 W9 O26Z 94(5) . .
O26Z O26 W9 O38 -161(4) . .
W8 O26 W9 O38 -67(2) . .
O21 O21Z W9 O9 -32(4) . .
W1 O21Z W9 O9 -122(3) . .
O21 O21Z W9 O33Z 135(4) . .
W1 O21Z W9 O33Z 44(4) . .
O21 O21Z W9 O27Z -139(4) . .
W1 O21Z W9 O27Z 131(3) . .
O21 O21Z W9 O26 77(4) . .
W1 O21Z W9 O26 -13(3) . .
O21 O21Z W9 O33 170(3) . .
W1 O21Z W9 O33 80(3) . .
O21 O21Z W9 O27 -127(4) . .
W1 O21Z W9 O27 143(3) . .
W1 O21Z W9 O21 -90(4) . .
O21 O21Z W9 O26Z 55(4) . .
W1 O21Z W9 O26Z -35(3) . .
O21 O21Z W9 O38 163(4) . .
W1 O21Z W9 O38 73(3) . .
O33Z O33 W9 O9 134(3) . .
W10 O33 W9 O9 -173.4(11) . .
W10 O33 W9 O33Z 53(3) . .
O33Z O33 W9 O27Z -112(4) . .
W10 O33 W9 O27Z -59.3(18) . .
O33Z O33 W9 O26 26(3) . .
W10 O33 W9 O26 79.0(12) . .
O33Z O33 W9 O21Z -67(4) . .
W10 O33 W9 O21Z -14(3) . .
O33Z O33 W9 O27 -131(3) . .
W10 O33 W9 O27 -77.7(11) . .
O33Z O33 W9 O21 -30(14) . .
W10 O33 W9 O21 24(13) . .
O33Z O33 W9 O26Z 44(4) . .
W10 O33 W9 O26Z 96.8(16) . .
O33Z O33 W9 O38 -59(3) . .
W10 O33 W9 O38 -6.2(9) . .
O27Z O27 W9 O9 -137(4) . .
W4 O27 W9 O9 173.5(12) . .
O27Z O27 W9 O33Z 107(4) . .
W4 O27 W9 O33Z 58.1(18) . .
W4 O27 W9 O27Z -49(4) . .
O27Z O27 W9 O26 51(5) . .
W4 O27 W9 O26 2(3) . .
O27Z O27 W9 O21Z -30(4) . .
W4 O27 W9 O21Z -78.6(13) . .
O27Z O27 W9 O33 127(4) . .
W4 O27 W9 O33 77.6(12) . .
O27Z O27 W9 O21 -48(4) . .
W4 O27 W9 O21 -96.6(17) . .
O27Z O27 W9 O26Z -17(10) . .
W4 O27 W9 O26Z -66(9) . .
O27Z O27 W9 O38 55(4) . .
W4 O27 W9 O38 5.8(10) . .
O21Z O21 W9 O9 150(4) . .
W1 O21 W9 O9 -174(2) . .
O21Z O21 W9 O33Z -71(5) . .
W1 O21 W9 O33Z -35(5) . .
O21Z O21 W9 O27Z 37(4) . .
W1 O21 W9 O27Z 73(3) . .
O21Z O21 W9 O26 -102(4) . .
W1 O21 W9 O26 -67(2) . .
W1 O21 W9 O21Z 36(3) . .
O21Z O21 W9 O33 -47(15) . .
W1 O21 W9 O33 -11(15) . .
O21Z O21 W9 O27 54(4) . .
W1 O21 W9 O27 89(2) . .
O21Z O21 W9 O26Z -122(4) . .
W1 O21 W9 O26Z -86(3) . .
O21Z O21 W9 O38 -18(4) . .
W1 O21 W9 O38 18(3) . .
O26 O26Z W9 O9 -150(4) . .
W8 O26Z W9 O9 175(2) . .
O26 O26Z W9 O33Z -36(4) . .
W8 O26Z W9 O33Z -71(3) . .
O26 O26Z W9 O27Z 76(5) . .
W8 O26Z W9 O27Z 41(5) . .
W8 O26Z W9 O26 -35(3) . .
O26 O26Z W9 O21Z 101(4) . .
W8 O26Z W9 O21Z 66(2) . .
O26 O26Z W9 O33 -54(4) . .
W8 O26Z W9 O33 -89(2) . .
O26 O26Z W9 O27 89(10) . .
W8 O26Z W9 O27 54(10) . .
O26 O26Z W9 O21 120(4) . .
W8 O26Z W9 O21 85(3) . .
O26 O26Z W9 O38 20(4) . .
W8 O26Z W9 O38 -15(3) . .
Si1 O38 W9 O9 -178.7(19) . .
W10 O38 W9 O9 50(3) . .
W4 O38 W9 O9 -47(3) . .
Si1 O38 W9 O33Z 110(2) . .
W10 O38 W9 O33Z -21.4(16) . .
W4 O38 W9 O33Z -117.9(17) . .
Si1 O38 W9 O27Z -114(2) . .
W10 O38 W9 O27Z 114.7(19) . .
W4 O38 W9 O27Z 18.2(18) . .
Si1 O38 W9 O26 42.8(12) . .
W10 O38 W9 O26 -88.9(8) . .
W4 O38 W9 O26 174.6(9) . .
Si1 O38 W9 O21Z -47.6(12) . .
W10 O38 W9 O21Z -179.4(9) . .
W4 O38 W9 O21Z 84.1(8) . .
Si1 O38 W9 O33 136.1(13) . .
W10 O38 W9 O33 4.4(7) . .
W4 O38 W9 O33 -92.1(8) . .
Si1 O38 W9 O27 -135.7(13) . .
W10 O38 W9 O27 92.6(8) . .
W4 O38 W9 O27 -3.9(7) . .
Si1 O38 W9 O21 -40.9(17) . .
W10 O38 W9 O21 -172.6(13) . .
W4 O38 W9 O21 90.9(13) . .
Si1 O38 W9 O26Z 35.4(17) . .
W10 O38 W9 O26Z -96.3(14) . .
W4 O38 W9 O26Z 167.2(13) . .
O28 O28Z W10 O10Z -3(5) . .
W4 O28Z W10 O10Z -113(7) . .
O28 O28Z W10 O10 -20(5) . .
W4 O28Z W10 O10 -130(6) . .
O28 O28Z W10 O36 166(3) . .
W4 O28Z W10 O36 56(8) . .
O28 O28Z W10 O34 -117(4) . .
W4 O28Z W10 O34 133(7) . .
O28 O28Z W10 O33 79(4) . .
W4 O28Z W10 O33 -31(6) . .
O28 O28Z W10 O34Z -108(4) . .
W4 O28Z W10 O34Z 142(6) . .
W4 O28Z W10 O28 -110(8) . .
O28 O28Z W10 O33Z 104(4) . .
W4 O28Z W10 O33Z -6(7) . .
O28 O28Z W10 O36Z 176(3) . .
W4 O28Z W10 O36Z 66(8) . .
O28 O28Z W10 O38 149(5) . .
W4 O28Z W10 O38 39(6) . .
O28 O28Z W10 O39Z -177(4) . .
W4 O28Z W10 O39Z 73(7) . .
O36Z O36 W10 O10Z -28(6) . .
W12 O36 W10 O10Z -143(4) . .
O36Z O36 W10 O28Z 162(6) . .
W12 O36 W10 O28Z 47(4) . .
O36Z O36 W10 O10 -12(6) . .
W12 O36 W10 O10 -128(3) . .
O36Z O36 W10 O34 90(6) . .
W12 O36 W10 O34 -26(3) . .
O36Z O36 W10 O33 -110(6) . .
W12 O36 W10 O33 134(3) . .
O36Z O36 W10 O34Z 72(6) . .
W12 O36 W10 O34Z -44(3) . .
O36Z O36 W10 O28 177(5) . .
W12 O36 W10 O28 61(5) . .
O36Z O36 W10 O33Z -127(6) . .
W12 O36 W10 O33Z 118(4) . .
W12 O36 W10 O36Z -116(7) . .
O36Z O36 W10 O38 176(6) . .
W12 O36 W10 O38 61(3) . .
O36Z O36 W10 O39Z 141(6) . .
W12 O36 W10 O39Z 25(3) . .
O34Z O34 W10 O10Z 39(5) . .
W11 O34 W10 O10Z 130(3) . .
O34Z O34 W10 O28Z 152(5) . .
W11 O34 W10 O28Z -116(3) . .
O34Z O34 W10 O10 36(4) . .
W11 O34 W10 O10 128(3) . .
O34Z O34 W10 O36 -70(4) . .
W11 O34 W10 O36 22(3) . .
O34Z O34 W10 O33 -157(4) . .
W11 O34 W10 O33 -65(4) . .
W11 O34 W10 O34Z 92(5) . .
O34Z O34 W10 O28 132(4) . .
W11 O34 W10 O28 -137(3) . .
O34Z O34 W10 O33Z -127(4) . .
W11 O34 W10 O33Z -35(4) . .
O34Z O34 W10 O36Z -54(4) . .
W11 O34 W10 O36Z 37(3) . .
O34Z O34 W10 O38 -156(4) . .
W11 O34 W10 O38 -64(3) . .
O34Z O34 W10 O39Z -115(4) . .
W11 O34 W10 O39Z -24(2) . .
O33Z O33 W10 O10Z -144(3) . .
W9 O33 W10 O10Z 173.5(18) . .
O33Z O33 W10 O28Z 99(3) . .
W9 O33 W10 O28Z 56.9(19) . .
O33Z O33 W10 O10 -144(3) . .
W9 O33 W10 O10 174.4(12) . .
O33Z O33 W10 O36 -38(3) . .
W9 O33 W10 O36 -80.0(13) . .
O33Z O33 W10 O34 49(4) . .
W9 O33 W10 O34 7(3) . .
O33Z O33 W10 O34Z -21(11) . .
W9 O33 W10 O34Z -63(10) . .
O33Z O33 W10 O28 122(3) . .
W9 O33 W10 O28 79.8(12) . .
W9 O33 W10 O33Z -42(3) . .
O33Z O33 W10 O36Z -52(3) . .
W9 O33 W10 O36Z -94.5(17) . .
O33Z O33 W10 O38 48(3) . .
W9 O33 W10 O38 6.3(10) . .
O33Z O33 W10 O39Z 13(3) . .
W9 O33 W10 O39Z -29.0(14) . .
O34 O34Z W10 O10Z -145(4) . .
W11 O34Z W10 O10Z 171(3) . .
O34 O34Z W10 O28Z -27(4) . .
W11 O34Z W10 O28Z -71(3) . .
O34 O34Z W10 O10 -145(4) . .
W11 O34Z W10 O10 172(3) . .
O34 O34Z W10 O36 109(4) . .
W11 O34Z W10 O36 66(2) . .
W11 O34Z W10 O34 -43(3) . .
O34 O34Z W10 O33 92(10) . .
W11 O34Z W10 O33 49(11) . .
O34 O34Z W10 O28 -50(4) . .
W11 O34Z W10 O28 -93(2) . .
O34 O34Z W10 O33Z 76(5) . .
W11 O34Z W10 O33Z 32(5) . .
O34 O34Z W10 O36Z 124(4) . .
W11 O34Z W10 O36Z 81(3) . .
O34 O34Z W10 O38 25(4) . .
W11 O34Z W10 O38 -18(3) . .
O34 O34Z W10 O39Z 57(4) . .
W11 O34Z W10 O39Z 13(2) . .
O28Z O28 W10 O10Z 177(4) . .
W4 O28 W10 O10Z -157(2) . .
W4 O28 W10 O28Z 26(4) . .
O28Z O28 W10 O10 163(4) . .
W4 O28 W10 O10 -171.4(13) . .
O28Z O28 W10 O36 -26(5) . .
W4 O28 W10 O36 0(3) . .
O28Z O28 W10 O34 61(4) . .
W4 O28 W10 O34 86.9(13) . .
O28Z O28 W10 O33 -100(4) . .
W4 O28 W10 O33 -73.9(12) . .
O28Z O28 W10 O34Z 75(4) . .
W4 O28 W10 O34Z 101.3(16) . .
O28Z O28 W10 O33Z -78(4) . .
W4 O28 W10 O33Z -52.0(16) . .
O28Z O28 W10 O36Z -19(15) . .
W4 O28 W10 O36Z 7(14) . .
O28Z O28 W10 O38 -25(4) . .
W4 O28 W10 O38 0.6(10) . .
O28Z O28 W10 O39Z 3(4) . .
W4 O28 W10 O39Z 29.3(15) . .
O33 O33Z W10 O10Z 37(3) . .
W9 O33Z W10 O10Z 119(4) . .
O33 O33Z W10 O28Z -81(3) . .
W9 O33Z W10 O28Z 1(4) . .
O33 O33Z W10 O10 42(3) . .
W9 O33Z W10 O10 124(3) . .
O33 O33Z W10 O36 139(3) . .
W9 O33Z W10 O36 -139(4) . .
O33 O33Z W10 O34 -157(2) . .
W9 O33Z W10 O34 -75(4) . .
W9 O33Z W10 O33 82(4) . .
O33 O33Z W10 O34Z 175(3) . .
W9 O33Z W10 O34Z -103(4) . .
O33 O33Z W10 O28 -59(3) . .
W9 O33Z W10 O28 23(3) . .
O33 O33Z W10 O36Z 126(3) . .
W9 O33Z W10 O36Z -152(4) . .
O33 O33Z W10 O38 -122(3) . .
W9 O33Z W10 O38 -40(3) . .
O33 O33Z W10 O39Z -167(3) . .
W9 O33Z W10 O39Z -85(3) . .
O36 O36Z W10 O10Z 153(6) . .
W12 O36Z W10 O10Z -175(3) . .
O36 O36Z W10 O28Z -26(8) . .
W12 O36Z W10 O28Z 6(6) . .
O36 O36Z W10 O10 168(6) . .
W12 O36Z W10 O10 -160(3) . .
W12 O36Z W10 O36 32(4) . .
O36 O36Z W10 O34 -90(6) . .
W12 O36Z W10 O34 -58(3) . .
O36 O36Z W10 O33 70(6) . .
W12 O36Z W10 O33 102(3) . .
O36 O36Z W10 O34Z -106(6) . .
W12 O36Z W10 O34Z -74(3) . .
O36 O36Z W10 O28 -10(19) . .
W12 O36Z W10 O28 21(16) . .
O36 O36Z W10 O33Z 50(6) . .
W12 O36Z W10 O33Z 82(3) . .
O36 O36Z W10 O38 -4(6) . .
W12 O36Z W10 O38 28(3) . .
O36 O36Z W10 O39Z -33(6) . .
W12 O36Z W10 O39Z -2(2) . .
Si1 O38 W10 O10Z -163(4) . .
W4 O38 W10 O10Z 60(4) . .
W9 O38 W10 O10Z -34(4) . .
Si1 O38 W10 O28Z 125(2) . .
W4 O38 W10 O28Z -12.8(19) . .
W9 O38 W10 O28Z -106(2) . .
Si1 O38 W10 O10 171(4) . .
W4 O38 W10 O10 34(4) . .
W9 O38 W10 O10 -60(4) . .
Si1 O38 W10 O36 -42.9(13) . .
W4 O38 W10 O36 179.2(9) . .
W9 O38 W10 O36 85.9(9) . .
Si1 O38 W10 O34 47.1(13) . .
W4 O38 W10 O34 -90.8(9) . .
W9 O38 W10 O34 175.8(9) . .
Si1 O38 W10 O33 -133.2(14) . .
W4 O38 W10 O33 88.9(8) . .
W9 O38 W10 O33 -4.5(7) . .
Si1 O38 W10 O34Z 39.2(17) . .
W4 O38 W10 O34Z -98.7(12) . .
W9 O38 W10 O34Z 167.9(12) . .
Si1 O38 W10 O28 137.5(14) . .
W4 O38 W10 O28 -0.4(7) . .
W9 O38 W10 O28 -93.8(8) . .
Si1 O38 W10 O33Z -110.6(19) . .
W4 O38 W10 O33Z 111.4(15) . .
W9 O38 W10 O33Z 18.1(14) . .
Si1 O38 W10 O36Z -41.8(18) . .
W4 O38 W10 O36Z -179.7(13) . .
W9 O38 W10 O36Z 86.9(14) . .
Si1 O38 W10 O39Z -3.8(14) . .
W4 O38 W10 O39Z -141.7(15) . .
W9 O38 W10 O39Z 124.9(15) . .
Si1 O39Z W10 O10Z 160(5) . .
W12 O39Z W10 O10Z 19(5) . .
W11 O39Z W10 O10Z -78(5) . .
Si1 O39Z W10 O28Z -34(2) . .
W12 O39Z W10 O28Z -175.3(18) . .
W11 O39Z W10 O28Z 88.5(17) . .
Si1 O39Z W10 O10 -174.0(18) . .
W12 O39Z W10 O10 45(3) . .
W11 O39Z W10 O10 -51(3) . .
Si1 O39Z W10 O36 132(3) . .
W12 O39Z W10 O36 -9.6(10) . .
W11 O39Z W10 O36 -105.8(16) . .
Si1 O39Z W10 O34 -113(2) . .
W12 O39Z W10 O34 106.1(15) . .
W11 O39Z W10 O34 9.9(10) . .
Si1 O39Z W10 O33 54(2) . .
W12 O39Z W10 O33 -87.4(12) . .
W11 O39Z W10 O33 176.4(9) . .
Si1 O39Z W10 O34Z -131(3) . .
W12 O39Z W10 O34Z 87.8(16) . .
W11 O39Z W10 O34Z -8.4(14) . .
Si1 O39Z W10 O28 -36(2) . .
W12 O39Z W10 O28 -176.6(9) . .
W11 O39Z W10 O28 87.2(11) . .
Si1 O39Z W10 O33Z 59(2) . .
W12 O39Z W10 O33Z -81.7(15) . .
W11 O39Z W10 O33Z -177.9(15) . .
Si1 O39Z W10 O36Z 142(3) . .
W12 O39Z W10 O36Z 1.0(15) . .
W11 O39Z W10 O36Z -95.2(17) . .
Si1 O39Z W10 O38 3.8(14) . .
W12 O39Z W10 O38 -137.3(18) . .
W11 O39Z W10 O38 126.5(17) . .
O29 O29Z W11 O11 20(4) . .
W5 O29Z W11 O11 124(6) . .
O39 O29Z W11 O11 166.6(11) . .
O29 O29Z W11 O35 -174(3) . .
W5 O29Z W11 O35 -70(7) . .
O39 O29Z W11 O35 -27(3) . .
O29 O29Z W11 O30Z -103(4) . .
W5 O29Z W11 O30Z 1(6) . .
O39 O29Z W11 O30Z 44(2) . .
O29 O29Z W11 O30 -78(3) . .
W5 O29Z W11 O30 26(6) . .
O39 O29Z W11 O30 68.7(15) . .
O29 O29Z W11 O34 116(4) . .
W5 O29Z W11 O34 -140(6) . .
O39 O29Z W11 O34 -97.2(16) . .
W5 O29Z W11 O29 104(7) . .
O39 O29Z W11 O29 147(4) . .
O29 O29Z W11 O34Z 107(4) . .
W5 O29Z W11 O34Z -149(6) . .
O39 O29Z W11 O34Z -106.0(17) . .
O29 O29Z W11 O35Z 174(3) . .
W5 O29Z W11 O35Z -82(7) . .
O39 O29Z W11 O35Z -39(4) . .
O29 O29Z W11 O39 -147(4) . .
W5 O29Z W11 O39 -43(5) . .
O29 O29Z W11 O39Z 175(4) . .
W5 O29Z W11 O39Z -81(6) . .
O39 O29Z W11 O39Z -37.8(15) . .
O35Z O35 W11 O11 10(6) . .
W12 O35 W11 O11 131(3) . .
O35Z O35 W11 O29Z -158(6) . .
W12 O35 W11 O29Z -36(4) . .
O35Z O35 W11 O30Z 124(6) . .
W12 O35 W11 O30Z -114(3) . .
O35Z O35 W11 O30 107(6) . .
W12 O35 W11 O30 -131(3) . .
O35Z O35 W11 O34 -95(6) . .
W12 O35 W11 O34 27(3) . .
O35Z O35 W11 O29 -165(5) . .
W12 O35 W11 O29 -43(5) . .
O35Z O35 W11 O34Z -77(6) . .
W12 O35 W11 O34Z 45(3) . .
W12 O35 W11 O35Z 122(7) . .
O35Z O35 W11 O39 -178(6) . .
W12 O35 W11 O39 -57(3) . .
O35Z O35 W11 O39Z -145(6) . .
W12 O35 W11 O39Z -23(2) . .
O30 O30Z W11 O11 -36(4) . .
W6 O30Z W11 O11 -125(4) . .
O30 O30Z W11 O29Z 88(4) . .
W6 O30Z W11 O29Z -1(5) . .
O30 O30Z W11 O35 -135(4) . .
W6 O30Z W11 O35 136(5) . .
W6 O30Z W11 O30 -89(6) . .
O30 O30Z W11 O34 153(3) . .
W6 O30Z W11 O34 64(5) . .
O30 O30Z W11 O29 64(4) . .
W6 O30Z W11 O29 -25(5) . .
O30 O30Z W11 O34Z 179(3) . .
W6 O30Z W11 O34Z 90(6) . .
O30 O30Z W11 O35Z -122(4) . .
W6 O30Z W11 O35Z 149(5) . .
O30 O30Z W11 O39 127(4) . .
W6 O30Z W11 O39 38(4) . .
O30 O30Z W11 O39Z 170(4) . .
W6 O30Z W11 O39Z 81(4) . .
O30Z O30 W11 O11 148(4) . .
W6 O30 W11 O11 -171.4(12) . .
O30Z O30 W11 O29Z -93(4) . .
W6 O30 W11 O29Z -52.1(18) . .
O30Z O30 W11 O35 43(4) . .
W6 O30 W11 O35 83.8(13) . .
W6 O30 W11 O30Z 41(4) . .
O30Z O30 W11 O34 -54(5) . .
W6 O30 W11 O34 -14(3) . .
O30Z O30 W11 O29 -117(4) . .
W6 O30 W11 O29 -76.3(13) . .
O30Z O30 W11 O34Z -7(16) . .
W6 O30 W11 O34Z 33(15) . .
O30Z O30 W11 O35Z 58(4) . .
W6 O30 W11 O35Z 98.9(18) . .
O30Z O30 W11 O39 -45(4) . .
W6 O30 W11 O39 -4.2(11) . .
O30Z O30 W11 O39Z -10(4) . .
W6 O30 W11 O39Z 30.6(15) . .
O34Z O34 W11 O11 -35(4) . .
W10 O34 W11 O11 -127(3) . .
O34Z O34 W11 O29Z -151(4) . .
W10 O34 W11 O29Z 116(3) . .
O34Z O34 W11 O35 70(4) . .
W10 O34 W11 O35 -23(3) . .
O34Z O34 W11 O30Z 137(4) . .
W10 O34 W11 O30Z 44(4) . .
O34Z O34 W11 O30 168(4) . .
W10 O34 W11 O30 75(4) . .
O34Z O34 W11 O29 -129(4) . .
W10 O34 W11 O29 138(3) . .
W10 O34 W11 O34Z -92(5) . .
O34Z O34 W11 O35Z 54(4) . .
W10 O34 W11 O35Z -38(3) . .
O34Z O34 W11 O39 159(4) . .
W10 O34 W11 O39 66(3) . .
O34Z O34 W11 O39Z 116(4) . .
W10 O34 W11 O39Z 24(2) . .
O29Z O29 W11 O11 -163(4) . .
W5 O29 W11 O11 171.8(13) . .
W5 O29 W11 O29Z -25(3) . .
O29Z O29 W11 O35 12(5) . .
W5 O29 W11 O35 -14(4) . .
O29Z O29 W11 O30Z 79(4) . .
W5 O29 W11 O30Z 54(2) . .
O29Z O29 W11 O30 101(4) . .
W5 O29 W11 O30 75.9(13) . .
O29Z O29 W11 O34 -59(4) . .
W5 O29 W11 O34 -84.7(14) . .
O29Z O29 W11 O34Z -74(4) . .
W5 O29 W11 O34Z -99.1(16) . .
O29Z O29 W11 O35Z -29(15) . .
W5 O29 W11 O35Z -54(14) . .
O29Z O29 W11 O39 26(4) . .
W5 O29 W11 O39 0.8(11) . .
O29Z O29 W11 O39Z -5(4) . .
W5 O29 W11 O39Z -30.4(16) . .
O34 O34Z W11 O11 146(4) . .
W10 O34Z W11 O11 -172(2) . .
O34 O34Z W11 O29Z 27(4) . .
W10 O34Z W11 O29Z 69(3) . .
O34 O34Z W11 O35 -109(4) . .
W10 O34Z W11 O35 -67(2) . .
O34 O34Z W11 O30Z -65(6) . .
W10 O34Z W11 O30Z -22(5) . .
O34 O34Z W11 O30 -58(16) . .
W10 O34Z W11 O30 -16(16) . .
W10 O34Z W11 O34 42(3) . .
O34 O34Z W11 O29 51(4) . .
W10 O34Z W11 O29 93(2) . .
O34 O34Z W11 O35Z -125(4) . .
W10 O34Z W11 O35Z -82(3) . .
O34 O34Z W11 O39 -22(4) . .
W10 O34Z W11 O39 21(3) . .
O34 O34Z W11 O39Z -56(4) . .
W10 O34Z W11 O39Z -13(2) . .
O35 O35Z W11 O11 -171(6) . .
W12 O35Z W11 O11 159(3) . .
O35 O35Z W11 O29Z 32(8) . .
W12 O35Z W11 O29Z 2(5) . .
W12 O35Z W11 O35 -30(4) . .
O35 O35Z W11 O30Z -54(6) . .
W12 O35Z W11 O30Z -84(3) . .
O35 O35Z W11 O30 -74(6) . .
W12 O35Z W11 O30 -104(3) . .
O35 O35Z W11 O34 85(6) . .
W12 O35Z W11 O34 55(3) . .
O35 O35Z W11 O29 55(17) . .
W12 O35Z W11 O29 25(16) . .
O35 O35Z W11 O34Z 101(6) . .
W12 O35Z W11 O34Z 71(3) . .
O35 O35Z W11 O39 2(6) . .
W12 O35Z W11 O39 -28(3) . .
O35 O35Z W11 O39Z 30(5) . .
W12 O35Z W11 O39Z 0(2) . .
Si1 O39 W11 O11 -174(2) . .
O29Z O39 W11 O11 -49(4) . .
W5 O39 W11 O11 -36(3) . .
W6 O39 W11 O11 59(3) . .
Si1 O39 W11 O29Z -124(2) . .
W5 O39 W11 O29Z 13.3(17) . .
W6 O39 W11 O29Z 108.1(19) . .
Si1 O39 W11 O35 37.0(14) . .
O29Z O39 W11 O35 161.3(19) . .
W5 O39 W11 O35 174.6(9) . .
W6 O39 W11 O35 -90.6(9) . .
Si1 O39 W11 O30Z 110(2) . .
O29Z O39 W11 O30Z -125(3) . .
W5 O39 W11 O30Z -112.0(19) . .
W6 O39 W11 O30Z -17.2(18) . .
Si1 O39 W11 O30 130.7(15) . .
O29Z O39 W11 O30 -105.0(19) . .
W5 O39 W11 O30 -91.7(9) . .
W6 O39 W11 O30 3.1(8) . .
Si1 O39 W11 O34 -52.8(14) . .
O29Z O39 W11 O34 71.4(19) . .
W5 O39 W11 O34 84.7(9) . .
W6 O39 W11 O34 179.6(9) . .
Si1 O39 W11 O29 -138.1(16) . .
O29Z O39 W11 O29 -13.9(19) . .
W5 O39 W11 O29 -0.6(8) . .
W6 O39 W11 O29 94.2(9) . .
Si1 O39 W11 O34Z -46.0(17) . .
O29Z O39 W11 O34Z 78(2) . .
W5 O39 W11 O34Z 91.6(12) . .
W6 O39 W11 O34Z -173.6(12) . .
Si1 O39 W11 O35Z 36.6(19) . .
O29Z O39 W11 O35Z 161(2) . .
W5 O39 W11 O35Z 174.1(14) . .
W6 O39 W11 O35Z -91.1(14) . .
Si1 O39 W11 O39Z -0.7(14) . .
O29Z O39 W11 O39Z 124(2) . .
W5 O39 W11 O39Z 136.9(16) . .
W6 O39 W11 O39Z -128.3(15) . .
Si1 O39Z W11 O11 177.1(13) . .
W12 O39Z W11 O11 -43(3) . .
W10 O39Z W11 O11 53(2) . .
Si1 O39Z W11 O29Z 41(2) . .
W12 O39Z W11 O29Z -179.6(17) . .
W10 O39Z W11 O29Z -82.8(16) . .
Si1 O39Z W11 O35 -130(3) . .
W12 O39Z W11 O35 9.4(10) . .
W10 O39Z W11 O35 106.2(15) . .
Si1 O39Z W11 O30Z -53(2) . .
W12 O39Z W11 O30Z 86.9(18) . .
W10 O39Z W11 O30Z -176.3(18) . .
Si1 O39Z W11 O30 -48(2) . .
W12 O39Z W11 O30 91.2(12) . .
W10 O39Z W11 O30 -172.0(9) . .
Si1 O39Z W11 O34 114(2) . .
W12 O39Z W11 O34 -106.5(16) . .
W10 O39Z W11 O34 -9.7(10) . .
Si1 O39Z W11 O29 43(2) . .
W12 O39Z W11 O29 -177.5(10) . .
W10 O39Z W11 O29 -80.7(12) . .
Si1 O39Z W11 O34Z 132(3) . .
W12 O39Z W11 O34Z -88.5(17) . .
W10 O39Z W11 O34Z 8.3(14) . .
Si1 O39Z W11 O35Z -140(3) . .
W12 O39Z W11 O35Z -0.3(16) . .
W10 O39Z W11 O35Z 96.5(18) . .
Si1 O39Z W11 O39 0.7(14) . .
W12 O39Z W11 O39 140.2(19) . .
W10 O39Z W11 O39 -123.0(17) . .
O12Z O12 W12 O31 -40(4) . .
O12Z O12 W12 O32Z 54(4) . .
O12Z O12 W12 O36 143(4) . .
O12Z O12 W12 O36Z 145(4) . .
O12Z O12 W12 O32 51(4) . .
O12Z O12 W12 O35 -129(4) . .
O12Z O12 W12 O31Z -47(5) . .
O12Z O12 W12 O35Z -129(4) . .
O12Z O12 W12 O39Z -176(4) . .
O12Z O12 W12 O40 14(10) . .
O12 O12Z W12 O31 141(4) . .
O12 O12Z W12 O32Z -134(4) . .
O12 O12Z W12 O36 -43(5) . .
O12 O12Z W12 O36Z -36(4) . .
O12 O12Z W12 O32 -130(4) . .
O12 O12Z W12 O35 59(4) . .
O12 O12Z W12 O31Z 139(4) . .
O12 O12Z W12 O35Z 52(4) . .
O12 O12Z W12 O39Z 15(14) . .
O12 O12Z W12 O40 -177(2) . .
O31Z O31 W12 O12 -159(6) . .
W7 O31 W12 O12 175.2(14) . .
O31Z O31 W12 O12Z -176(7) . .
W7 O31 W12 O12Z 159(2) . .
O31Z O31 W12 O32Z 82(7) . .
W7 O31 W12 O32Z 56(2) . .
O31Z O31 W12 O36 12(8) . .
W7 O31 W12 O36 -14(3) . .
O31Z O31 W12 O36Z -4E1(2) . .
W7 O31 W12 O36Z -61(19) . .
O31Z O31 W12 O32 101(6) . .
W7 O31 W12 O32 75.0(15) . .
O31Z O31 W12 O35 -58(6) . .
W7 O31 W12 O35 -83.8(15) . .
W7 O31 W12 O31Z -26(6) . .
O31Z O31 W12 O35Z -75(7) . .
W7 O31 W12 O35Z -101(2) . .
O31Z O31 W12 O39Z -3(7) . .
W7 O31 W12 O39Z -28.9(17) . .
O31Z O31 W12 O40 26(6) . .
W7 O31 W12 O40 0.8(12) . .
O36Z O36 W12 O12 4(5) . .
W10 O36 W12 O12 127(3) . .
O36Z O36 W12 O12Z 21(6) . .
W10 O36 W12 O12Z 144(3) . .
O36Z O36 W12 O31 -168(5) . .
W10 O36 W12 O31 -45(5) . .
O36Z O36 W12 O32Z 122(6) . .
W10 O36 W12 O32Z -115(4) . .
W10 O36 W12 O36Z 123(7) . .
O36Z O36 W12 O32 104(5) . .
W10 O36 W12 O32 -133(3) . .
O36Z O36 W12 O35 -97(5) . .
W10 O36 W12 O35 26(3) . .
O36Z O36 W12 O31Z -162(5) . .
W10 O36 W12 O31Z -39(5) . .
O36Z O36 W12 O35Z -80(6) . .
W10 O36 W12 O35Z 43(4) . .
O36Z O36 W12 O39Z -149(6) . .
W10 O36 W12 O39Z -26(3) . .
O36Z O36 W12 O40 178(5) . .
W10 O36 W12 O40 -58(3) . .
O36 O36Z W12 O12 -176(5) . .
W10 O36Z W12 O12 159(3) . .
O36 O36Z W12 O12Z -161(5) . .
W10 O36Z W12 O12Z 174(3) . .
O36 O36Z W12 O31 6E1(2) . .
W10 O36Z W12 O31 3E1(2) . .
O36 O36Z W12 O32Z -58(5) . .
W10 O36Z W12 O32Z -83(3) . .
W10 O36Z W12 O36 -25(3) . .
O36 O36Z W12 O32 -77(5) . .
W10 O36Z W12 O32 -101(3) . .
O36 O36Z W12 O35 82(5) . .
W10 O36Z W12 O35 57(3) . .
O36 O36Z W12 O31Z 31(9) . .
W10 O36Z W12 O31Z 7(7) . .
O36 O36Z W12 O35Z 99(5) . .
W10 O36Z W12 O35Z 74(3) . .
O36 O36Z W12 O39Z 26(5) . .
W10 O36Z W12 O39Z 2(2) . .
O36 O36Z W12 O40 -2(5) . .
W10 O36Z W12 O40 -26(3) . .
O32Z O32 W12 O12 172(5) . .
W8 O32 W12 O12 -173.6(14) . .
O32Z O32 W12 O12Z -168(6) . .
W8 O32 W12 O12Z -154(2) . .
O32Z O32 W12 O31 -86(5) . .
W8 O32 W12 O31 -71.4(15) . .
W8 O32 W12 O32Z 15(5) . .
O32Z O32 W12 O36 72(5) . .
W8 O32 W12 O36 86.5(15) . .
O32Z O32 W12 O36Z 90(6) . .
W8 O32 W12 O36Z 105(2) . .
O32Z O32 W12 O35 -9(7) . .
W8 O32 W12 O35 6(3) . .
O32Z O32 W12 O31Z -69(6) . .
W8 O32 W12 O31Z -54(2) . .
O32Z O32 W12 O35Z -2E1(2) . .
W8 O32 W12 O35Z 0E1(2) . .
O32Z O32 W12 O39Z 17(6) . .
W8 O32 W12 O39Z 31.9(17) . .
O32Z O32 W12 O40 -12(5) . .
W8 O32 W12 O40 2.2(12) . .
O35Z O35 W12 O12 1(5) . .
W11 O35 W12 O12 -126(3) . .
O35Z O35 W12 O12Z -21(6) . .
W11 O35 W12 O12Z -148(3) . .
O35Z O35 W12 O31 -101(5) . .
W11 O35 W12 O31 133(3) . .
O35Z O35 W12 O32Z 177(5) . .
W11 O35 W12 O32Z 51(4) . .
O35Z O35 W12 O36 100(5) . .
W11 O35 W12 O36 -27(3) . .
O35Z O35 W12 O36Z 81(6) . .
W11 O35 W12 O36Z -45(3) . .
O35Z O35 W12 O32 -178(5) . .
W11 O35 W12 O32 55(4) . .
O35Z O35 W12 O31Z -116(6) . .
W11 O35 W12 O31Z 118(3) . .
W11 O35 W12 O35Z -127(7) . .
O35Z O35 W12 O39Z 151(6) . .
W11 O35 W12 O39Z 24(3) . .
O35Z O35 W12 O40 -175(5) . .
W11 O35 W12 O40 58(3) . .
O31 O31Z W12 O12 23(7) . .
W7 O31Z W12 O12 152(5) . .
O31 O31Z W12 O12Z 4(7) . .
W7 O31Z W12 O12Z 133(6) . .
W7 O31Z W12 O31 129(11) . .
O31 O31Z W12 O32Z -97(6) . .
W7 O31Z W12 O32Z 32(6) . .
O31 O31Z W12 O36 -173(5) . .
W7 O31Z W12 O36 -44(7) . .
O31 O31Z W12 O36Z 172(5) . .
W7 O31Z W12 O36Z -59(9) . .
O31 O31Z W12 O32 -80(6) . .
W7 O31Z W12 O32 49(6) . .
O31 O31Z W12 O35 120(6) . .
W7 O31Z W12 O35 -111(6) . .
O31 O31Z W12 O35Z 104(6) . .
W7 O31Z W12 O35Z -127(6) . .
O31 O31Z W12 O39Z 177(6) . .
W7 O31Z W12 O39Z -54(6) . .
O31 O31Z W12 O40 -150(7) . .
W7 O31Z W12 O40 -21(5) . .
O35 O35Z W12 O12 -179(5) . .
W11 O35Z W12 O12 -154(3) . .
O35 O35Z W12 O12Z 161(5) . .
W11 O35Z W12 O12Z -174(3) . .
O35 O35Z W12 O31 79(5) . .
W11 O35Z W12 O31 104(3) . .
O35 O35Z W12 O32Z -5(9) . .
W11 O35Z W12 O32Z 20(7) . .
O35 O35Z W12 O36 -79(5) . .
W11 O35Z W12 O36 -54(3) . .
O35 O35Z W12 O36Z -98(6) . .
W11 O35Z W12 O36Z -73(3) . .
O35 O35Z W12 O32 1E1(3) . .
W11 O35Z W12 O32 3E1(2) . .
W11 O35Z W12 O35 25(3) . .
O35 O35Z W12 O31Z 62(6) . .
W11 O35Z W12 O31Z 87(3) . .
O35 O35Z W12 O39Z -25(5) . .
W11 O35Z W12 O39Z 0(2) . .
O35 O35Z W12 O40 5(6) . .
W11 O35Z W12 O40 30(3) . .
Si1 O39Z W12 O12 -177.2(18) . .
W10 O39Z W12 O12 -42(3) . .
W11 O39Z W12 O12 50(2) . .
Si1 O39Z W12 O12Z 172(10) . .
W10 O39Z W12 O12Z -53(11) . .
W11 O39Z W12 O12Z 39(12) . .
Si1 O39Z W12 O31 47(3) . .
W10 O39Z W12 O31 -178.1(10) . .
W11 O39Z W12 O31 -85.3(12) . .
Si1 O39Z W12 O32Z -40(3) . .
W10 O39Z W12 O32Z 95.4(17) . .
W11 O39Z W12 O32Z -171.9(18) . .
Si1 O39Z W12 O36 -126(3) . .
W10 O39Z W12 O36 8.9(9) . .
W11 O39Z W12 O36 101.6(15) . .
Si1 O39Z W12 O36Z -136(3) . .
W10 O39Z W12 O36Z -1.1(16) . .
W11 O39Z W12 O36Z 91.7(18) . .
Si1 O39Z W12 O32 -45(3) . .
W10 O39Z W12 O32 89.9(12) . .
W11 O39Z W12 O32 -177.3(10) . .
Si1 O39Z W12 O35 124(3) . .
W10 O39Z W12 O35 -101.2(14) . .
W11 O39Z W12 O35 -8.5(9) . .
Si1 O39Z W12 O31Z 46(3) . .
W10 O39Z W12 O31Z -179.1(19) . .
W11 O39Z W12 O31Z -86.3(18) . .
Si1 O39Z W12 O35Z 133(3) . .
W10 O39Z W12 O35Z -92.5(18) . .
W11 O39Z W12 O35Z 0.3(16) . .
Si1 O39Z W12 O40 1.1(17) . .
W10 O39Z W12 O40 136(2) . .
W11 O39Z W12 O40 -131(2) . .
Si1 O40 W12 O12 171(7) . .
W7 O40 W12 O12 -56(8) . .
W8 O40 W12 O12 37(8) . .
Si1 O40 W12 O12Z -178(3) . .
W7 O40 W12 O12Z -45(3) . .
W8 O40 W12 O12Z 48(3) . .
Si1 O40 W12 O31 -134.3(17) . .
W7 O40 W12 O31 -0.6(9) . .
W8 O40 W12 O31 91.7(9) . .
Si1 O40 W12 O32Z 128(2) . .
W7 O40 W12 O32Z -98.6(18) . .
W8 O40 W12 O32Z -6.3(17) . .
Si1 O40 W12 O36 40.3(15) . .
W7 O40 W12 O36 174.0(9) . .
W8 O40 W12 O36 -93.7(9) . .
Si1 O40 W12 O36Z 41(2) . .
W7 O40 W12 O36Z 174.5(15) . .
W8 O40 W12 O36Z -93.2(15) . .
Si1 O40 W12 O32 132.4(16) . .
W7 O40 W12 O32 -93.9(9) . .
W8 O40 W12 O32 -1.6(8) . .
Si1 O40 W12 O35 -46.2(15) . .
W7 O40 W12 O35 87.5(8) . .
W8 O40 W12 O35 179.8(9) . .
Si1 O40 W12 O31Z -125(2) . .
W7 O40 W12 O31Z 8.3(19) . .
W8 O40 W12 O31Z 101(2) . .
Si1 O40 W12 O35Z -48(2) . .
W7 O40 W12 O35Z 86.0(15) . .
W8 O40 W12 O35Z 178.3(14) . .
Si1 O40 W12 O39Z -1.0(16) . .
W7 O40 W12 O39Z 132.7(17) . .
W8 O40 W12 O39Z -135.0(17) . .
N1D C2D C3D C4D -2(5) . .
C7D C2D C3D C4D -178(3) . .
C2D C3D C4D C5D 4(4) . .
C3D C4D C5D C6D -3(5) . .
C4D C5D C6D N1D 0(5) . .
N1D C2D C7D O1D 10(4) . .
C3D C2D C7D O1D -173(3) . .
N1D C2D C7D O2D -172(3) . .
C3D C2D C7D O2D 5(5) . .
C3D C2D N1D C6D -1(5) . .
C7D C2D N1D C6D 176(3) . .
C3D C2D N1D Cu1D 174(3) . .
C7D C2D N1D Cu1D -9(3) . .
C5D C6D N1D C2D 3(5) . .
C5D C6D N1D Cu1D -173(2) . .
O3D Cu1D N1D C2D 170(2) . .
N8D Cu1D N1D C2D 93(8) . .
O1D Cu1D N1D C2D 5(2) . .
O1W Cu1D N1D C2D -89(2) . .
O3D Cu1D N1D C6D -14(3) . .
N8D Cu1D N1D C6D -92(8) . .
O1D Cu1D N1D C6D -180(3) . .
O1W Cu1D N1D C6D 86(3) . .
O3D Cu1D N8D C13D 179.6(16) . .
N1D Cu1D N8D C13D -102(8) . .
O1D Cu1D N8D C13D -15.3(16) . .
O1W Cu1D N8D C13D 80.0(16) . .
O3D Cu1D N8D C9D -3.7(12) . .
N1D Cu1D N8D C9D 75(8) . .
O1D Cu1D N8D C9D 161.5(12) . .
O1W Cu1D N8D C9D -103.2(13) . .
C9D N8D C13D C12D 0 . .
Cu1D N8D C13D C12D 176.5(17) . .
N8D C13D C12D C11D 0 . .
C13D C12D C11D C10D 0 . .
C12D C11D C10D C9D 0 . .
C11D C10D C9D N8D 0 . .
C11D C10D C9D C14D 177(3) . .
C13D N8D C9D C10D 0 . .
Cu1D N8D C9D C10D -177.1(14) . .
C13D N8D C9D C14D -177(2) . .
Cu1D N8D C9D C14D 6(2) . .
O4D C14D C9D C10D -1(4) . .
O3D C14D C9D C10D 177(2) . .
O4D C14D C9D N8D 175(3) . .
O3D C14D C9D N8D -6(4) . .
O2D C7D O1D Cu1D 176(3) . .
C2D C7D O1D Cu1D -6(4) . .
O3D Cu1D O1D C7D -83(5) . .
N1D Cu1D O1D C7D 1(2) . .
N8D Cu1D O1D C7D -172(2) . .
O1W Cu1D O1D C7D 87(2) . .
O4D C14D O3D Cu1D -179(3) . .
C9D C14D O3D Cu1D 3(4) . .
N1D Cu1D O3D C14D -172(2) . .
N8D Cu1D O3D C14D 1(2) . .
O1D Cu1D O3D C14D -91(4) . .
O1W Cu1D O3D C14D 100(2) . .
N1B C2B C3B C4B 2(4) . .
C7B C2B C3B C4B 178(3) . .
C2B C3B C4B C5B 1(5) . .
C3B C4B C5B C6B -2(5) . .
C4B C5B C6B N1B 0(4) . .
N1B C2B C7B O2B -179(2) . .
C3B C2B C7B O2B 4(4) . .
N1B C2B C7B O1B 5(3) . .
C3B C2B C7B O1B -172(3) . .
N8B C9B C10B C11B 3(6) . .
C14B C9B C10B C11B 178(4) . .
C9B C10B C11B C12B -1(7) . .
C10B C11B C12B C13B 1(6) . .
C11B C12B C13B N8B -3(5) . .
N8B C9B C14B O4B -173(3) . .
C10B C9B C14B O4B 11(6) . .
N8B C9B C14B O3B -2(5) . .
C10B C9B C14B O3B -177(3) . .
C3B C2B N1B C6B -3(4) . .
C7B C2B N1B C6B 180(2) . .
C3B C2B N1B Cu1B -176(2) . .
C7B C2B N1B Cu1B 7(3) . .
C5B C6B N1B C2B 2(4) . .
C5B C6B N1B Cu1B 174(2) . .
O3B Cu1B N1B C2B 160(2) . .
O1B Cu1B N1B C2B -11.4(19) . .
N8B Cu1B N1B C2B 8E1(2) . .
O3B Cu1B N1B C6B -12(2) . .
O1B Cu1B N1B C6B 176(2) . .
N8B Cu1B N1B C6B -10E1(2) . .
C12B C13B N8B C9B 5(5) . .
C12B C13B N8B Cu1B 171(3) . .
C14B C9B N8B C13B 180(3) . .
C10B C9B N8B C13B -4(5) . .
C14B C9B N8B Cu1B 11(4) . .
C10B C9B N8B Cu1B -173(3) . .
O3B Cu1B N8B C13B 179(3) . .
N1B Cu1B N8B C13B -10E1(2) . .
O1B Cu1B N8B C13B -9(3) . .
O3B Cu1B N8B C9B -12(2) . .
N1B Cu1B N8B C9B 7E1(2) . .
O1B Cu1B N8B C9B 159(2) . .
O2B C7B O1B Cu1B 170(2) . .
C2B C7B O1B Cu1B -15(3) . .
O3B Cu1B O1B C7B -58(7) . .
N1B Cu1B O1B C7B 14.4(18) . .
N8B Cu1B O1B C7B -162.5(19) . .
O4B C14B O3B Cu1B 163(3) . .
C9B C14B O3B Cu1B -9(4) . .
N1B Cu1B O3B C14B -165(2) . .
O1B Cu1B O3B C14B -94(6) . .
N8B Cu1B O3B C14B 12(2) . .
N1A C2A C3A C4A 1(4) . .
C7A C2A C3A C4A 180(3) . .
C2A C3A C4A C5A -2(4) . .
C3A C4A C5A C6A 1(4) . .
C4A C5A C6A N1A 2(4) . .
C3A C2A C7A O2A -12(5) . .
N1A C2A C7A O2A 167(3) . .
C3A C2A C7A O1A 179(3) . .
N1A C2A C7A O1A -2(4) . .
N8A C9A C10A C11A 0(5) . .
C14A C9A C10A C11A 178(3) . .
C9A C10A C11A C12A 1(5) . .
C10A C11A C12A C13A -3(5) . .
C11A C12A C13A N8A 4(5) . .
N8A C9A C14A O4A -176(3) . .
C10A C9A C14A O4A 7(5) . .
N8A C9A C14A O3A 2(4) . .
C10A C9A C14A O3A -175(3) . .
C5A C6A N1A C2A -3(4) . .
C5A C6A N1A Cu1A -175.9(18) . .
C3A C2A N1A C6A 2(4) . .
C7A C2A N1A C6A -177(2) . .
C3A C2A N1A Cu1A 176(2) . .
C7A C2A N1A Cu1A -3(3) . .
O1A Cu1A N1A C6A 178(2) . .
N8A Cu1A N1A C6A 172(15) . .
O3A Cu1A N1A C6A -5(2) . .
O1A Cu1A N1A C2A 5.2(18) . .
N8A Cu1A N1A C2A -1(17) . .
O3A Cu1A N1A C2A -178.1(18) . .
C12A C13A N8A C9A -3(4) . .
C12A C13A N8A Cu1A 176(2) . .
C10A C9A N8A C13A 0(4) . .
C14A C9A N8A C13A -177(2) . .
C10A C9A N8A Cu1A -179(2) . .
C14A C9A N8A Cu1A 4(3) . .
O1A Cu1A N8A C13A -8(2) . .
O3A Cu1A N8A C13A 175(2) . .
N1A Cu1A N8A C13A -2(17) . .
O1A Cu1A N8A C9A 170.8(18) . .
O3A Cu1A N8A C9A -6.0(17) . .
N1A Cu1A N8A C9A 18E1(10) . .
O2A C7A O1A Cu1A -160(3) . .
C2A C7A O1A Cu1A 6(4) . .
N8A Cu1A O1A C7A 173(2) . .
O3A Cu1A O1A C7A -138(11) . .
N1A Cu1A O1A C7A -7(2) . .
O4A C14A O3A Cu1A 171(3) . .
C9A C14A O3A Cu1A -7(3) . .
O1A Cu1A O3A C14A -42(12) . .
N8A Cu1A O3A C14A 7(2) . .
N1A Cu1A O3A C14A -173(2) . .
N1C C2C C3C C4C -1(3) . .
C7C C2C C3C C4C -180(2) . .
C2C C3C C4C C5C 2(3) . .
C3C C4C C5C C6C -1(4) . .
C4C C5C C6C N1C -1(4) . .
N1C C2C C7C O2C -172(2) . .
C3C C2C C7C O2C 7(3) . .
N1C C2C C7C O1C 6(3) . 2_656
C3C C2C C7C O1C -175(2) . 2_656
C3C C2C N1C C6C -1(3) . .
C7C C2C N1C C6C 177.9(19) . .
C3C C2C N1C Cu1C 177.3(18) . .
C7C C2C N1C Cu1C -4(2) . .
C5C C6C N1C C2C 2(3) . .
C5C C6C N1C Cu1C -175.6(17) . .
O1C Cu1C N1C C2C -178.9(16) . .
O1C Cu1C N1C C2C 1.1(16) 2_656 .
N1C Cu1C N1C C2C -18E1(10) 2_656 .
O1C Cu1C N1C C6C -1.1(19) . .
O1C Cu1C N1C C6C 178.9(19) 2_656 .
N1C Cu1C N1C C6C 0E1(10) 2_656 .
O1C Cu1C O1C C7C 2E1(8) 2_656 2_656
N1C Cu1C O1C C7C -2.7(16) 2_656 2_656
N1C Cu1C O1C C7C 177.3(16) . 2_656
O14Z W2 O2 O2Z 63(6) . .
O17Z W2 O2 O2Z 152(6) . .
O14 W2 O2 O2Z 55(6) . .
O17 W2 O2 O2Z 149(6) . .
O16 W2 O2 O2Z -122(6) . .
O13 W2 O2 O2Z -33(6) . .
O16Z W2 O2 O2Z -121(6) . .
O13Z W2 O2 O2Z -38(6) . .
O37 W2 O2 O2Z 13(9) . .
O38Z W2 O2 O2Z -168(6) . .
W12 O32 O32Z W8 162(5) . .
W8 O32 O32Z W12 -162(5) . .
O8Z W8 O32Z O32 13(8) . .
O8 W8 O32Z O32 -4(8) . .
O20 W8 O32Z O32 -178(5) . .
O25 W8 O32Z O32 -108(7) . .
O25Z W8 O32Z O32 -89(7) . .
O26 W8 O32Z O32 112(7) . .
O26Z W8 O32Z O32 93(7) . .
O20Z W8 O32Z O32 175(5) . .
O37Z W8 O32Z O32 168(7) . .
O40 W8 O32Z O32 -159(8) . .
O8Z W8 O32Z W12 153(6) . .
O8 W8 O32Z W12 136(6) . .
O20 W8 O32Z W12 -39(8) . .
O25 W8 O32Z W12 32(7) . .
O25Z W8 O32Z W12 50(6) . .
O26 W8 O32Z W12 -108(7) . .
O26Z W8 O32Z W12 -127(6) . .
O32 W8 O32Z W12 140(12) . .
O20Z W8 O32Z W12 -45(11) . .
O37Z W8 O32Z W12 -53(6) . .
O40 W8 O32Z W12 -19(5) . .
O12 W12 O32Z O32 -9(6) . .
O12Z W12 O32Z O32 12(6) . .
O31 W12 O32Z O32 93(5) . .
O36 W12 O32Z O32 -107(5) . .
O36Z W12 O32Z O32 -91(5) . .
O35 W12 O32Z O32 175(4) . .
O31Z W12 O32Z O32 111(6) . .
O35Z W12 O32Z O32 177(4) . .
O39Z W12 O32Z O32 -163(5) . .
O40 W12 O32Z O32 166(6) . .
O12 W12 O32Z W8 -155(6) . .
O12Z W12 O32Z W8 -134(6) . .
O31 W12 O32Z W8 -52(6) . .
O36 W12 O32Z W8 107(6) . .
O36Z W12 O32Z W8 123(7) . .
O32 W12 O32Z W8 -146(11) . .
O35 W12 O32Z W8 30(8) . .
O31Z W12 O32Z W8 -35(7) . .
O35Z W12 O32Z W8 32(10) . .
O39Z W12 O32Z W8 51(6) . .
O40 W12 O32Z W8 20(6) . .
W5 O23 O23Z W6 -143(2) . .
W6 O23 O23Z W5 143(2) . .
O6 W6 O23Z O23 -40(4) . .
O18 W6 O23Z O23 -143(4) . .
O30Z W6 O23Z O23 82(4) . .
O24 W6 O23Z O23 145(3) . .
O30 W6 O23Z O23 59(4) . .
O18Z W6 O23Z O23 -127(4) . .
O24Z W6 O23Z O23 174(3) . .
O39 W6 O23Z O23 120(4) . .
O40Z W6 O23Z O23 166(4) . .
O6 W6 O23Z W5 -123(4) . .
O18 W6 O23Z W5 134(5) . .
O30Z W6 O23Z W5 -1(5) . .
O24 W6 O23Z W5 62(5) . .
O23 W6 O23Z W5 -83(5) . .
O30 W6 O23Z W5 -24(5) . .
O18Z W6 O23Z W5 151(5) . .
O24Z W6 O23Z W5 92(6) . .
O39 W6 O23Z W5 38(4) . .
O40Z W6 O23Z W5 83(4) . .
O5 W5 O23Z O23 35(4) . .
O29Z W5 O23Z O23 -87(3) . .
O17 W5 O23Z O23 134(4) . .
O22 W5 O23Z O23 -161(3) . .
O22Z W5 O23Z O23 -176(4) . .
O29 W5 O23Z O23 -63(3) . .
O17Z W5 O23Z O23 122(4) . .
O39 W5 O23Z O23 -127(4) . .
O38Z W5 O23Z O23 -171(4) . .
O5 W5 O23Z W6 123(4) . .
O29Z W5 O23Z W6 1(5) . .
O17 W5 O23Z W6 -138(5) . .
O22 W5 O23Z W6 -73(5) . .
O23 W5 O23Z W6 88(5) . .
O22Z W5 O23Z W6 -88(6) . .
O29 W5 O23Z W6 25(5) . .
O17Z W5 O23Z W6 -150(5) . .
O39 W5 O23Z W6 -39(4) . .
O38Z W5 O23Z W6 -83(4) . .
O14Z W2 O2Z O2 -124(6) . .
O17Z W2 O2Z O2 -29(6) . .
O14 W2 O2Z O2 -126(6) . .
O17 W2 O2Z O2 -36(7) . .
O16 W2 O2Z O2 65(6) . .
O13 W2 O2Z O2 147(6) . .
O16Z W2 O2Z O2 61(6) . .
O13Z W2 O2Z O2 146(6) . .
O37 W2 O2Z O2 -175(3) . .
O38Z W2 O2Z O2 38(18) . .
